data_7040164
loop_
_publ_author_name
'Li, Lei-Lei'
'Pan, Rui'
'Zhao, Jun-Wei'
'Yang, Bai-Feng'
'Yang, Guo-Yu'

_publ_section_title
;
 A series of lanthanide germanate cluster organic frameworks.
;
_journal_issue 30
_journal_name_full 'Dalton transactions (Cambridge, England : 2003)'
_journal_page_first 11958
_journal_page_last 11967
_journal_paper_doi 10.1039/c6dt01629d
_journal_volume 45
_journal_year 2016
_chemical_formula_sum 'C52 H118 Ge14 N4 O88 Tb10'
_chemical_formula_weight 4812.96
_chemical_name_systematic
; 
 ? 
;
_space_group_IT_number 2
_symmetry_cell_setting triclinic
_symmetry_space_group_name_Hall '-P 1'
_symmetry_space_group_name_H-M 'P -1'
_atom_sites_solution_hydrogens geom
_atom_sites_solution_primary direct
_atom_sites_solution_secondary difmap
_audit_creation_method SHELXL-97
_audit_update_record
;
2016-05-23 deposited with the CCDC.
2016-05-25 downloaded from the CCDC.
;
_cell_angle_alpha 106.275(2)
_cell_angle_beta 101.460(2)
_cell_angle_gamma 94.9090(10)
_cell_formula_units_Z 2
_cell_length_a 12.8712(2)
_cell_length_b 21.6552(4)
_cell_length_c 23.5052(4)
_cell_measurement_reflns_used 33314
_cell_measurement_temperature 293(2)
_cell_measurement_theta_max 29.5669
_cell_measurement_theta_min 2.8266
_cell_volume 6093.8(2)
_computing_cell_refinement
;
CrysAlisPro, Agilent Technologies,
Version 1.171.35.19 (release 27-10-2011 CrysAlis171 .NET)
(compiled Oct 27 2011,15:02:11)
;
_computing_data_collection
;
CrysAlisPro, Agilent Technologies,
Version 1.171.35.19 (release 27-10-2011 CrysAlis171 .NET)
(compiled Oct 27 2011,15:02:11)
;
_computing_data_reduction
;
CrysAlisPro, Agilent Technologies,
Version 1.171.35.19 (release 27-10-2011 CrysAlis171 .NET)
(compiled Oct 27 2011,15:02:11)
;
_computing_molecular_graphics 'Olex2 (Dolomanov et al., 2009)'
_computing_publication_material 'Olex2 (Dolomanov et al., 2009)'
_computing_structure_refinement 'SHELXL-97 (Sheldrick, 1997)'
_computing_structure_solution 'SHELXS-97 (Sheldrick, 1990)'
_diffrn_ambient_temperature 293(2)
_diffrn_detector_area_resol_mean 10.4170
_diffrn_measured_fraction_theta_full 0.999
_diffrn_measured_fraction_theta_max 0.999
_diffrn_measurement_device_type 'Xcalibur, Atlas, Gemini ultra'
_diffrn_measurement_method '\w scans'
_diffrn_radiation_monochromator graphite
_diffrn_radiation_source 'Enhance (Mo) X-ray Source'
_diffrn_radiation_type MoK\a
_diffrn_radiation_wavelength 0.71073
_diffrn_reflns_av_R_equivalents 0.0325
_diffrn_reflns_av_sigmaI/netI 0.0384
_diffrn_reflns_limit_h_max 15
_diffrn_reflns_limit_h_min -15
_diffrn_reflns_limit_k_max 26
_diffrn_reflns_limit_k_min -26
_diffrn_reflns_limit_l_max 28
_diffrn_reflns_limit_l_min -28
_diffrn_reflns_number 69065
_diffrn_reflns_theta_full 26.00
_diffrn_reflns_theta_max 26.00
_diffrn_reflns_theta_min 2.83
_diffrn_standards_decay_% none
_diffrn_standards_interval_count none
_diffrn_standards_interval_time none
_diffrn_standards_number 77299
_exptl_absorpt_coefficient_mu 9.220
_exptl_absorpt_correction_T_max 0.4042
_exptl_absorpt_correction_T_min 0.2064
_exptl_absorpt_correction_type multi-scan
_exptl_absorpt_process_details sadabs
_exptl_crystal_colour colourless
_exptl_crystal_density_diffrn 2.623
_exptl_crystal_density_method 'not measured'
_exptl_crystal_description block
_exptl_crystal_F_000 4520
_exptl_crystal_size_max 0.25
_exptl_crystal_size_mid 0.18
_exptl_crystal_size_min 0.12
_refine_diff_density_max 1.596
_refine_diff_density_min -0.834
_refine_diff_density_rms 0.158
_refine_ls_extinction_method none
_refine_ls_goodness_of_fit_ref 1.014
_refine_ls_hydrogen_treatment constr
_refine_ls_matrix_type full
_refine_ls_number_parameters 1507
_refine_ls_number_reflns 23923
_refine_ls_number_restraints 0
_refine_ls_restrained_S_all 1.014
_refine_ls_R_factor_all 0.0365
_refine_ls_R_factor_gt 0.0260
_refine_ls_shift/su_max 0.000
_refine_ls_shift/su_mean 0.000
_refine_ls_structure_factor_coef Fsqd
_refine_ls_weighting_details 'calc w=1/[\s^2^(Fo^2^)+(0.0227P)^2^+22.4206P] where P=(Fo^2^+2Fc^2^)/3'
_refine_ls_weighting_scheme calc
_refine_ls_wR_factor_gt 0.0590
_refine_ls_wR_factor_ref 0.0629
_reflns_number_gt 20109
_reflns_number_total 23923
_reflns_threshold_expression >2sigma(I)
_cod_data_source_file c6dt01629d2.cif
_cod_data_source_block 3
_cod_depositor_comments
;
The following automatic conversions were performed:

'_symmetry_cell_setting' value 'Triclinic' changed to 'triclinic'
according to
/usr/data/users/saulius/crontab/automatic-downloads/current/RSC/lib/dictionaries/cif_core.dic
dictionary named 'cif_core.dic' version 2.4.2 from 2011-04-26.

Automatic conversion script
Id: cif_fix_values 4268 2015-11-12 08:31:59Z antanas 
;
_cod_original_cell_volume 6093.78(18)
_cod_original_sg_symbol_H-M P-1
_cod_database_code 7040164

loop_
_symmetry_equiv_pos_as_xyz
'x, y, z'
'-x, -y, -z'

loop_
_atom_site_label
_atom_site_type_symbol
_atom_site_fract_x
_atom_site_fract_y
_atom_site_fract_z
_atom_site_U_iso_or_equiv
_atom_site_adp_type
_atom_site_occupancy
_atom_site_symmetry_multiplicity
_atom_site_calc_flag
_atom_site_refinement_flags
_atom_site_disorder_assembly
_atom_site_disorder_group
Tb1 Tb 0.4437 0.3348 -0.1689 0.016 Uani 1 1 d . . 1
Tb2 Tb 0.7896 0.5278 -0.0180 0.013 Uani 1 1 d . . 1
Tb3 Tb 0.7042 0.4214 0.0717 0.013 Uani 1 1 d . . 1
Tb4 Tb 0.4194 0.3923 0.0869 0.013 Uani 1 1 d . . 1
Tb5 Tb 0.3677 0.2792 0.1800 0.019 Uani 1 1 d . . 1
Tb6 Tb 0.0905 0.1194 0.2419 0.020 Uani 1 1 d . . 1
Tb7 Tb 0.0627 0.0584 0.3746 0.013 Uani 1 1 d . . 1
Tb8 Tb 0.2859 0.0114 0.4693 0.013 Uani 1 1 d . . 1
Tb9 Tb -0.2170 0.0459 0.4015 0.014 Uani 1 1 d . . 1
Tb10 Tb 0.0551 0.2027 0.6259 0.016 Uani 1 1 d . . 1
Ge1 Ge 0.7002 0.3623 -0.0906 0.014 Uani 1 1 d . . 1
Ge2 Ge 0.5186 0.2966 -0.0383 0.015 Uani 1 1 d . . 1
Ge3 Ge 0.2691 0.3108 -0.0625 0.015 Uani 1 1 d . . 1
Ge4 Ge 0.1919 0.4064 -0.1423 0.015 Uani 1 1 d . . 1
Ge5 Ge 0.3678 0.4739 -0.1923 0.015 Uani 1 1 d . . 1
Ge6 Ge 0.6193 0.4567 -0.1733 0.015 Uani 1 1 d . . 1
Ge7 Ge 0.1529 0.3491 0.1137 0.018 Uani 1 1 d . A 1
Ge8 Ge 0.3189 0.0812 0.3275 0.020 Uani 1 1 d . B 1
Ge9 Ge 0.2191 0.1782 0.5050 0.015 Uani 1 1 d . . 1
Ge10 Ge -0.0320 0.1872 0.4772 0.014 Uani 1 1 d . . 1
Ge11 Ge -0.2031 0.1538 0.5534 0.014 Uani 1 1 d . . 1
Ge12 Ge -0.1053 0.1027 0.6698 0.014 Uani 1 1 d . . 1
Ge13 Ge 0.1470 0.0895 0.6929 0.014 Uani 1 1 d . . 1
Ge14 Ge 0.3119 0.1226 0.6174 0.014 Uani 1 1 d . . 1
N1 N 0.5701 0.2696 0.2256 0.025 Uani 1 1 d . C 1
N2 N 0.7851 0.2517 0.2574 0.073 Uani 1 1 d . C 1
N3 N -0.1103 0.1039 0.1860 0.040 Uani 1 1 d . D 1
N4 N -0.3280 0.0848 0.1319 0.104 Uani 1 1 d . D 1
O1 O 0.5794 0.3098 -0.0969 0.017 Uani 1 1 d . . 1
O2 O 0.3884 0.2930 -0.0886 0.017 Uani 1 1 d . . 1
O3 O 0.1955 0.3321 -0.1252 0.020 Uani 1 1 d . . .
O4 O 0.2946 0.4023 -0.1845 0.018 Uani 1 1 d . . 1
O5 O 0.4785 0.4277 -0.2001 0.016 Uani 1 1 d . . 1
O6 O 0.6375 0.3806 -0.1575 0.018 Uani 1 1 d . . 1
O7 O 0.7164 0.4254 -0.0237 0.017 Uani 1 1 d . . 1
O8 O 0.5319 0.3700 0.0190 0.015 Uani 1 1 d . . 1
O9 O 0.2901 0.3816 -0.0007 0.017 Uani 1 1 d . . 1
O10 O 0.2362 0.4725 -0.0765 0.017 Uani 1 1 d . . 1
O11 O 0.4208 0.5315 -0.1210 0.015 Uani 1 1 d . . 1
O12 O 0.6556 0.5137 -0.1011 0.017 Uani 1 1 d . . 1
O13 O 0.8711 0.4454 -0.0824 0.022 Uani 1 1 d . . 1
O14 O 1.0412 0.4443 -0.0421 0.031 Uani 1 1 d . . 1
O15 O 0.7169 0.3143 0.0135 0.028 Uani 1 1 d . . 1
O16 O 0.8371 0.2549 0.0384 0.060 Uani 1 1 d . . 1
O17 O 0.3738 0.2782 0.0258 0.021 Uani 1 1 d . . 1
O18 O 0.3267 0.2106 0.0748 0.030 Uani 1 1 d . . 1
O19 O 0.0698 0.2804 -0.2717 0.028 Uani 1 1 d . . 1
O20 O -0.0006 0.3080 -0.3514 0.036 Uani 1 1 d . . 1
O21 O 0.2168 0.5184 -0.1795 0.020 Uani 1 1 d . . 1
O22 O 0.0964 0.5660 -0.2258 0.037 Uani 1 1 d . E 1
O23 O 0.5636 0.5502 -0.1953 0.023 Uani 1 1 d . . 1
O24 O 0.6051 0.6132 -0.2501 0.029 Uani 1 1 d . . 1
O25 O 0.0622 0.2086 0.2092 0.031 Uani 1 1 d . A 1
O26 O 0.1898 0.2569 0.1782 0.033 Uani 1 1 d . A 1
O27 O 0.2689 0.1467 0.2415 0.034 Uani 1 1 d . B 1
O28 O 0.3728 0.1709 0.1834 0.029 Uani 1 1 d . B 1
O29 O 0.1013 0.2047 0.5287 0.016 Uani 1 1 d . . 1
O30 O -0.0870 0.1986 0.5429 0.015 Uani 1 1 d . . 1
O31 O -0.1339 0.1619 0.6295 0.018 Uani 1 1 d . . 1
O32 O 0.0342 0.1349 0.6875 0.017 Uani 1 1 d . . 1
O33 O 0.2160 0.1463 0.6634 0.018 Uani 1 1 d . . 1
O34 O 0.3006 0.1813 0.5778 0.018 Uani 1 1 d . . .
O35 O 0.1975 0.0960 0.4629 0.018 Uani 1 1 d . . 1
O36 O -0.0455 0.1045 0.4396 0.016 Uani 1 1 d . . 1
O37 O -0.2205 0.0757 0.5033 0.016 Uani 1 1 d . . 1
O38 O -0.1445 0.0292 0.6117 0.018 Uani 1 1 d . . 1
O39 O 0.0930 0.0157 0.6359 0.015 Uani 1 1 d . . 1
O40 O 0.2677 0.0436 0.5689 0.015 Uani 1 1 d . . 1
O41 O 0.1387 0.2153 0.3312 0.030 Uani 1 1 d . . 1
O42 O 0.1059 0.1770 0.4055 0.023 Uani 1 1 d . . 1
O43 O -0.2322 0.1577 0.4301 0.030 Uani 1 1 d . . 1
O44 O -0.3623 0.2092 0.4009 0.044 Uani 1 1 d . . 1
O45 O -0.3783 0.0786 0.5663 0.021 Uani 1 1 d . . 1
O46 O -0.5471 0.0685 0.5162 0.033 Uani 1 1 d . . 1
O47 O -0.0382 0.0312 0.7210 0.023 Uani 1 1 d . . 1
O48 O -0.0677 -0.0015 0.7987 0.032 Uani 1 1 d . . 1
O49 O 0.2978 0.0421 0.6919 0.019 Uani 1 1 d . . 1
O50 O 0.4301 0.0219 0.7563 0.034 Uani 1 1 d . F 1
O51 O 0.4514 0.2978 0.7227 0.034 Uani 1 1 d . . 1
O52 O 0.5005 0.2359 0.7794 0.030 Uani 1 1 d . . 1
O53 O 0.3950 0.1597 0.3638 0.053 Uani 1 1 d . B 1
H53 H 0.4485 0.1571 0.3882 0.079 Uiso 1 1 calc R B 1
O54 O 0.3534 0.0375 0.3822 0.031 Uani 1 1 d . B 1
H54 H 0.4146 0.0187 0.3771 0.038 Uiso 1 1 calc R B 1
O55 O 0.1837 0.0856 0.3207 0.019 Uani 1 1 d . B 1
O56 O 0.2868 0.3417 0.1215 0.019 Uani 1 1 d . A 1
O57 O 0.1261 0.4117 0.0775 0.026 Uani 1 1 d . . 1
H57 H 0.0611 0.4255 0.0827 0.032 Uiso 1 1 calc R . 1
O58 O 0.0770 0.2771 0.0589 0.035 Uani 1 1 d . A 1
H58 H 0.0130 0.2801 0.0543 0.052 Uiso 1 1 calc R A 1
O59 O 0.6733 0.3489 0.1333 0.026 Uani 1 1 d . C 1
O60 O 0.5068 0.3278 0.1439 0.022 Uani 1 1 d . C 1
O61 O -0.0403 0.0943 0.2955 0.021 Uani 1 1 d . D 1
O62 O -0.2060 0.0812 0.3102 0.024 Uani 1 1 d . D 1
O1W O 0.2803 0.2582 -0.2205 0.029 Uani 1 1 d . . 1
O2W O 0.4699 0.4258 -0.0760 0.023 Uani 1 1 d . . 1
O3W O 0.8901 0.3954 0.1011 0.035 Uani 1 1 d . G 1
O4W O 0.3647 0.2792 0.2846 0.042 Uani 1 1 d . H 1
O5W O 0.0961 0.0802 0.1362 0.057 Uani 1 1 d . I 1
O6W O -0.4087 0.0599 0.3631 0.032 Uani 1 1 d . J 1
O7W O 0.0309 0.0914 0.5580 0.023 Uani 1 1 d . . 1
O8W O 0.2189 0.2811 0.6505 0.031 Uani 1 1 d . . 1
O9W O 0.0923 0.1441 0.0558 0.098 Uani 1 1 d . K 1
O10W O 0.0483 0.4508 0.3339 0.287 Uani 1 1 d . L 1
O11W O 0.2000 0.3540 0.3341 0.170 Uani 1 1 d . M 1
O12W O 0.6233 0.3712 0.5668 0.286 Uani 1 1 d . N 1
O13W O 0.3614 0.4414 0.5765 0.313 Uani 1 1 d . O 1
O14W O 0.8676 0.3864 0.6028 0.301 Uani 1 1 d . P 1
O15W O 0.4518 0.6779 0.5743 0.243 Uani 1 1 d . Q 1
O16W O 0.4732 0.3585 0.6324 0.147 Uani 1 1 d . R 1
O17W O 0.0174 0.4259 0.5299 0.589 Uani 1 1 d . S 1
O18W O 0.1903 0.3727 0.5876 0.187 Uani 1 1 d . T 1
O19W O 0.6322 0.1513 0.8201 0.119 Uani 1 1 d . U 1
O20W O 0.7620 0.0212 0.9110 0.137 Uani 1 1 d . V 1
O21W O 0.5509 0.0574 0.8781 0.127 Uani 1 1 d . W 1
O22W O 0.8964 0.1333 0.9837 0.204 Uani 1 1 d . X 1
O23W O 0.4869 0.0548 0.9853 0.212 Uani 1 1 d . Y 1
O24W O 0.9422 0.9625 0.0585 0.423 Uani 1 1 d . Z 1
O25W O 0.6912 0.9312 0.9638 0.281 Uani 1 1 d . A 1
C1 C 0.8127 0.3123 -0.1071 0.023 Uani 1 1 d . . 1
H1C H 0.7973 0.2709 -0.0999 0.027 Uiso 1 1 calc R . 1
H1D H 0.8137 0.3035 -0.1497 0.027 Uiso 1 1 calc R . 1
C2 C 0.9226 0.3460 -0.0684 0.030 Uani 1 1 d . . 1
H2C H 0.9765 0.3232 -0.0852 0.036 Uiso 1 1 calc R . 1
H2D H 0.9285 0.3426 -0.0276 0.036 Uiso 1 1 calc R . 1
C3 C 0.9467 0.4174 -0.0640 0.020 Uani 1 1 d . . 1
C4 C 0.5475 0.2149 -0.0251 0.030 Uani 1 1 d . . 1
H4C H 0.5303 0.2139 0.0131 0.037 Uiso 1 1 calc R . 1
H4D H 0.5002 0.1798 -0.0574 0.037 Uiso 1 1 calc R . 1
C5 C 0.6619 0.2025 -0.0228 0.049 Uani 1 1 d . . 1
H5C H 0.6735 0.1672 -0.0056 0.058 Uiso 1 1 calc R . 1
H5D H 0.6716 0.1885 -0.0642 0.058 Uiso 1 1 calc R . 1
C6 C 0.7456 0.2607 0.0139 0.031 Uani 1 1 d . . 1
C7 C 0.1818 0.2339 -0.0625 0.025 Uani 1 1 d . . 1
H7C H 0.1250 0.2472 -0.0422 0.029 Uiso 1 1 calc R . 1
H7D H 0.1483 0.2089 -0.1044 0.029 Uiso 1 1 calc R . 1
C8 C 0.2427 0.1896 -0.0313 0.036 Uani 1 1 d . . 1
H8C H 0.1917 0.1592 -0.0235 0.043 Uiso 1 1 calc R . 1
H8D H 0.2824 0.1647 -0.0584 0.043 Uiso 1 1 calc R . 1
C9 C 0.3192 0.2284 0.0278 0.024 Uani 1 1 d . . 1
C10 C 0.0475 0.4018 -0.1880 0.023 Uani 1 1 d . . 1
H10A H 0.0026 0.3681 -0.1804 0.028 Uiso 1 1 calc R . 1
H10B H 0.0232 0.4427 -0.1709 0.028 Uiso 1 1 calc R . 1
C11 C 0.0254 0.3890 -0.2561 0.034 Uani 1 1 d . . 1
H11A H -0.0459 0.3986 -0.2695 0.041 Uiso 1 1 calc R . 1
H11B H 0.0756 0.4196 -0.2643 0.041 Uiso 1 1 calc R . 1
C12 C 0.0320 0.3222 -0.2945 0.024 Uani 1 1 d . . 1
C13 C 0.3233 0.4878 -0.2702 0.036 Uani 1 1 d . E 1
H13A H 0.3828 0.5132 -0.2770 0.043 Uiso 1 1 calc R E 1
H13B H 0.3084 0.4459 -0.3014 0.043 Uiso 1 1 calc R E 1
C14 C 0.2268 0.5215 -0.2779 0.040 Uani 1 1 d . E 1
H14A H 0.2476 0.5618 -0.2860 0.048 Uiso 1 1 calc R E 1
H14B H 0.1737 0.4943 -0.3134 0.048 Uiso 1 1 calc R E 1
C15 C 0.1756 0.5370 -0.2246 0.024 Uani 1 1 d . E 1
C16 C 0.6957 0.4625 -0.2347 0.028 Uani 1 1 d . B 1
H16A H 0.7697 0.4814 -0.2150 0.033 Uiso 1 1 calc R B 1
H16B H 0.6954 0.4190 -0.2610 0.033 Uiso 1 1 calc R B 1
C17 C 0.6472 0.5036 -0.2738 0.031 Uani 1 1 d . B 1
H17A H 0.7018 0.5199 -0.2912 0.037 Uiso 1 1 calc R B 1
H17B H 0.5899 0.4763 -0.3071 0.037 Uiso 1 1 calc R B 1
C18 C 0.6032 0.5605 -0.2369 0.022 Uani 1 1 d . B 1
C19 C 0.1065 0.3698 0.1885 0.026 Uani 1 1 d . A 1
H19A H 0.1688 0.3860 0.2223 0.031 Uiso 1 1 calc R A 1
H19B H 0.0628 0.4043 0.1896 0.031 Uiso 1 1 calc R A 1
C20 C 0.0424 0.3120 0.1965 0.030 Uani 1 1 d . A 1
H20A H 0.0218 0.3256 0.2351 0.036 Uiso 1 1 calc R A 1
H20B H -0.0227 0.2981 0.1644 0.036 Uiso 1 1 calc R A 1
C21 C 0.1020 0.2552 0.1951 0.024 Uani 1 1 d . A 1
C22 C 0.3538 0.0370 0.2513 0.024 Uani 1 1 d . B 1
H22A H 0.4017 0.0064 0.2585 0.029 Uiso 1 1 calc R B 1
H22B H 0.2885 0.0123 0.2227 0.029 Uiso 1 1 calc R B 1
C23 C 0.4063 0.0824 0.2223 0.031 Uani 1 1 d . B 1
H23A H 0.4775 0.1012 0.2475 0.038 Uiso 1 1 calc R B 1
H23B H 0.4144 0.0570 0.1828 0.038 Uiso 1 1 calc R B 1
C24 C 0.3444 0.1373 0.2143 0.021 Uani 1 1 d . B 1
C25 C 0.3022 0.2418 0.4825 0.026 Uani 1 1 d . . 1
H25A H 0.3334 0.2782 0.5187 0.032 Uiso 1 1 calc R . 1
H25B H 0.3608 0.2225 0.4676 0.032 Uiso 1 1 calc R . 1
C26 C 0.2400 0.2678 0.4341 0.032 Uani 1 1 d . . 1
H26A H 0.2055 0.3032 0.4537 0.039 Uiso 1 1 calc R . 1
H26B H 0.2901 0.2853 0.4146 0.039 Uiso 1 1 calc R . 1
C27 C 0.1557 0.2165 0.3857 0.024 Uani 1 1 d . . 1
C28 C -0.0702 0.2525 0.4390 0.025 Uani 1 1 d . . 1
H28A H -0.0183 0.2917 0.4584 0.030 Uiso 1 1 calc R . 1
H28B H -0.0676 0.2371 0.3964 0.030 Uiso 1 1 calc R . 1
C29 C -0.1832 0.2685 0.4434 0.030 Uani 1 1 d . . 1
H29A H -0.1817 0.2923 0.4853 0.037 Uiso 1 1 calc R . 1
H29B H -0.2036 0.2964 0.4185 0.037 Uiso 1 1 calc R . 1
C30 C -0.2666 0.2081 0.4227 0.026 Uani 1 1 d . . 1
C31 C -0.3218 0.2017 0.5555 0.021 Uani 1 1 d . . 1
H31A H -0.3238 0.2214 0.5977 0.026 Uiso 1 1 calc R . 1
H31B H -0.3101 0.2365 0.5380 0.026 Uiso 1 1 calc R . 1
C32 C -0.4304 0.1604 0.5214 0.026 Uani 1 1 d . . 1
H32A H -0.4862 0.1864 0.5303 0.031 Uiso 1 1 calc R . 1
H32B H -0.4346 0.1499 0.4780 0.031 Uiso 1 1 calc R . 1
C33 C -0.4530 0.0983 0.5359 0.019 Uani 1 1 d . . 1
C34 C -0.1716 0.1229 0.7381 0.029 Uani 1 1 d . C 1
H34A H -0.1719 0.1695 0.7521 0.035 Uiso 1 1 calc R C 1
H34B H -0.2455 0.1017 0.7248 0.035 Uiso 1 1 calc R C 1
C35 C -0.1149 0.1016 0.7909 0.035 Uani 1 1 d . C 1
H35A H -0.0565 0.1355 0.8162 0.042 Uiso 1 1 calc R C 1
H35B H -0.1648 0.0959 0.8156 0.042 Uiso 1 1 calc R C 1
C36 C -0.0709 0.0386 0.7695 0.024 Uani 1 1 d . C 1
C37 C 0.1987 0.1015 0.7787 0.023 Uani 1 1 d . F 1
H37A H 0.1840 0.1432 0.8018 0.027 Uiso 1 1 calc R F 1
H37B H 0.1600 0.0678 0.7897 0.027 Uiso 1 1 calc R F 1
C38 C 0.3184 0.0991 0.7961 0.031 Uani 1 1 d . F 1
H38A H 0.3580 0.1419 0.8037 0.037 Uiso 1 1 calc R F 1
H38B H 0.3349 0.0872 0.8333 0.037 Uiso 1 1 calc R F 1
C39 C 0.3529 0.0501 0.7457 0.024 Uani 1 1 d . F 1
C40 C 0.4600 0.1347 0.6628 0.019 Uani 1 1 d . . 1
H40A H 0.4600 0.1249 0.7006 0.023 Uiso 1 1 calc R . 1
H40B H 0.4968 0.1032 0.6394 0.023 Uiso 1 1 calc R . 1
C41 C 0.5242 0.2020 0.6781 0.025 Uani 1 1 d . . 1
H41A H 0.6001 0.1999 0.6901 0.030 Uiso 1 1 calc R . 1
H41B H 0.5123 0.2171 0.6425 0.030 Uiso 1 1 calc R . 1
C42 C 0.4905 0.2480 0.7287 0.024 Uani 1 1 d . . 1
C43 C 0.6078 0.3258 0.1556 0.018 Uani 1 1 d . C 1
C44 C 0.6456 0.2911 0.2009 0.026 Uani 1 1 d . C 1
C45 C 0.7513 0.2836 0.2148 0.043 Uani 1 1 d . C 1
H45 H 0.7999 0.2997 0.1961 0.052 Uiso 1 1 calc R C 1
C46 C 0.7080 0.2281 0.2822 0.046 Uani 1 1 d . C 1
H46 H 0.7266 0.2050 0.3097 0.055 Uiso 1 1 calc R C 1
C47 C 0.6040 0.2384 0.2666 0.037 Uani 1 1 d . C 1
H47 H 0.5542 0.2232 0.2852 0.044 Uiso 1 1 calc R C 1
C48 C -0.1451 0.1097 0.1310 0.073 Uani 1 1 d . D 1
H48 H -0.0949 0.1208 0.1106 0.087 Uiso 1 1 calc R D 1
C49 C -0.2528 0.1000 0.1024 0.096 Uani 1 1 d . D 1
H49 H -0.2737 0.1039 0.0635 0.116 Uiso 1 1 calc R D 1
C50 C -0.2925 0.0807 0.1899 0.047 Uani 1 1 d . D 1
H50 H -0.3416 0.0715 0.2117 0.057 Uiso 1 1 calc R D 1
C51 C -0.1847 0.0902 0.2153 0.029 Uani 1 1 d . D 1
C52 C -0.1421 0.0886 0.2787 0.020 Uani 1 1 d . D 1

loop_
_atom_site_aniso_label
_atom_site_aniso_U_11
_atom_site_aniso_U_22
_atom_site_aniso_U_33
_atom_site_aniso_U_23
_atom_site_aniso_U_13
_atom_site_aniso_U_12
Tb1 0.017 0.015 0.014 0.003 0.002 0.002
Tb2 0.011 0.014 0.014 0.005 0.002 0.001
Tb3 0.012 0.015 0.013 0.005 0.003 0.002
Tb4 0.012 0.014 0.014 0.006 0.004 0.002
Tb5 0.018 0.022 0.022 0.013 0.008 0.004
Tb6 0.019 0.025 0.022 0.015 0.008 0.004
Tb7 0.012 0.015 0.014 0.006 0.003 0.002
Tb8 0.011 0.015 0.014 0.005 0.002 0.001
Tb9 0.012 0.015 0.014 0.005 0.003 0.002
Tb10 0.016 0.015 0.014 0.003 0.002 0.001
Ge1 0.013 0.015 0.014 0.004 0.004 0.003
Ge2 0.016 0.013 0.015 0.004 0.004 0.002
Ge3 0.014 0.014 0.015 0.004 0.003 0.000
Ge4 0.013 0.016 0.013 0.003 0.001 0.001
Ge5 0.015 0.017 0.013 0.004 0.002 0.003
Ge6 0.014 0.016 0.014 0.004 0.004 0.002
Ge7 0.014 0.021 0.024 0.012 0.007 0.003
Ge8 0.015 0.027 0.023 0.013 0.007 0.004
Ge9 0.013 0.015 0.017 0.005 0.004 0.000
Ge10 0.015 0.014 0.015 0.005 0.003 0.002
Ge11 0.013 0.014 0.015 0.004 0.003 0.003
Ge12 0.014 0.016 0.014 0.004 0.004 0.002
Ge13 0.014 0.015 0.013 0.004 0.002 0.002
Ge14 0.013 0.014 0.014 0.003 0.002 0.000
N1 0.024 0.029 0.027 0.018 0.004 0.002
N2 0.057 0.095 0.083 0.056 0.006 0.016
N3 0.029 0.068 0.030 0.032 0.002 -0.004
N4 0.057 0.176 0.091 0.085 -0.007 -0.011
O1 0.016 0.017 0.015 0.005 0.002 0.000
O2 0.014 0.021 0.016 0.005 0.003 0.002
O3 0.022 0.017 0.017 0.005 -0.002 0.001
O4 0.017 0.018 0.019 0.004 0.005 0.002
O5 0.015 0.016 0.015 0.002 0.004 0.006
O6 0.021 0.018 0.015 0.005 0.002 0.004
O7 0.018 0.017 0.016 0.003 0.007 0.001
O8 0.013 0.016 0.017 0.002 0.006 0.003
O9 0.021 0.015 0.015 0.004 0.007 0.005
O10 0.018 0.016 0.014 0.003 0.003 -0.002
O11 0.013 0.017 0.014 0.003 0.002 0.003
O12 0.015 0.018 0.014 0.002 0.001 0.003
O13 0.017 0.026 0.025 0.009 0.005 0.008
O14 0.011 0.043 0.032 0.004 0.000 -0.003
O15 0.038 0.021 0.027 0.007 0.009 0.011
O16 0.037 0.037 0.096 0.025 -0.014 0.004
O17 0.026 0.014 0.023 0.005 0.007 -0.001
O18 0.050 0.023 0.023 0.013 0.013 0.006
O19 0.035 0.023 0.024 0.005 0.006 0.008
O20 0.048 0.025 0.023 -0.002 -0.009 0.011
O21 0.017 0.024 0.017 0.007 0.001 0.006
O22 0.036 0.048 0.031 0.014 0.005 0.025
O23 0.030 0.023 0.020 0.009 0.008 0.000
O24 0.045 0.027 0.020 0.012 0.012 0.005
O25 0.028 0.038 0.042 0.030 0.012 0.007
O26 0.026 0.035 0.054 0.028 0.021 0.011
O27 0.029 0.041 0.056 0.034 0.030 0.020
O28 0.032 0.032 0.036 0.023 0.017 0.011
O29 0.013 0.016 0.016 0.002 0.000 0.002
O30 0.011 0.018 0.016 0.004 0.005 0.000
O31 0.020 0.018 0.015 0.005 0.001 0.003
O32 0.014 0.016 0.019 0.006 0.002 0.003
O33 0.020 0.016 0.018 0.005 0.007 0.002
O34 0.016 0.016 0.018 0.007 -0.002 -0.002
O35 0.020 0.015 0.019 0.005 0.006 0.003
O36 0.013 0.014 0.017 0.004 0.000 0.000
O37 0.018 0.013 0.016 0.004 0.005 -0.002
O38 0.016 0.016 0.020 0.003 0.002 0.001
O39 0.014 0.016 0.013 0.003 0.001 0.001
O40 0.016 0.012 0.015 0.003 0.001 -0.001
O41 0.041 0.027 0.026 0.014 0.006 0.002
O42 0.027 0.021 0.026 0.014 0.009 0.000
O43 0.039 0.021 0.031 0.010 0.004 0.013
O44 0.031 0.047 0.062 0.035 0.004 0.006
O45 0.019 0.021 0.023 0.005 0.006 0.005
O46 0.015 0.035 0.038 -0.002 0.001 -0.008
O47 0.028 0.025 0.018 0.009 0.009 0.003
O48 0.045 0.030 0.023 0.014 0.008 0.005
O49 0.016 0.024 0.017 0.008 0.001 0.001
O50 0.022 0.052 0.028 0.012 0.001 0.017
O51 0.049 0.027 0.027 0.006 0.012 0.012
O52 0.041 0.030 0.016 0.004 0.004 0.013
O53 0.032 0.046 0.066 0.000 0.009 -0.010
O54 0.023 0.054 0.033 0.029 0.014 0.019
O55 0.017 0.024 0.021 0.010 0.008 0.005
O56 0.018 0.022 0.022 0.012 0.006 0.003
O57 0.016 0.035 0.040 0.024 0.012 0.010
O58 0.021 0.030 0.046 0.004 0.003 -0.001
O59 0.020 0.033 0.031 0.021 0.008 0.005
O60 0.017 0.028 0.029 0.020 0.007 0.008
O61 0.018 0.030 0.020 0.014 0.003 0.004
O62 0.019 0.034 0.025 0.017 0.006 0.005
O1W 0.021 0.029 0.029 -0.001 0.001 0.000
O2W 0.027 0.019 0.021 0.006 0.003 0.002
O3W 0.026 0.046 0.031 0.009 0.005 0.015
O4W 0.056 0.041 0.036 0.018 0.017 0.001
O5W 0.092 0.051 0.038 0.019 0.029 0.009
O6W 0.021 0.041 0.032 0.008 0.005 0.011
O7W 0.029 0.021 0.021 0.010 0.006 0.006
O8W 0.024 0.030 0.028 -0.001 0.003 -0.007
O9W 0.150 0.082 0.068 0.038 0.028 -0.004
O10W 0.271 0.465 0.076 -0.001 -0.043 0.269
O11W 0.260 0.179 0.120 0.091 0.059 0.115
O12W 0.441 0.264 0.260 0.118 0.214 0.173
O13W 0.395 0.317 0.241 0.054 0.134 0.097
O14W 0.460 0.240 0.137 0.023 -0.101 0.206
O15W 0.200 0.147 0.429 0.096 0.130 0.118
O16W 0.215 0.134 0.076 0.045 0.008 -0.041
O17W 0.533 0.178 0.874 -0.015 0.067 -0.090
O18W 0.301 0.088 0.176 0.044 0.071 0.007
O19W 0.116 0.142 0.105 0.044 0.013 0.058
O20W 0.141 0.120 0.132 0.032 0.002 0.010
O21W 0.131 0.113 0.093 -0.015 -0.022 0.050
O22W 0.132 0.119 0.298 -0.017 0.009 0.046
O23W 0.293 0.148 0.175 0.054 0.024 -0.018
O24W 0.442 0.237 0.392 -0.121 0.034 -0.123
O25W 0.608 0.087 0.236 0.071 0.249 0.090
C1 0.016 0.020 0.033 0.007 0.008 0.004
C2 0.022 0.033 0.038 0.015 0.005 0.007
C3 0.014 0.032 0.012 0.002 0.005 0.003
C4 0.035 0.020 0.043 0.014 0.015 0.008
C5 0.042 0.028 0.068 0.011 -0.002 0.009
C6 0.031 0.025 0.036 0.012 0.002 0.009
C7 0.027 0.020 0.025 0.007 0.004 -0.003
C8 0.048 0.023 0.033 0.013 0.003 -0.007
C9 0.028 0.024 0.025 0.009 0.010 0.007
C10 0.015 0.027 0.021 0.000 0.000 0.005
C11 0.043 0.022 0.027 0.003 -0.008 0.011
C12 0.022 0.023 0.025 0.004 0.004 0.006
C13 0.026 0.067 0.024 0.024 0.009 0.019
C14 0.043 0.065 0.025 0.025 0.010 0.028
C15 0.022 0.029 0.024 0.011 0.003 0.009
C16 0.033 0.033 0.027 0.013 0.020 0.010
C17 0.042 0.033 0.025 0.013 0.018 0.008
C18 0.021 0.022 0.020 0.007 0.003 0.000
C19 0.026 0.028 0.031 0.014 0.012 0.010
C20 0.025 0.039 0.040 0.024 0.019 0.014
C21 0.018 0.036 0.026 0.020 0.003 0.007
C22 0.022 0.029 0.030 0.017 0.012 0.013
C23 0.036 0.038 0.040 0.028 0.024 0.022
C24 0.016 0.027 0.025 0.014 0.006 0.008
C25 0.023 0.025 0.032 0.015 0.004 -0.009
C26 0.042 0.026 0.028 0.013 0.005 -0.004
C27 0.024 0.025 0.027 0.013 0.006 0.009
C28 0.025 0.027 0.031 0.018 0.007 0.005
C29 0.034 0.026 0.035 0.017 0.003 0.013
C30 0.025 0.029 0.027 0.013 0.007 0.011
C31 0.018 0.023 0.029 0.012 0.011 0.008
C32 0.018 0.037 0.025 0.013 0.002 0.008
C33 0.017 0.021 0.016 -0.003 0.006 0.002
C34 0.036 0.034 0.025 0.014 0.015 0.011
C35 0.055 0.034 0.022 0.009 0.019 0.014
C36 0.027 0.027 0.016 0.008 -0.001 -0.003
C37 0.021 0.032 0.015 0.005 0.005 0.006
C38 0.027 0.042 0.019 0.006 -0.002 0.009
C39 0.021 0.026 0.020 0.005 0.001 -0.001
C40 0.016 0.023 0.016 0.004 0.001 0.003
C41 0.017 0.028 0.026 0.001 0.008 -0.001
C42 0.019 0.022 0.021 -0.004 0.003 -0.004
C43 0.017 0.017 0.022 0.009 0.003 0.001
C44 0.025 0.030 0.026 0.014 0.003 0.005
C45 0.023 0.064 0.060 0.044 0.010 0.011
C46 0.042 0.063 0.049 0.044 0.006 0.012
C47 0.035 0.049 0.034 0.026 0.009 0.000
C48 0.038 0.147 0.047 0.066 0.000 -0.011
C49 0.052 0.195 0.056 0.089 -0.013 -0.021
C50 0.027 0.085 0.037 0.042 -0.004 -0.003
C51 0.026 0.040 0.025 0.018 0.003 -0.002
C52 0.022 0.018 0.020 0.008 0.004 0.002

loop_
_atom_type_symbol
_atom_type_description
_atom_type_scat_dispersion_real
_atom_type_scat_dispersion_imag
_atom_type_scat_source
C C 0.0033 0.0016 'International Tables Vol C Tables 4.2.6.8 and 6.1.1.4'
H H 0.0000 0.0000 'International Tables Vol C Tables 4.2.6.8 and 6.1.1.4'
N N 0.0061 0.0033 'International Tables Vol C Tables 4.2.6.8 and 6.1.1.4'
O O 0.0106 0.0060 'International Tables Vol C Tables 4.2.6.8 and 6.1.1.4'
Tb Tb -0.1723 4.1537 'International Tables Vol C Tables 4.2.6.8 and 6.1.1.4'
Ge Ge 0.1547 1.8001 'International Tables Vol C Tables 4.2.6.8 and 6.1.1.4'

loop_
_geom_angle_atom_site_label_1
_geom_angle_atom_site_label_2
_geom_angle_atom_site_label_3
_geom_angle
_geom_angle_site_symmetry_1
_geom_angle_site_symmetry_3
O5 Tb1 O1 119.6 . .
O5 Tb1 O52 118.1 . 1_554
O1 Tb1 O52 72.4 . 1_554
O5 Tb1 O1W 119.4 . .
O1 Tb1 O1W 120.5 . .
O52 Tb1 O1W 74.2 1_554 .
O5 Tb1 O2W 75.8 . .
O1 Tb1 O2W 75.4 . .
O52 Tb1 O2W 147.6 1_554 .
O1W Tb1 O2W 126.8 . .
O5 Tb1 O51 71.8 . 1_554
O1 Tb1 O51 117.6 . 1_554
O52 Tb1 O51 53.3 1_554 1_554
O1W Tb1 O51 74.7 . 1_554
O2W Tb1 O51 147.3 . 1_554
O5 Tb1 O2 145.7 . .
O1 Tb1 O2 61.6 . .
O52 Tb1 O2 95.5 1_554 .
O1W Tb1 O2 74.5 . .
O2W Tb1 O2 71.5 . .
O51 Tb1 O2 141.1 1_554 .
O5 Tb1 O6 61.7 . .
O1 Tb1 O6 61.7 . .
O52 Tb1 O6 82.2 1_554 .
O1W Tb1 O6 153.2 . .
O2W Tb1 O6 80.0 . .
O51 Tb1 O6 81.2 1_554 .
O2 Tb1 O6 121.0 . .
O5 Tb1 O4 61.3 . .
O1 Tb1 O4 146.2 . .
O52 Tb1 O4 139.9 1_554 .
O1W Tb1 O4 73.5 . .
O2W Tb1 O4 72.3 . .
O51 Tb1 O4 95.2 1_554 .
O2 Tb1 O4 98.2 . .
O6 Tb1 O4 120.8 . .
O5 Tb1 C42 94.3 . 1_554
O1 Tb1 C42 94.6 . 1_554
O52 Tb1 C42 26.8 1_554 1_554
O1W Tb1 C42 73.9 . 1_554
O2W Tb1 C42 159.3 . 1_554
O51 Tb1 C42 26.6 1_554 1_554
O2 Tb1 C42 120.0 . 1_554
O6 Tb1 C42 79.4 . 1_554
O4 Tb1 C42 119.2 . 1_554
O5 Tb1 Ge1 89.0 . .
O1 Tb1 Ge1 31.1 . .
O52 Tb1 Ge1 80.7 1_554 .
O1W Tb1 Ge1 148.6 . .
O2W Tb1 Ge1 70.0 . .
O51 Tb1 Ge1 105.0 1_554 .
O2 Tb1 Ge1 89.7 . .
O6 Tb1 Ge1 31.5 . .
O4 Tb1 Ge1 136.7 . .
C42 Tb1 Ge1 92.0 1_554 .
O5 Tb1 Ge6 30.5 . .
O1 Tb1 Ge6 89.5 . .
O52 Tb1 Ge6 106.0 1_554 .
O1W Tb1 Ge6 147.0 . .
O2W Tb1 Ge6 70.4 . .
O51 Tb1 Ge6 79.5 1_554 .
O2 Tb1 Ge6 136.8 . .
O6 Tb1 Ge6 32.0 . .
O4 Tb1 Ge6 89.0 . .
C42 Tb1 Ge6 91.8 1_554 .
Ge1 Tb1 Ge6 58.6 . .
O12 Tb2 O9 73.7 . 2_665
O12 Tb2 O14 157.9 . 2_765
O9 Tb2 O14 106.8 2_665 2_765
O12 Tb2 O7 83.6 . .
O9 Tb2 O7 126.4 2_665 .
O14 Tb2 O7 111.4 2_765 .
O12 Tb2 O10 124.4 . 2_665
O9 Tb2 O10 83.2 2_665 2_665
O14 Tb2 O10 77.0 2_765 2_665
O7 Tb2 O10 70.7 . 2_665
O12 Tb2 O13 87.5 . .
O9 Tb2 O13 152.3 2_665 .
O14 Tb2 O13 83.1 2_765 .
O7 Tb2 O13 69.5 . .
O10 Tb2 O13 124.5 2_665 .
O12 Tb2 O57 77.5 . 2_665
O9 Tb2 O57 79.8 2_665 2_665
O14 Tb2 O57 80.9 2_765 2_665
O7 Tb2 O57 141.5 . 2_665
O10 Tb2 O57 146.7 2_665 2_665
O13 Tb2 O57 76.4 . 2_665
O12 Tb2 Tb4 36.6 . 2_665
O9 Tb2 Tb4 37.2 2_665 2_665
O14 Tb2 Tb4 138.3 2_765 2_665
O7 Tb2 Tb4 109.2 . 2_665
O10 Tb2 Tb4 108.3 2_665 2_665
O13 Tb2 Tb4 120.5 . 2_665
O57 Tb2 Tb4 73.3 2_665 2_665
O12 Tb2 Tb3 108.3 . .
O9 Tb2 Tb3 109.4 2_665 .
O14 Tb2 Tb3 92.5 2_765 .
O7 Tb2 Tb3 35.1 . .
O10 Tb2 Tb3 35.8 2_665 .
O13 Tb2 Tb3 95.5 . .
O57 Tb2 Tb3 170.1 2_665 .
Tb4 Tb2 Tb3 116.2 2_665 .
O7 Tb3 O11 123.2 . 2_665
O7 Tb3 O10 70.2 . 2_665
O11 Tb3 O10 83.9 2_665 2_665
O7 Tb3 O8 82.0 . .
O11 Tb3 O8 69.7 2_665 .
O10 Tb3 O8 121.5 2_665 .
O7 Tb3 O15 72.8 . .
O11 Tb3 O15 135.0 2_665 .
O10 Tb3 O15 137.5 2_665 .
O8 Tb3 O15 72.2 . .
O7 Tb3 O21 139.4 . 2_665
O11 Tb3 O21 67.7 2_665 2_665
O10 Tb3 O21 72.8 2_665 2_665
O8 Tb3 O21 132.9 . 2_665
O15 Tb3 O21 130.5 . 2_665
O7 Tb3 O59 145.0 . .
O11 Tb3 O59 78.0 2_665 .
O10 Tb3 O59 144.3 2_665 .
O8 Tb3 O59 80.5 . .
O15 Tb3 O59 73.0 . .
O21 Tb3 O59 71.9 2_665 .
O7 Tb3 O3W 95.5 . .
O11 Tb3 O3W 137.2 2_665 .
O10 Tb3 O3W 93.9 2_665 .
O8 Tb3 O3W 140.4 . .
O15 Tb3 O3W 69.4 . .
O21 Tb3 O3W 70.8 2_665 .
O59 Tb3 O3W 79.5 . .
O7 Tb3 Ge5 133.7 . 2_665
O11 Tb3 Ge5 27.4 2_665 2_665
O10 Tb3 Ge5 71.5 2_665 2_665
O8 Tb3 Ge5 96.8 . 2_665
O15 Tb3 Ge5 150.8 . 2_665
O21 Tb3 Ge5 41.4 2_665 2_665
O59 Tb3 Ge5 78.6 . 2_665
O3W Tb3 Ge5 112.1 . 2_665
O7 Tb3 Tb2 34.9 . .
O11 Tb3 Tb2 108.2 2_665 .
O10 Tb3 Tb2 35.6 2_665 .
O8 Tb3 Tb2 105.7 . .
O15 Tb3 Tb2 104.3 . .
O21 Tb3 Tb2 105.9 2_665 .
O59 Tb3 Tb2 172.3 . .
O3W Tb3 Tb2 92.8 . .
Ge5 Tb3 Tb2 104.8 2_665 .
O7 Tb3 Tb4 113.4 . .
O11 Tb3 Tb4 36.9 2_665 .
O10 Tb3 Tb4 114.6 2_665 .
O8 Tb3 Tb4 36.3 . .
O15 Tb3 Tb4 98.8 . .
O21 Tb3 Tb4 96.8 2_665 .
O59 Tb3 Tb4 65.0 . .
O3W Tb3 Tb4 144.4 . .
Ge5 Tb3 Tb4 62.2 2_665 .
Tb2 Tb3 Tb4 122.7 . .
O12 Tb4 O9 72.1 2_665 .
O12 Tb4 O8 119.5 2_665 .
O9 Tb4 O8 83.3 . .
O12 Tb4 O56 92.1 2_665 .
O9 Tb4 O56 87.7 . .
O8 Tb4 O56 142.0 . .
O12 Tb4 O11 81.3 2_665 2_665
O9 Tb4 O11 124.0 . 2_665
O8 Tb4 O11 68.3 . 2_665
O56 Tb4 O11 142.7 . 2_665
O12 Tb4 O60 140.6 2_665 .
O9 Tb4 O60 140.8 . .
O8 Tb4 O60 90.9 . .
O56 Tb4 O60 73.4 . .
O11 Tb4 O60 88.6 2_665 .
O12 Tb4 O17 139.1 2_665 .
O9 Tb4 O17 70.2 . .
O8 Tb4 O17 71.1 . .
O56 Tb4 O17 71.1 . .
O11 Tb4 O17 134.1 2_665 .
O60 Tb4 O17 71.2 . .
O12 Tb4 O23 67.7 2_665 2_665
O9 Tb4 O23 133.3 . 2_665
O8 Tb4 O23 137.7 . 2_665
O56 Tb4 O23 71.2 . 2_665
O11 Tb4 O23 72.3 2_665 2_665
O60 Tb4 O23 72.9 . 2_665
O17 Tb4 O23 133.6 . 2_665
O12 Tb4 Ge6 26.4 2_665 2_665
O9 Tb4 Ge6 98.4 . 2_665
O8 Tb4 Ge6 127.7 . 2_665
O56 Tb4 Ge6 90.0 . 2_665
O11 Tb4 Ge6 68.0 2_665 2_665
O60 Tb4 Ge6 115.2 . 2_665
O17 Tb4 Ge6 157.9 . 2_665
O23 Tb4 Ge6 42.8 2_665 2_665
O12 Tb4 Tb2 36.0 2_665 2_665
O9 Tb4 Tb2 36.3 . 2_665
O8 Tb4 Tb2 105.5 . 2_665
O56 Tb4 Tb2 87.5 . 2_665
O11 Tb4 Tb2 106.3 2_665 2_665
O60 Tb4 Tb2 160.9 . 2_665
O17 Tb4 Tb2 104.5 . 2_665
O23 Tb4 Tb2 99.9 2_665 2_665
Ge6 Tb4 Tb2 62.1 2_665 2_665
O12 Tb4 Tb3 111.2 2_665 .
O9 Tb4 Tb3 114.5 . .
O8 Tb4 Tb3 35.9 . .
O56 Tb4 Tb3 151.4 . .
O11 Tb4 Tb3 35.8 2_665 .
O60 Tb4 Tb3 78.1 . .
O17 Tb4 Tb3 98.6 . .
O23 Tb4 Tb3 101.7 2_665 .
Ge6 Tb4 Tb3 103.4 2_665 .
Tb2 Tb4 Tb3 121.0 2_665 .
O12 Tb4 Tb5 119.1 2_665 .
O9 Tb4 Tb5 117.1 . .
O8 Tb4 Tb5 121.3 . .
O56 Tb4 Tb5 35.8 . .
O11 Tb4 Tb5 119.0 2_665 .
O60 Tb4 Tb5 37.6 . .
O17 Tb4 Tb5 67.0 . .
O23 Tb4 Tb5 66.6 2_665 .
Ge6 Tb4 Tb5 104.4 2_665 .
Tb2 Tb4 Tb5 123.3 2_665 .
Tb3 Tb4 Tb5 115.7 . .
O26 Tb5 O56 77.0 . .
O26 Tb5 O28 84.3 . .
O56 Tb5 O28 143.2 . .
O26 Tb5 O24 95.5 . 2_665
O56 Tb5 O24 75.6 . 2_665
O28 Tb5 O24 138.3 . 2_665
O26 Tb5 O60 149.6 . .
O56 Tb5 O60 73.0 . .
O28 Tb5 O60 117.7 . .
O24 Tb5 O60 81.7 2_665 .
O26 Tb5 O18 87.5 . .
O56 Tb5 O18 73.9 . .
O28 Tb5 O18 73.8 . .
O24 Tb5 O18 147.8 2_665 .
O60 Tb5 O18 79.9 . .
O26 Tb5 O4W 75.3 . .
O56 Tb5 O4W 130.6 . .
O28 Tb5 O4W 72.4 . .
O24 Tb5 O4W 67.3 2_665 .
O60 Tb5 O4W 129.2 . .
O18 Tb5 O4W 143.3 . .
O26 Tb5 N1 148.5 . .
O56 Tb5 N1 133.9 . .
O28 Tb5 N1 72.3 . .
O24 Tb5 N1 88.7 2_665 .
O60 Tb5 N1 61.9 . .
O18 Tb5 N1 105.2 . .
O4W Tb5 N1 77.6 . .
O26 Tb5 Tb4 112.6 . .
O56 Tb5 Tb4 35.7 . .
O28 Tb5 Tb4 143.0 . .
O24 Tb5 Tb4 75.0 2_665 .
O60 Tb5 Tb4 37.3 . .
O18 Tb5 Tb4 74.3 . .
O4W Tb5 Tb4 142.2 . .
N1 Tb5 Tb4 98.6 . .
O25 Tb6 O27 85.3 . .
O25 Tb6 O55 144.0 . .
O27 Tb6 O55 76.8 . .
O25 Tb6 O61 112.4 . .
O27 Tb6 O61 149.1 . .
O55 Tb6 O61 74.3 . .
O25 Tb6 O5W 77.4 . .
O27 Tb6 O5W 75.6 . .
O55 Tb6 O5W 126.1 . .
O61 Tb6 O5W 131.5 . .
O25 Tb6 O48 139.7 . 2_556
O27 Tb6 O48 100.9 . 2_556
O55 Tb6 O48 75.1 . 2_556
O61 Tb6 O48 82.1 . 2_556
O5W Tb6 O48 66.1 . 2_556
O25 Tb6 O41 72.5 . .
O27 Tb6 O41 80.9 . .
O55 Tb6 O41 74.0 . .
O61 Tb6 O41 80.8 . .
O5W Tb6 O41 143.0 . .
O48 Tb6 O41 147.8 2_556 .
O25 Tb6 N3 71.8 . .
O27 Tb6 N3 147.7 . .
O55 Tb6 N3 134.4 . .
O61 Tb6 N3 63.0 . .
O5W Tb6 N3 77.3 . .
O48 Tb6 N3 83.7 2_556 .
O41 Tb6 N3 112.0 . .
O25 Tb6 Tb7 139.4 . .
O27 Tb6 Tb7 112.1 . .
O55 Tb6 Tb7 35.8 . .
O61 Tb6 Tb7 38.5 . .
O5W Tb6 Tb7 141.0 . .
O48 Tb6 Tb7 75.0 2_556 .
O41 Tb6 Tb7 74.6 . .
N3 Tb6 Tb7 100.0 . .
O35 Tb7 O38 72.1 . 2_556
O35 Tb7 O55 89.0 . .
O38 Tb7 O55 92.6 2_556 .
O35 Tb7 O36 83.3 . .
O38 Tb7 O36 119.7 2_556 .
O55 Tb7 O36 142.0 . .
O35 Tb7 O39 123.1 . 2_556
O38 Tb7 O39 80.9 2_556 2_556
O55 Tb7 O39 142.3 . 2_556
O36 Tb7 O39 68.1 . 2_556
O35 Tb7 O61 141.8 . .
O38 Tb7 O61 140.9 2_556 .
O55 Tb7 O61 74.1 . .
O36 Tb7 O61 89.4 . .
O39 Tb7 O61 87.7 2_556 .
O35 Tb7 O42 69.3 . .
O38 Tb7 O42 138.3 2_556 .
O55 Tb7 O42 71.6 . .
O36 Tb7 O42 70.8 . .
O39 Tb7 O42 134.4 2_556 .
O61 Tb7 O42 72.9 . .
O35 Tb7 O47 133.5 . 2_556
O38 Tb7 O47 67.1 2_556 2_556
O55 Tb7 O47 71.9 . 2_556
O36 Tb7 O47 136.6 . 2_556
O39 Tb7 O47 71.5 2_556 2_556
O61 Tb7 O47 73.8 . 2_556
O42 Tb7 O47 135.8 . 2_556
O35 Tb7 Ge12 98.4 . 2_556
O38 Tb7 Ge12 26.4 2_556 2_556
O55 Tb7 Ge12 90.3 . 2_556
O36 Tb7 Ge12 127.6 . 2_556
O39 Tb7 Ge12 67.8 2_556 2_556
O61 Tb7 Ge12 115.4 . 2_556
O42 Tb7 Ge12 157.8 . 2_556
O47 Tb7 Ge12 42.2 2_556 2_556
O35 Tb7 Tb8 36.2 . .
O38 Tb7 Tb8 36.2 2_556 .
O55 Tb7 Tb8 87.6 . .
O36 Tb7 Tb8 106.4 . .
O39 Tb7 Tb8 106.6 2_556 .
O61 Tb7 Tb8 161.7 . .
O42 Tb7 Tb8 103.1 . .
O47 Tb7 Tb8 99.5 2_556 .
Ge12 Tb7 Tb8 62.2 2_556 .
O35 Tb7 Tb9 114.2 . .
O38 Tb7 Tb9 111.3 2_556 .
O55 Tb7 Tb9 150.5 . .
O36 Tb7 Tb9 35.7 . .
O39 Tb7 Tb9 35.9 2_556 .
O61 Tb7 Tb9 76.4 . .
O42 Tb7 Tb9 98.6 . .
O47 Tb7 Tb9 100.9 2_556 .
Ge12 Tb7 Tb9 103.3 2_556 .
Tb8 Tb7 Tb9 121.9 . .
O35 Tb7 Tb6 118.1 . .
O38 Tb7 Tb6 119.8 2_556 .
O55 Tb7 Tb6 35.8 . .
O36 Tb7 Tb6 120.4 . .
O39 Tb7 Tb6 118.7 2_556 .
O61 Tb7 Tb6 38.3 . .
O42 Tb7 Tb6 68.0 . .
O47 Tb7 Tb6 67.8 2_556 .
Ge12 Tb7 Tb6 104.8 2_556 .
Tb8 Tb7 Tb6 123.4 . .
Tb9 Tb7 Tb6 114.7 . .
O35 Tb8 O38 74.1 . 2_556
O35 Tb8 O46 98.5 . 1_655
O38 Tb8 O46 153.1 2_556 1_655
O35 Tb8 O37 124.3 . 2_556
O38 Tb8 O37 82.6 2_556 2_556
O46 Tb8 O37 121.2 1_655 2_556
O35 Tb8 O40 82.9 . .
O38 Tb8 O40 122.9 2_556 .
O46 Tb8 O40 80.6 1_655 .
O37 Tb8 O40 68.7 2_556 .
O35 Tb8 O45 156.2 . 2_556
O38 Tb8 O45 91.8 2_556 2_556
O46 Tb8 O45 85.3 1_655 2_556
O37 Tb8 O45 71.0 2_556 2_556
O40 Tb8 O45 120.9 . 2_556
O35 Tb8 O54 80.9 . .
O38 Tb8 O54 76.5 2_556 .
O46 Tb8 O54 76.8 1_655 .
O37 Tb8 O54 141.0 2_556 .
O40 Tb8 O54 149.8 . .
O45 Tb8 O54 77.1 2_556 .
O35 Tb8 Tb7 37.2 . .
O38 Tb8 Tb7 37.2 2_556 .
O46 Tb8 Tb7 128.6 1_655 .
O37 Tb8 Tb7 108.5 2_556 .
O40 Tb8 Tb7 108.1 . .
O45 Tb8 Tb7 124.9 2_556 .
O54 Tb8 Tb7 72.3 . .
O35 Tb8 Tb9 107.9 . 2_556
O38 Tb8 Tb9 106.7 2_556 2_556
O46 Tb8 Tb9 100.2 1_655 2_556
O37 Tb8 Tb9 34.3 2_556 2_556
O40 Tb8 Tb9 34.7 . 2_556
O45 Tb8 Tb9 94.4 2_556 2_556
O54 Tb8 Tb9 171.1 . 2_556
Tb7 Tb8 Tb9 115.4 . 2_556
O37 Tb9 O39 122.1 . 2_556
O37 Tb9 O40 68.5 . 2_556
O39 Tb9 O40 83.9 2_556 2_556
O37 Tb9 O36 82.6 . .
O39 Tb9 O36 69.6 2_556 .
O40 Tb9 O36 121.2 2_556 .
O37 Tb9 O43 73.5 . .
O39 Tb9 O43 135.3 2_556 .
O40 Tb9 O43 136.7 2_556 .
O36 Tb9 O43 71.9 . .
O37 Tb9 O49 138.9 . 2_556
O39 Tb9 O49 67.3 2_556 2_556
O40 Tb9 O49 73.6 2_556 2_556
O36 Tb9 O49 132.2 . 2_556
O43 Tb9 O49 131.3 . 2_556
O37 Tb9 O62 147.6 . .
O39 Tb9 O62 79.1 2_556 .
O40 Tb9 O62 142.8 2_556 .
O36 Tb9 O62 83.2 . .
O43 Tb9 O62 74.5 . .
O49 Tb9 O62 69.3 2_556 .
O37 Tb9 O6W 95.8 . .
O39 Tb9 O6W 137.0 2_556 .
O40 Tb9 O6W 93.1 2_556 .
O36 Tb9 O6W 141.3 . .
O43 Tb9 O6W 70.7 . .
O49 Tb9 O6W 70.7 2_556 .
O62 Tb9 O6W 77.9 . .
O37 Tb9 Ge13 132.5 . 2_556
O39 Tb9 Ge13 27.2 2_556 2_556
O40 Tb9 Ge13 71.9 2_556 2_556
O36 Tb9 Ge13 96.6 . 2_556
O43 Tb9 Ge13 151.3 . 2_556
O49 Tb9 Ge13 41.0 2_556 2_556
O62 Tb9 Ge13 78.1 . 2_556
O6W Tb9 Ge13 111.7 . 2_556
O37 Tb9 Tb7 113.6 . .
O39 Tb9 Tb7 37.2 2_556 .
O40 Tb9 Tb7 114.8 2_556 .
O36 Tb9 Tb7 36.2 . .
O43 Tb9 Tb7 98.6 . .
O49 Tb9 Tb7 96.2 2_556 .
O62 Tb9 Tb7 67.0 . .
O6W Tb9 Tb7 144.9 . .
Ge13 Tb9 Tb7 62.2 2_556 .
O37 Tb9 Tb8 34.1 . 2_556
O39 Tb9 Tb8 107.5 2_556 2_556
O40 Tb9 Tb8 34.6 2_556 2_556
O36 Tb9 Tb8 105.9 . 2_556
O43 Tb9 Tb8 104.2 . 2_556
O49 Tb9 Tb8 105.9 2_556 2_556
O62 Tb9 Tb8 170.1 . 2_556
O6W Tb9 Tb8 92.4 . 2_556
Ge13 Tb9 Tb8 104.2 2_556 2_556
Tb7 Tb9 Tb8 122.7 . 2_556
O32 Tb10 O30 119.7 . .
O32 Tb10 O20 120.7 . 1_556
O30 Tb10 O20 73.7 . 1_556
O32 Tb10 O7W 74.5 . .
O30 Tb10 O7W 75.4 . .
O20 Tb10 O7W 149.1 1_556 .
O32 Tb10 O8W 120.5 . .
O30 Tb10 O8W 119.7 . .
O20 Tb10 O8W 74.2 1_556 .
O7W Tb10 O8W 123.9 . .
O32 Tb10 O19 76.2 . 1_556
O30 Tb10 O19 120.6 . 1_556
O20 Tb10 O19 52.9 1_556 1_556
O7W Tb10 O19 150.7 . 1_556
O8W Tb10 O19 72.1 . 1_556
O32 Tb10 O29 143.2 . .
O30 Tb10 O29 62.2 . .
O20 Tb10 O29 95.7 1_556 .
O7W Tb10 O29 70.7 . .
O8W Tb10 O29 72.0 . .
O19 Tb10 O29 137.6 1_556 .
O32 Tb10 O31 61.8 . .
O30 Tb10 O31 62.2 . .
O20 Tb10 O31 84.9 1_556 .
O7W Tb10 O31 79.6 . .
O8W Tb10 O31 156.6 . .
O19 Tb10 O31 86.9 1_556 .
O29 Tb10 O31 121.6 . .
O32 Tb10 O33 60.5 . .
O30 Tb10 O33 145.2 . .
O20 Tb10 O33 139.1 1_556 .
O7W Tb10 O33 71.4 . .
O8W Tb10 O33 72.9 . .
O19 Tb10 O33 93.8 1_556 .
O29 Tb10 O33 96.5 . .
O31 Tb10 O33 120.1 . .
O32 Tb10 C12 99.4 . 1_556
O30 Tb10 C12 97.8 . 1_556
O20 Tb10 C12 26.4 1_556 1_556
O7W Tb10 C12 166.2 . 1_556
O8W Tb10 C12 69.9 . 1_556
O19 Tb10 C12 26.6 1_556 1_556
O29 Tb10 C12 117.1 . 1_556
O31 Tb10 C12 86.6 . 1_556
O33 Tb10 C12 116.9 . 1_556
O32 Tb10 Ge11 89.1 . .
O30 Tb10 Ge11 31.3 . .
O20 Tb10 Ge11 82.9 1_556 .
O7W Tb10 Ge11 69.9 . .
O8W Tb10 Ge11 149.0 . .
O19 Tb10 Ge11 110.1 1_556 .
O29 Tb10 Ge11 90.2 . .
O31 Tb10 Ge11 31.7 . .
O33 Tb10 Ge11 135.8 . .
C12 Tb10 Ge11 98.0 1_556 .
O32 Tb10 Ge10 134.5 . .
O30 Tb10 Ge10 30.6 . .
O20 Tb10 Ge10 88.0 1_556 .
O7W Tb10 Ge10 65.4 . .
O8W Tb10 Ge10 99.9 . .
O19 Tb10 Ge10 141.0 1_556 .
O29 Tb10 Ge10 32.3 . .
O31 Tb10 Ge10 89.7 . .
O33 Tb10 Ge10 120.9 . .
C12 Tb10 Ge10 114.4 1_556 .
Ge11 Tb10 Ge10 58.0 . .
O7 Ge1 O6 114.2 . .
O7 Ge1 O1 105.9 . .
O6 Ge1 O1 89.8 . .
O7 Ge1 C1 121.7 . .
O6 Ge1 C1 109.8 . .
O1 Ge1 C1 110.6 . .
O7 Ge1 Tb1 109.4 . .
O6 Ge1 Tb1 48.0 . .
O1 Ge1 Tb1 43.3 . .
C1 Ge1 Tb1 128.5 . .
O8 Ge2 O1 109.4 . .
O8 Ge2 O2 103.2 . .
O1 Ge2 O2 87.7 . .
O8 Ge2 C4 125.0 . .
O1 Ge2 C4 110.2 . .
O2 Ge2 C4 115.0 . .
O8 Ge2 Tb1 104.2 . .
O1 Ge2 Tb1 42.5 . .
O2 Ge2 Tb1 46.6 . .
C4 Ge2 Tb1 130.7 . .
O9 Ge3 O3 104.5 . .
O9 Ge3 O2 113.4 . .
O3 Ge3 O2 100.2 . .
O9 Ge3 C7 119.7 . .
O3 Ge3 C7 103.6 . .
O2 Ge3 C7 112.5 . .
O10 Ge4 O3 111.1 . .
O10 Ge4 O4 107.1 . .
O3 Ge4 O4 100.0 . .
O10 Ge4 C10 115.8 . .
O3 Ge4 C10 105.8 . .
O4 Ge4 C10 115.9 . .
O11 Ge5 O4 110.8 . .
O11 Ge5 O5 100.8 . .
O4 Ge5 O5 87.1 . .
O11 Ge5 C13 128.7 . .
O4 Ge5 C13 114.5 . .
O5 Ge5 C13 104.3 . .
O11 Ge5 O21 81.6 . .
O4 Ge5 O21 84.2 . .
O5 Ge5 O21 171.2 . .
C13 Ge5 O21 80.2 . .
O11 Ge5 Tb1 102.4 . .
O4 Ge5 Tb1 47.2 . .
O5 Ge5 Tb1 41.4 . .
C13 Ge5 Tb1 125.8 . .
O21 Ge5 Tb1 129.9 . .
O11 Ge5 Tb3 37.4 . 2_665
O4 Ge5 Tb3 93.5 . 2_665
O5 Ge5 Tb3 134.6 . 2_665
C13 Ge5 Tb3 116.3 . 2_665
O21 Ge5 Tb3 45.6 . 2_665
Tb1 Ge5 Tb3 115.4 . 2_665
O12 Ge6 O5 114.4 . .
O12 Ge6 O6 103.0 . .
O5 Ge6 O6 88.8 . .
O12 Ge6 C16 120.5 . .
O5 Ge6 C16 115.9 . .
O6 Ge6 C16 107.7 . .
O12 Ge6 O23 79.0 . .
O5 Ge6 O23 81.6 . .
O6 Ge6 O23 170.0 . .
C16 Ge6 O23 79.0 . .
O12 Ge6 Tb1 108.1 . .
O5 Ge6 Tb1 42.1 . .
O6 Ge6 Tb1 48.0 . .
C16 Ge6 Tb1 130.4 . .
O23 Ge6 Tb1 122.0 . .
O12 Ge6 Tb4 35.9 . 2_665
O5 Ge6 Tb4 93.2 . 2_665
O6 Ge6 Tb4 133.8 . 2_665
C16 Ge6 Tb4 112.6 . 2_665
O23 Ge6 Tb4 45.1 . 2_665
Tb1 Ge6 Tb4 112.4 . 2_665
O56 Ge7 O58 108.2 . .
O56 Ge7 O57 108.2 . .
O58 Ge7 O57 103.5 . .
O56 Ge7 C19 114.6 . .
O58 Ge7 C19 112.5 . .
O57 Ge7 C19 109.1 . .
O55 Ge8 O53 110.1 . .
O55 Ge8 O54 105.5 . .
O53 Ge8 O54 103.9 . .
O55 Ge8 C22 113.4 . .
O53 Ge8 C22 113.0 . .
O54 Ge8 C22 110.2 . .
O35 Ge9 O34 104.2 . .
O35 Ge9 O29 112.4 . .
O34 Ge9 O29 99.4 . .
O35 Ge9 C25 121.0 . .
O34 Ge9 C25 102.1 . .
O29 Ge9 C25 114.0 . .
O36 Ge10 O30 109.3 . .
O36 Ge10 O29 103.4 . .
O30 Ge10 O29 87.7 . .
O36 Ge10 C28 125.1 . .
O30 Ge10 C28 109.0 . .
O29 Ge10 C28 116.0 . .
O36 Ge10 Tb10 105.5 . .
O30 Ge10 Tb10 42.3 . .
O29 Ge10 Tb10 46.4 . .
C28 Ge10 Tb10 129.3 . .
O37 Ge11 O31 114.2 . .
O37 Ge11 O30 106.9 . .
O31 Ge11 O30 89.9 . .
O37 Ge11 C31 119.9 . .
O31 Ge11 C31 109.3 . .
O30 Ge11 C31 112.5 . .
O37 Ge11 Tb10 110.4 . .
O31 Ge11 Tb10 48.4 . .
O30 Ge11 Tb10 42.9 . .
C31 Ge11 Tb10 129.4 . .
O38 Ge12 O32 115.2 . .
O38 Ge12 O31 102.5 . .
O32 Ge12 O31 88.8 . .
O38 Ge12 C34 121.3 . .
O32 Ge12 C34 114.7 . .
O31 Ge12 C34 107.3 . .
O38 Ge12 O47 79.6 . .
O32 Ge12 O47 81.7 . .
O31 Ge12 O47 170.2 . .
C34 Ge12 O47 79.1 . .
O38 Ge12 Tb10 108.7 . .
O32 Ge12 Tb10 42.1 . .
O31 Ge12 Tb10 48.0 . .
C34 Ge12 Tb10 128.8 . .
O47 Ge12 Tb10 122.2 . .
O38 Ge12 Tb7 36.3 . 2_556
O32 Ge12 Tb7 94.1 . 2_556
O31 Ge12 Tb7 134.0 . 2_556
C34 Ge12 Tb7 112.8 . 2_556
O47 Ge12 Tb7 45.2 . 2_556
Tb10 Ge12 Tb7 113.5 . 2_556
O39 Ge13 O33 111.5 . .
O39 Ge13 O32 101.2 . .
O33 Ge13 O32 87.6 . .
O39 Ge13 C37 126.6 . .
O33 Ge13 C37 115.0 . .
O32 Ge13 C37 105.5 . .
O39 Ge13 O49 80.7 . .
O33 Ge13 O49 84.0 . .
O32 Ge13 O49 171.5 . .
C37 Ge13 O49 79.4 . .
O39 Ge13 Tb10 102.7 . .
O33 Ge13 Tb10 48.8 . .
O32 Ge13 Tb10 40.5 . .
C37 Ge13 Tb10 127.4 . .
O49 Ge13 Tb10 131.0 . .
O39 Ge13 Tb9 37.2 . 2_556
O33 Ge13 Tb9 93.9 . 2_556
O32 Ge13 Tb9 135.0 . 2_556
C37 Ge13 Tb9 114.2 . 2_556
O49 Ge13 Tb9 44.7 . 2_556
Tb10 Ge13 Tb9 116.3 . 2_556
O40 Ge14 O34 112.3 . .
O40 Ge14 O33 109.2 . .
O34 Ge14 O33 98.7 . .
O40 Ge14 C40 112.7 . .
O34 Ge14 C40 108.1 . .
O33 Ge14 C40 115.2 . .
C44 N1 C47 115.7 . .
C44 N1 Tb5 117.5 . .
C47 N1 Tb5 126.4 . .
C46 N2 C45 117.0 . .
C48 N3 C51 117.2 . .
C48 N3 Tb6 124.9 . .
C51 N3 Tb6 117.9 . .
C49 N4 C50 117.9 . .
Ge2 O1 Ge1 129.7 . .
Ge2 O1 Tb1 107.1 . .
Ge1 O1 Tb1 105.6 . .
Ge3 O2 Ge2 124.2 . .
Ge3 O2 Tb1 122.6 . .
Ge2 O2 Tb1 101.3 . .
Ge4 O3 Ge3 132.7 . .
Ge4 O4 Ge5 123.1 . .
Ge4 O4 Tb1 121.1 . .
Ge5 O4 Tb1 101.2 . .
Ge6 O5 Ge5 128.2 . .
Ge6 O5 Tb1 107.3 . .
Ge5 O5 Tb1 107.9 . .
Ge1 O6 Ge6 132.5 . .
Ge1 O6 Tb1 100.5 . .
Ge6 O6 Tb1 99.9 . .
Ge1 O7 Tb2 119.6 . .
Ge1 O7 Tb3 129.4 . .
Tb2 O7 Tb3 110.0 . .
Ge2 O8 Tb3 117.8 . .
Ge2 O8 Tb4 124.4 . .
Tb3 O8 Tb4 107.8 . .
Ge3 O9 Tb2 133.8 . 2_665
Ge3 O9 Tb4 119.7 . .
Tb2 O9 Tb4 106.5 2_665 .
Ge4 O10 Tb2 123.8 . 2_665
Ge4 O10 Tb3 126.4 . 2_665
Tb2 O10 Tb3 108.6 2_665 2_665
Ge5 O11 Tb3 115.3 . 2_665
Ge5 O11 Tb4 129.6 . 2_665
Tb3 O11 Tb4 107.3 2_665 2_665
Ge6 O12 Tb2 133.6 . .
Ge6 O12 Tb4 117.7 . 2_665
Tb2 O12 Tb4 107.4 . 2_665
C3 O13 Tb2 126.0 . .
C3 O14 Tb2 160.9 . 2_765
C6 O15 Tb3 147.0 . .
C9 O17 Tb4 136.3 . .
C9 O18 Tb5 127.4 . .
C12 O19 Tb10 91.7 . 1_554
C12 O20 Tb10 95.6 . 1_554
C15 O21 Ge5 112.0 . .
C15 O21 Tb3 132.0 . 2_665
Ge5 O21 Tb3 93.0 . 2_665
C18 O23 Ge6 110.1 . .
C18 O23 Tb4 135.4 . 2_665
Ge6 O23 Tb4 92.1 . 2_665
C18 O24 Tb5 126.7 . 2_665
C21 O25 Tb6 147.3 . .
C21 O26 Tb5 161.5 . .
C24 O27 Tb6 148.5 . .
C24 O28 Tb5 137.1 . .
Ge9 O29 Ge10 123.6 . .
Ge9 O29 Tb10 125.0 . .
Ge10 O29 Tb10 101.3 . .
Ge10 O30 Ge11 129.7 . .
Ge10 O30 Tb10 107.1 . .
Ge11 O30 Tb10 105.8 . .
Ge11 O31 Ge12 132.4 . .
Ge11 O31 Tb10 99.9 . .
Ge12 O31 Tb10 99.9 . .
Ge12 O32 Ge13 126.9 . .
Ge12 O32 Tb10 107.4 . .
Ge13 O32 Tb10 109.5 . .
Ge14 O33 Ge13 122.3 . .
Ge14 O33 Tb10 120.8 . .
Ge13 O33 Tb10 99.7 . .
Ge14 O34 Ge9 131.7 . .
Ge9 O35 Tb8 133.6 . .
Ge9 O35 Tb7 119.4 . .
Tb8 O35 Tb7 106.6 . .
Ge10 O36 Tb9 118.3 . .
Ge10 O36 Tb7 123.9 . .
Tb9 O36 Tb7 108.1 . .
Ge11 O37 Tb8 119.7 . 2_556
Ge11 O37 Tb9 127.6 . .
Tb8 O37 Tb9 111.6 2_556 .
Ge12 O38 Tb8 134.6 . 2_556
Ge12 O38 Tb7 117.3 . 2_556
Tb8 O38 Tb7 106.6 2_556 2_556
Ge13 O39 Tb9 115.5 . 2_556
Ge13 O39 Tb7 129.2 . 2_556
Tb9 O39 Tb7 106.9 2_556 2_556
Ge14 O40 Tb8 122.6 . .
Ge14 O40 Tb9 125.6 . 2_556
Tb8 O40 Tb9 110.8 . 2_556
C27 O41 Tb6 127.0 . .
C27 O42 Tb7 134.0 . .
C30 O43 Tb9 155.1 . .
C33 O45 Tb8 128.0 . 2_556
C33 O46 Tb8 173.3 . 1_455
C36 O47 Ge12 110.6 . .
C36 O47 Tb7 134.9 . 2_556
Ge12 O47 Tb7 92.7 . 2_556
C36 O48 Tb6 127.4 . 2_556
C39 O49 Ge13 111.9 . .
C39 O49 Tb9 139.4 . 2_556
Ge13 O49 Tb9 94.2 . 2_556
C42 O51 Tb1 92.1 . 1_556
C42 O52 Tb1 95.0 . 1_556
Ge8 O54 Tb8 139.6 . .
Ge8 O54 H54 110.2 . .
Tb8 O54 H54 110.2 . .
Ge8 O55 Tb7 132.2 . .
Ge8 O55 Tb6 119.4 . .
Tb7 O55 Tb6 108.3 . .
Ge7 O56 Tb4 130.1 . .
Ge7 O56 Tb5 121.2 . .
Tb4 O56 Tb5 108.5 . .
Ge7 O57 Tb2 139.3 . 2_665
Ge7 O57 H57 110.3 . .
Tb2 O57 H57 110.3 2_665 .
C43 O59 Tb3 144.9 . .
C43 O60 Tb4 125.1 . .
C43 O60 Tb5 129.7 . .
Tb4 O60 Tb5 105.0 . .
C52 O61 Tb6 127.7 . .
C52 O61 Tb7 127.7 . .
Tb6 O61 Tb7 103.2 . .
C52 O62 Tb9 140.8 . .
C2 C1 Ge1 113.3 . .
C2 C1 H1C 108.9 . .
Ge1 C1 H1C 108.9 . .
C2 C1 H1D 108.9 . .
Ge1 C1 H1D 108.9 . .
H1C C1 H1D 107.7 . .
C1 C2 C3 114.5 . .
C1 C2 H2C 108.6 . .
C3 C2 H2C 108.6 . .
C1 C2 H2D 108.6 . .
C3 C2 H2D 108.6 . .
H2C C2 H2D 107.6 . .
O14 C3 O13 124.2 . .
O14 C3 C2 117.1 . .
O13 C3 C2 118.7 . .
C5 C4 Ge2 114.8 . .
C5 C4 H4C 108.6 . .
Ge2 C4 H4C 108.6 . .
C5 C4 H4D 108.6 . .
Ge2 C4 H4D 108.6 . .
H4C C4 H4D 107.6 . .
C6 C5 C4 114.3 . .
C6 C5 H5C 108.7 . .
C4 C5 H5C 108.7 . .
C6 C5 H5D 108.7 . .
C4 C5 H5D 108.7 . .
H5C C5 H5D 107.6 . .
O16 C6 O15 123.3 . .
O16 C6 C5 122.1 . .
O15 C6 C5 114.4 . .
C8 C7 Ge3 114.7 . .
C8 C7 H7C 108.6 . .
Ge3 C7 H7C 108.6 . .
C8 C7 H7D 108.6 . .
Ge3 C7 H7D 108.6 . .
H7C C7 H7D 107.6 . .
C9 C8 C7 111.5 . .
C9 C8 H8C 109.3 . .
C7 C8 H8C 109.3 . .
C9 C8 H8D 109.3 . .
C7 C8 H8D 109.3 . .
H8C C8 H8D 108.0 . .
O17 C9 O18 124.0 . .
O17 C9 C8 115.0 . .
O18 C9 C8 121.1 . .
C11 C10 Ge4 119.8 . .
C11 C10 H10A 107.4 . .
Ge4 C10 H10A 107.4 . .
C11 C10 H10B 107.4 . .
Ge4 C10 H10B 107.4 . .
H10A C10 H10B 106.9 . .
C12 C11 C10 117.7 . .
C12 C11 H11A 107.9 . .
C10 C11 H11A 107.9 . .
C12 C11 H11B 107.9 . .
C10 C11 H11B 107.9 . .
H11A C11 H11B 107.2 . .
O20 C12 O19 119.5 . .
O20 C12 C11 118.5 . .
O19 C12 C11 122.0 . .
O20 C12 Tb10 58.0 . 1_554
O19 C12 Tb10 61.7 . 1_554
C11 C12 Tb10 174.1 . 1_554
C14 C13 Ge5 115.7 . .
C14 C13 H13A 108.4 . .
Ge5 C13 H13A 108.4 . .
C14 C13 H13B 108.4 . .
Ge5 C13 H13B 108.4 . .
H13A C13 H13B 107.4 . .
C15 C14 C13 115.2 . .
C15 C14 H14A 108.5 . .
C13 C14 H14A 108.5 . .
C15 C14 H14B 108.5 . .
C13 C14 H14B 108.5 . .
H14A C14 H14B 107.5 . .
O22 C15 O21 122.8 . .
O22 C15 C14 120.5 . .
O21 C15 C14 116.6 . .
C17 C16 Ge6 112.9 . .
C17 C16 H16A 109.0 . .
Ge6 C16 H16A 109.0 . .
C17 C16 H16B 109.0 . .
Ge6 C16 H16B 109.0 . .
H16A C16 H16B 107.8 . .
C18 C17 C16 111.8 . .
C18 C17 H17A 109.2 . .
C16 C17 H17A 109.2 . .
C18 C17 H17B 109.2 . .
C16 C17 H17B 109.2 . .
H17A C17 H17B 107.9 . .
O23 C18 O24 124.2 . .
O23 C18 C17 115.5 . .
O24 C18 C17 120.3 . .
C20 C19 Ge7 113.0 . .
C20 C19 H19A 109.0 . .
Ge7 C19 H19A 109.0 . .
C20 C19 H19B 109.0 . .
Ge7 C19 H19B 109.0 . .
H19A C19 H19B 107.8 . .
C21 C20 C19 113.7 . .
C21 C20 H20A 108.8 . .
C19 C20 H20A 108.8 . .
C21 C20 H20B 108.8 . .
C19 C20 H20B 108.8 . .
H20A C20 H20B 107.7 . .
O25 C21 O26 123.7 . .
O25 C21 C20 118.7 . .
O26 C21 C20 117.5 . .
C23 C22 Ge8 114.2 . .
C23 C22 H22A 108.7 . .
Ge8 C22 H22A 108.7 . .
C23 C22 H22B 108.7 . .
Ge8 C22 H22B 108.7 . .
H22A C22 H22B 107.6 . .
C24 C23 C22 114.2 . .
C24 C23 H23A 108.7 . .
C22 C23 H23A 108.7 . .
C24 C23 H23B 108.7 . .
C22 C23 H23B 108.7 . .
H23A C23 H23B 107.6 . .
O28 C24 O27 124.5 . .
O28 C24 C23 118.5 . .
O27 C24 C23 117.0 . .
C26 C25 Ge9 115.1 . .
C26 C25 H25A 108.5 . .
Ge9 C25 H25A 108.5 . .
C26 C25 H25B 108.5 . .
Ge9 C25 H25B 108.5 . .
H25A C25 H25B 107.5 . .
C27 C26 C25 113.2 . .
C27 C26 H26A 108.9 . .
C25 C26 H26A 108.9 . .
C27 C26 H26B 108.9 . .
C25 C26 H26B 108.9 . .
H26A C26 H26B 107.8 . .
O41 C27 O42 124.5 . .
O41 C27 C26 120.7 . .
O42 C27 C26 114.8 . .
C29 C28 Ge10 111.8 . .
C29 C28 H28A 109.3 . .
Ge10 C28 H28A 109.3 . .
C29 C28 H28B 109.3 . .
Ge10 C28 H28B 109.3 . .
H28A C28 H28B 107.9 . .
C30 C29 C28 112.5 . .
C30 C29 H29A 109.1 . .
C28 C29 H29A 109.1 . .
C30 C29 H29B 109.1 . .
C28 C29 H29B 109.1 . .
H29A C29 H29B 107.8 . .
O44 C30 O43 122.9 . .
O44 C30 C29 121.9 . .
O43 C30 C29 115.3 . .
C32 C31 Ge11 114.0 . .
C32 C31 H31A 108.8 . .
Ge11 C31 H31A 108.8 . .
C32 C31 H31B 108.8 . .
Ge11 C31 H31B 108.8 . .
H31A C31 H31B 107.7 . .
C33 C32 C31 115.5 . .
C33 C32 H32A 108.4 . .
C31 C32 H32A 108.4 . .
C33 C32 H32B 108.4 . .
C31 C32 H32B 108.4 . .
H32A C32 H32B 107.5 . .
O46 C33 O45 123.7 . .
O46 C33 C32 116.9 . .
O45 C33 C32 119.3 . .
C35 C34 Ge12 112.9 . .
C35 C34 H34A 109.0 . .
Ge12 C34 H34A 109.0 . .
C35 C34 H34B 109.0 . .
Ge12 C34 H34B 109.0 . .
H34A C34 H34B 107.8 . .
C36 C35 C34 112.2 . .
C36 C35 H35A 109.2 . .
C34 C35 H35A 109.2 . .
C36 C35 H35B 109.2 . .
C34 C35 H35B 109.2 . .
H35A C35 H35B 107.9 . .
O48 C36 O47 124.3 . .
O48 C36 C35 121.1 . .
O47 C36 C35 114.7 . .
C38 C37 Ge13 112.7 . .
C38 C37 H37A 109.1 . .
Ge13 C37 H37A 109.1 . .
C38 C37 H37B 109.1 . .
Ge13 C37 H37B 109.1 . .
H37A C37 H37B 107.8 . .
C39 C38 C37 110.9 . .
C39 C38 H38A 109.5 . .
C37 C38 H38A 109.5 . .
C39 C38 H38B 109.5 . .
C37 C38 H38B 109.5 . .
H38A C38 H38B 108.0 . .
O50 C39 O49 123.0 . .
O50 C39 C38 122.0 . .
O49 C39 C38 115.0 . .
C41 C40 Ge14 116.3 . .
C41 C40 H40A 108.2 . .
Ge14 C40 H40A 108.2 . .
C41 C40 H40B 108.2 . .
Ge14 C40 H40B 108.2 . .
H40A C40 H40B 107.4 . .
C42 C41 C40 109.5 . .
C42 C41 H41A 109.8 . .
C40 C41 H41A 109.8 . .
C42 C41 H41B 109.8 . .
C40 C41 H41B 109.8 . .
H41A C41 H41B 108.2 . .
O51 C42 O52 119.3 . .
O51 C42 C41 122.2 . .
O52 C42 C41 118.5 . .
O51 C42 Tb1 61.4 . 1_556
O52 C42 Tb1 58.2 . 1_556
C41 C42 Tb1 175.0 . 1_556
O59 C43 O60 126.3 . .
O59 C43 C44 118.7 . .
O60 C43 C44 115.0 . .
N1 C44 C45 124.6 . .
N1 C44 C43 115.4 . .
C45 C44 C43 120.0 . .
C44 C45 N2 119.2 . .
C44 C45 H45 120.4 . .
N2 C45 H45 120.4 . .
C47 C46 N2 120.3 . .
C47 C46 H46 119.8 . .
N2 C46 H46 119.8 . .
N1 C47 C46 123.2 . .
N1 C47 H47 118.4 . .
C46 C47 H47 118.4 . .
N3 C48 C49 123.1 . .
N3 C48 H48 118.4 . .
C49 C48 H48 118.4 . .
N4 C49 C48 119.4 . .
N4 C49 H49 120.3 . .
C48 C49 H49 120.3 . .
C51 C50 N4 119.7 . .
C51 C50 H50 120.1 . .
N4 C50 H50 120.1 . .
N3 C51 C50 122.7 . .
N3 C51 C52 115.4 . .
C50 C51 C52 121.9 . .
O62 C52 O61 125.4 . .
O62 C52 C51 119.1 . .
O61 C52 C51 115.5 . .

loop_
_geom_bond_atom_site_label_1
_geom_bond_atom_site_label_2
_geom_bond_distance
_geom_bond_site_symmetry_2
Tb1 O5 2.3638 .
Tb1 O1 2.3899 .
Tb1 O52 2.4006 1_554
Tb1 O1W 2.4299 .
Tb1 O2W 2.4385 .
Tb1 O51 2.4716 1_554
Tb1 O2 2.5040 .
Tb1 O6 2.5390 .
Tb1 O4 2.5410 .
Tb1 C42 2.8145 1_554
Tb1 Ge1 3.3578 .
Tb1 Ge6 3.3634 .
Tb2 O12 2.2632 .
Tb2 O9 2.2680 2_665
Tb2 O14 2.2748 2_765
Tb2 O7 2.2905 .
Tb2 O10 2.3098 2_665
Tb2 O13 2.4520 .
Tb2 O57 2.4970 2_665
Tb2 Tb4 3.6743 2_665
Tb2 Tb3 3.7637 .
Tb3 O7 2.3040 .
Tb3 O11 2.3085 2_665
Tb3 O10 2.3244 2_665
Tb3 O8 2.3246 .
Tb3 O15 2.3776 .
Tb3 O21 2.4605 2_665
Tb3 O59 2.4721 .
Tb3 O3W 2.5134 .
Tb3 Ge5 3.4401 2_665
Tb3 Tb4 3.7701 .
Tb4 O12 2.2959 2_665
Tb4 O9 2.3169 .
Tb4 O8 2.3415 .
Tb4 O56 2.3453 .
Tb4 O11 2.3716 2_665
Tb4 O60 2.3940 .
Tb4 O17 2.4374 .
Tb4 O23 2.4586 2_665
Tb4 Ge6 3.4686 2_665
Tb4 Tb2 3.6743 2_665
Tb4 Tb5 3.8120 .
Tb5 O26 2.2889 .
Tb5 O56 2.3509 .
Tb5 O28 2.3740 .
Tb5 O24 2.3970 2_665
Tb5 O60 2.4106 .
Tb5 O18 2.4272 .
Tb5 O4W 2.4662 .
Tb5 N1 2.6619 .
Tb6 O25 2.3023 .
Tb6 O27 2.3240 .
Tb6 O55 2.3291 .
Tb6 O61 2.4049 .
Tb6 O5W 2.4082 .
Tb6 O48 2.4310 2_556
Tb6 O41 2.4335 .
Tb6 N3 2.6027 .
Tb6 Tb7 3.7766 .
Tb7 O35 2.3158 .
Tb7 O38 2.3159 2_556
Tb7 O55 2.3290 .
Tb7 O36 2.3441 .
Tb7 O39 2.3840 2_556
Tb7 O61 2.4127 .
Tb7 O42 2.4454 .
Tb7 O47 2.4662 2_556
Tb7 Ge12 3.4742 2_556
Tb7 Tb8 3.6715 .
Tb7 Tb9 3.7763 .
Tb8 O35 2.2623 .
Tb8 O38 2.2633 2_556
Tb8 O46 2.2812 1_655
Tb8 O37 2.3020 2_556
Tb8 O40 2.3151 .
Tb8 O45 2.4054 2_556
Tb8 O54 2.5549 .
Tb8 Tb9 3.8144 2_556
Tb9 O37 2.3092 .
Tb9 O39 2.3153 2_556
Tb9 O40 2.3195 2_556
Tb9 O36 2.3197 .
Tb9 O43 2.3615 .
Tb9 O49 2.4371 2_556
Tb9 O62 2.4965 .
Tb9 O6W 2.5287 .
Tb9 Ge13 3.4540 2_556
Tb9 Tb8 3.8144 2_556
Tb10 O32 2.3655 .
Tb10 O30 2.3695 .
Tb10 O20 2.3983 1_556
Tb10 O7W 2.4440 .
Tb10 O8W 2.4535 .
Tb10 O19 2.4804 1_556
Tb10 O29 2.4840 .
Tb10 O31 2.5414 .
Tb10 O33 2.6211 .
Tb10 C12 2.8152 1_556
Tb10 Ge11 3.3472 .
Tb10 Ge10 3.3624 .
Ge1 O7 1.7326 .
Ge1 O6 1.7835 .
Ge1 O1 1.8005 .
Ge1 C1 1.9169 .
Ge2 O8 1.7419 .
Ge2 O1 1.7884 .
Ge2 O2 1.8316 .
Ge2 C4 1.9325 .
Ge3 O9 1.7479 .
Ge3 O3 1.7831 .
Ge3 O2 1.7960 .
Ge3 C7 1.9262 .
Ge4 O10 1.7423 .
Ge4 O3 1.7667 .
Ge4 O4 1.7987 .
Ge4 C10 1.9326 .
Ge5 O11 1.7482 .
Ge5 O4 1.8159 .
Ge5 O5 1.8195 .
Ge5 C13 1.9208 .
Ge5 O21 2.2773 .
Ge5 Tb3 3.4401 2_665
Ge6 O12 1.7437 .
Ge6 O5 1.7906 .
Ge6 O6 1.8108 .
Ge6 C16 1.9255 .
Ge6 O23 2.3597 .
Ge6 Tb4 3.4686 2_665
Ge7 O56 1.7227 .
Ge7 O58 1.7751 .
Ge7 O57 1.8158 .
Ge7 C19 1.9157 .
Ge8 O55 1.7286 .
Ge8 O53 1.7744 .
Ge8 O54 1.8099 .
Ge8 C22 1.9390 .
Ge9 O35 1.7452 .
Ge9 O34 1.7997 .
Ge9 O29 1.8006 .
Ge9 C25 1.9255 .
Ge10 O36 1.7371 .
Ge10 O30 1.7887 .
Ge10 O29 1.8323 .
Ge10 C28 1.9244 .
Ge11 O37 1.7359 .
Ge11 O31 1.7862 .
Ge11 O30 1.8064 .
Ge11 C31 1.9189 .
Ge12 O38 1.7373 .
Ge12 O32 1.7913 .
Ge12 O31 1.8166 .
Ge12 C34 1.9273 .
Ge12 O47 2.3351 .
Ge12 Tb7 3.4742 2_556
Ge13 O39 1.7523 .
Ge13 O33 1.8207 .
Ge13 O32 1.8244 .
Ge13 C37 1.9294 .
Ge13 O49 2.2742 .
Ge13 Tb9 3.4540 2_556
Ge14 O40 1.7427 .
Ge14 O34 1.7719 .
Ge14 O33 1.8123 .
Ge14 C40 1.9467 .
N1 C44 1.3396 .
N1 C47 1.3506 .
N2 C46 1.3789 .
N2 C45 1.3899 .
N3 C48 1.3275 .
N3 C51 1.3445 .
N4 C49 1.3663 .
N4 C50 1.3803 .
O9 Tb2 2.2680 2_665
O10 Tb2 2.3098 2_665
O10 Tb3 2.3244 2_665
O11 Tb3 2.3085 2_665
O11 Tb4 2.3716 2_665
O12 Tb4 2.2959 2_665
O13 C3 1.2588 .
O14 C3 1.2427 .
O14 Tb2 2.2748 2_765
O15 C6 1.2495 .
O16 C6 1.2382 .
O17 C9 1.2521 .
O18 C9 1.2583 .
O19 C12 1.2607 .
O19 Tb10 2.4804 1_554
O20 C12 1.2570 .
O20 Tb10 2.3983 1_554
O21 C15 1.2726 .
O21 Tb3 2.4605 2_665
O22 C15 1.2424 .
O23 C18 1.2517 .
O23 Tb4 2.4586 2_665
O24 C18 1.2629 .
O24 Tb5 2.3970 2_665
O25 C21 1.2477 .
O26 C21 1.2707 .
O27 C24 1.2653 .
O28 C24 1.2452 .
O37 Tb8 2.3020 2_556
O38 Tb8 2.2633 2_556
O38 Tb7 2.3159 2_556
O39 Tb9 2.3153 2_556
O39 Tb7 2.3840 2_556
O40 Tb9 2.3195 2_556
O41 C27 1.2472 .
O42 C27 1.2674 .
O43 C30 1.2551 .
O44 C30 1.2425 .
O45 C33 1.2588 .
O45 Tb8 2.4054 2_556
O46 C33 1.2542 .
O46 Tb8 2.2812 1_455
O47 C36 1.2647 .
O47 Tb7 2.4662 2_556
O48 C36 1.2482 .
O48 Tb6 2.4310 2_556
O49 C39 1.2760 .
O49 Tb9 2.4371 2_556
O50 C39 1.2312 .
O51 C42 1.2598 .
O51 Tb1 2.4716 1_556
O52 C42 1.2748 .
O52 Tb1 2.4006 1_556
O53 H53 0.8200 .
O54 H54 0.9300 .
O57 Tb2 2.4970 2_665
O57 H57 0.9300 .
O58 H58 0.8200 .
O59 C43 1.2186 .
O60 C43 1.2814 .
O61 C52 1.2764 .
O62 C52 1.2383 .
C1 C2 1.5169 .
C1 H1C 0.9700 .
C1 H1D 0.9700 .
C2 C3 1.5200 .
C2 H2C 0.9700 .
C2 H2D 0.9700 .
C4 C5 1.5125 .
C4 H4C 0.9700 .
C4 H4D 0.9700 .
C5 C6 1.5110 .
C5 H5C 0.9700 .
C5 H5D 0.9700 .
C7 C8 1.5389 .
C7 H7C 0.9700 .
C7 H7D 0.9700 .
C8 C9 1.5064 .
C8 H8C 0.9700 .
C8 H8D 0.9700 .
C10 C11 1.5086 .
C10 H10A 0.9700 .
C10 H10B 0.9700 .
C11 C12 1.4940 .
C11 H11A 0.9700 .
C11 H11B 0.9700 .
C12 Tb10 2.8152 1_554
C13 C14 1.5006 .
C13 H13A 0.9700 .
C13 H13B 0.9700 .
C14 C15 1.4988 .
C14 H14A 0.9700 .
C14 H14B 0.9700 .
C16 C17 1.5334 .
C16 H16A 0.9700 .
C16 H16B 0.9700 .
C17 C18 1.5190 .
C17 H17A 0.9700 .
C17 H17B 0.9700 .
C19 C20 1.5168 .
C19 H19A 0.9700 .
C19 H19B 0.9700 .
C20 C21 1.5003 .
C20 H20A 0.9700 .
C20 H20B 0.9700 .
C22 C23 1.5268 .
C22 H22A 0.9700 .
C22 H22B 0.9700 .
C23 C24 1.5194 .
C23 H23A 0.9700 .
C23 H23B 0.9700 .
C25 C26 1.5252 .
C25 H25A 0.9700 .
C25 H25B 0.9700 .
C26 C27 1.5173 .
C26 H26A 0.9700 .
C26 H26B 0.9700 .
C28 C29 1.5410 .
C28 H28A 0.9700 .
C28 H28B 0.9700 .
C29 C30 1.5146 .
C29 H29A 0.9700 .
C29 H29B 0.9700 .
C31 C32 1.5277 .
C31 H31A 0.9700 .
C31 H31B 0.9700 .
C32 C33 1.4970 .
C32 H32A 0.9700 .
C32 H32B 0.9700 .
C34 C35 1.5168 .
C34 H34A 0.9700 .
C34 H34B 0.9700 .
C35 C36 1.5157 .
C35 H35A 0.9700 .
C35 H35B 0.9700 .
C37 C38 1.5223 .
C37 H37A 0.9700 .
C37 H37B 0.9700 .
C38 C39 1.5208 .
C38 H38A 0.9700 .
C38 H38B 0.9700 .
C40 C41 1.5221 .
C40 H40A 0.9700 .
C40 H40B 0.9700 .
C41 C42 1.4866 .
C41 H41A 0.9700 .
C41 H41B 0.9700 .
C42 Tb1 2.8145 1_556
C43 C44 1.4984 .
C44 C45 1.3688 .
C45 H45 0.9300 .
C46 C47 1.3708 .
C46 H46 0.9300 .
C47 H47 0.9300 .
C48 C49 1.3844 .
C48 H48 0.9300 .
C49 H49 0.9300 .
C50 C51 1.3698 .
C50 H50 0.9300 .
C51 C52 1.4929 .

loop_
_geom_torsion_atom_site_label_1
_geom_torsion_atom_site_label_2
_geom_torsion_atom_site_label_3
_geom_torsion_atom_site_label_4
_geom_torsion
_geom_torsion_site_symmetry_1
_geom_torsion_site_symmetry_4
O12 Tb2 Tb3 O7 47.7 . .
O9 Tb2 Tb3 O7 126.3 2_665 .
O14 Tb2 Tb3 O7 -124.8 2_765 .
O10 Tb2 Tb3 O7 171.7 2_665 .
O13 Tb2 Tb3 O7 -41.5 . .
O57 Tb2 Tb3 O7 -76.7 2_665 .
Tb4 Tb2 Tb3 O7 86.5 2_665 .
O12 Tb2 Tb3 O11 -74.6 . 2_665
O9 Tb2 Tb3 O11 4.0 2_665 2_665
O14 Tb2 Tb3 O11 112.8 2_765 2_665
O7 Tb2 Tb3 O11 -122.3 . 2_665
O10 Tb2 Tb3 O11 49.3 2_665 2_665
O13 Tb2 Tb3 O11 -163.8 . 2_665
O57 Tb2 Tb3 O11 161.0 2_665 2_665
Tb4 Tb2 Tb3 O11 -35.9 2_665 2_665
O12 Tb2 Tb3 O10 -123.9 . 2_665
O9 Tb2 Tb3 O10 -45.3 2_665 2_665
O14 Tb2 Tb3 O10 63.5 2_765 2_665
O7 Tb2 Tb3 O10 -171.7 . 2_665
O13 Tb2 Tb3 O10 146.8 . 2_665
O57 Tb2 Tb3 O10 111.6 2_665 2_665
Tb4 Tb2 Tb3 O10 -85.2 2_665 2_665
O12 Tb2 Tb3 O8 -1.3 . .
O9 Tb2 Tb3 O8 77.3 2_665 .
O14 Tb2 Tb3 O8 -173.9 2_765 .
O7 Tb2 Tb3 O8 -49.0 . .
O10 Tb2 Tb3 O8 122.6 2_665 .
O13 Tb2 Tb3 O8 -90.5 . .
O57 Tb2 Tb3 O8 -125.7 2_665 .
Tb4 Tb2 Tb3 O8 37.4 2_665 .
O12 Tb2 Tb3 O15 73.8 . .
O9 Tb2 Tb3 O15 152.4 2_665 .
O14 Tb2 Tb3 O15 -98.8 2_765 .
O7 Tb2 Tb3 O15 26.1 . .
O10 Tb2 Tb3 O15 -162.3 2_665 .
O13 Tb2 Tb3 O15 -15.4 . .
O57 Tb2 Tb3 O15 -50.6 2_665 .
Tb4 Tb2 Tb3 O15 112.6 2_665 .
O12 Tb2 Tb3 O21 -145.9 . 2_665
O9 Tb2 Tb3 O21 -67.3 2_665 2_665
O14 Tb2 Tb3 O21 41.5 2_765 2_665
O7 Tb2 Tb3 O21 166.4 . 2_665
O10 Tb2 Tb3 O21 -22.0 2_665 2_665
O13 Tb2 Tb3 O21 124.9 . 2_665
O57 Tb2 Tb3 O21 89.7 2_665 2_665
Tb4 Tb2 Tb3 O21 -107.1 2_665 2_665
O12 Tb2 Tb3 O59 142.0 . .
O9 Tb2 Tb3 O59 -139.4 2_665 .
O14 Tb2 Tb3 O59 -30.6 2_765 .
O7 Tb2 Tb3 O59 94.3 . .
O10 Tb2 Tb3 O59 -94.1 2_665 .
O13 Tb2 Tb3 O59 52.7 . .
O57 Tb2 Tb3 O59 17.5 2_665 .
Tb4 Tb2 Tb3 O59 -179.3 2_665 .
O12 Tb2 Tb3 O3W 143.3 . .
O9 Tb2 Tb3 O3W -138.1 2_665 .
O14 Tb2 Tb3 O3W -29.3 2_765 .
O7 Tb2 Tb3 O3W 95.6 . .
O10 Tb2 Tb3 O3W -92.8 2_665 .
O13 Tb2 Tb3 O3W 54.0 . .
O57 Tb2 Tb3 O3W 18.8 2_665 .
Tb4 Tb2 Tb3 O3W -178.0 2_665 .
O12 Tb2 Tb3 Ge5 -102.9 . 2_665
O9 Tb2 Tb3 Ge5 -24.4 2_665 2_665
O14 Tb2 Tb3 Ge5 84.5 2_765 2_665
O7 Tb2 Tb3 Ge5 -150.7 . 2_665
O10 Tb2 Tb3 Ge5 21.0 2_665 2_665
O13 Tb2 Tb3 Ge5 167.8 . 2_665
O57 Tb2 Tb3 Ge5 132.6 2_665 2_665
Tb4 Tb2 Tb3 Ge5 -64.2 2_665 2_665
O12 Tb2 Tb3 Tb4 -36.7 . .
O9 Tb2 Tb3 Tb4 41.9 2_665 .
O14 Tb2 Tb3 Tb4 150.7 2_765 .
O7 Tb2 Tb3 Tb4 -84.5 . .
O10 Tb2 Tb3 Tb4 87.2 2_665 .
O13 Tb2 Tb3 Tb4 -126.0 . .
O57 Tb2 Tb3 Tb4 -161.2 2_665 .
Tb4 Tb2 Tb3 Tb4 2.0 2_665 .
O7 Tb3 Tb4 O12 -79.2 . 2_665
O11 Tb3 Tb4 O12 35.4 2_665 2_665
O10 Tb3 Tb4 O12 -1.2 2_665 2_665
O8 Tb3 Tb4 O12 -111.5 . 2_665
O15 Tb3 Tb4 O12 -154.2 . 2_665
O21 Tb3 Tb4 O12 72.9 2_665 2_665
O59 Tb3 Tb4 O12 139.3 . 2_665
O3W Tb3 Tb4 O12 139.1 . 2_665
Ge5 Tb3 Tb4 O12 49.3 2_665 2_665
Tb2 Tb3 Tb4 O12 -40.9 . 2_665
O7 Tb3 Tb4 O9 0.1 . .
O11 Tb3 Tb4 O9 114.7 2_665 .
O10 Tb3 Tb4 O9 78.1 2_665 .
O8 Tb3 Tb4 O9 -32.2 . .
O15 Tb3 Tb4 O9 -74.9 . .
O21 Tb3 Tb4 O9 152.3 2_665 .
O59 Tb3 Tb4 O9 -141.4 . .
O3W Tb3 Tb4 O9 -141.6 . .
Ge5 Tb3 Tb4 O9 128.7 2_665 .
Tb2 Tb3 Tb4 O9 38.4 . .
O7 Tb3 Tb4 O8 32.3 . .
O11 Tb3 Tb4 O8 146.9 2_665 .
O10 Tb3 Tb4 O8 110.3 2_665 .
O15 Tb3 Tb4 O8 -42.7 . .
O21 Tb3 Tb4 O8 -175.6 2_665 .
O59 Tb3 Tb4 O8 -109.2 . .
O3W Tb3 Tb4 O8 -109.4 . .
Ge5 Tb3 Tb4 O8 160.8 2_665 .
Tb2 Tb3 Tb4 O8 70.6 . .
O7 Tb3 Tb4 O56 138.2 . .
O11 Tb3 Tb4 O56 -107.2 2_665 .
O10 Tb3 Tb4 O56 -143.7 2_665 .
O8 Tb3 Tb4 O56 106.0 . .
O15 Tb3 Tb4 O56 63.2 . .
O21 Tb3 Tb4 O56 -69.6 2_665 .
O59 Tb3 Tb4 O56 -3.2 . .
O3W Tb3 Tb4 O56 -3.5 . .
Ge5 Tb3 Tb4 O56 -93.2 2_665 .
Tb2 Tb3 Tb4 O56 176.6 . .
O7 Tb3 Tb4 O11 -114.6 . 2_665
O10 Tb3 Tb4 O11 -36.6 2_665 2_665
O8 Tb3 Tb4 O11 -146.9 . 2_665
O15 Tb3 Tb4 O11 170.4 . 2_665
O21 Tb3 Tb4 O11 37.6 2_665 2_665
O59 Tb3 Tb4 O11 103.9 . 2_665
O3W Tb3 Tb4 O11 103.7 . 2_665
Ge5 Tb3 Tb4 O11 13.9 2_665 2_665
Tb2 Tb3 Tb4 O11 -76.3 . 2_665
O7 Tb3 Tb4 O60 140.9 . .
O11 Tb3 Tb4 O60 -104.5 2_665 .
O10 Tb3 Tb4 O60 -141.1 2_665 .
O8 Tb3 Tb4 O60 108.6 . .
O15 Tb3 Tb4 O60 65.9 . .
O21 Tb3 Tb4 O60 -67.0 2_665 .
O59 Tb3 Tb4 O60 -0.6 . .
O3W Tb3 Tb4 O60 -0.8 . .
Ge5 Tb3 Tb4 O60 -90.6 2_665 .
Tb2 Tb3 Tb4 O60 179.2 . .
O7 Tb3 Tb4 O17 72.3 . .
O11 Tb3 Tb4 O17 -173.2 2_665 .
O10 Tb3 Tb4 O17 150.3 2_665 .
O8 Tb3 Tb4 O17 40.0 . .
O15 Tb3 Tb4 O17 -2.8 . .
O21 Tb3 Tb4 O17 -135.6 2_665 .
O59 Tb3 Tb4 O17 -69.2 . .
O3W Tb3 Tb4 O17 -69.4 . .
Ge5 Tb3 Tb4 O17 -159.2 2_665 .
Tb2 Tb3 Tb4 O17 110.6 . .
O7 Tb3 Tb4 O23 -149.7 . 2_665
O11 Tb3 Tb4 O23 -35.1 2_665 2_665
O10 Tb3 Tb4 O23 -71.6 2_665 2_665
O8 Tb3 Tb4 O23 178.1 . 2_665
O15 Tb3 Tb4 O23 135.3 . 2_665
O21 Tb3 Tb4 O23 2.5 2_665 2_665
O59 Tb3 Tb4 O23 68.9 . 2_665
O3W Tb3 Tb4 O23 68.7 . 2_665
Ge5 Tb3 Tb4 O23 -21.1 2_665 2_665
Tb2 Tb3 Tb4 O23 -111.3 . 2_665
O7 Tb3 Tb4 Ge6 -105.7 . 2_665
O11 Tb3 Tb4 Ge6 8.8 2_665 2_665
O10 Tb3 Tb4 Ge6 -27.7 2_665 2_665
O8 Tb3 Tb4 Ge6 -138.0 . 2_665
O15 Tb3 Tb4 Ge6 179.2 . 2_665
O21 Tb3 Tb4 Ge6 46.4 2_665 2_665
O59 Tb3 Tb4 Ge6 112.8 . 2_665
O3W Tb3 Tb4 Ge6 112.6 . 2_665
Ge5 Tb3 Tb4 Ge6 22.8 2_665 2_665
Tb2 Tb3 Tb4 Ge6 -67.4 . 2_665
O7 Tb3 Tb4 Tb2 -40.5 . 2_665
O11 Tb3 Tb4 Tb2 74.1 2_665 2_665
O10 Tb3 Tb4 Tb2 37.6 2_665 2_665
O8 Tb3 Tb4 Tb2 -72.7 . 2_665
O15 Tb3 Tb4 Tb2 -115.5 . 2_665
O21 Tb3 Tb4 Tb2 111.7 2_665 2_665
O59 Tb3 Tb4 Tb2 178.1 . 2_665
O3W Tb3 Tb4 Tb2 177.9 . 2_665
Ge5 Tb3 Tb4 Tb2 88.1 2_665 2_665
Tb2 Tb3 Tb4 Tb2 -2.1 . 2_665
O7 Tb3 Tb4 Tb5 140.8 . .
O11 Tb3 Tb4 Tb5 -104.6 2_665 .
O10 Tb3 Tb4 Tb5 -141.1 2_665 .
O8 Tb3 Tb4 Tb5 108.6 . .
O15 Tb3 Tb4 Tb5 65.8 . .
O21 Tb3 Tb4 Tb5 -67.0 2_665 .
O59 Tb3 Tb4 Tb5 -0.7 . .
O3W Tb3 Tb4 Tb5 -0.9 . .
Ge5 Tb3 Tb4 Tb5 -90.6 2_665 .
Tb2 Tb3 Tb4 Tb5 179.2 . .
O12 Tb4 Tb5 O26 49.2 2_665 .
O9 Tb4 Tb5 O26 -34.5 . .
O8 Tb4 Tb5 O26 -133.5 . .
O56 Tb4 Tb5 O26 3.7 . .
O11 Tb4 Tb5 O26 145.5 2_665 .
O60 Tb4 Tb5 O26 -174.2 . .
O17 Tb4 Tb5 O26 -85.5 . .
O23 Tb4 Tb5 O26 93.6 2_665 .
Ge6 Tb4 Tb5 O26 72.9 2_665 .
Tb2 Tb4 Tb5 O26 7.1 2_665 .
Tb3 Tb4 Tb5 O26 -174.2 . .
O12 Tb4 Tb5 O56 45.5 2_665 .
O9 Tb4 Tb5 O56 -38.2 . .
O8 Tb4 Tb5 O56 -137.2 . .
O11 Tb4 Tb5 O56 141.8 2_665 .
O60 Tb4 Tb5 O56 -177.9 . .
O17 Tb4 Tb5 O56 -89.2 . .
O23 Tb4 Tb5 O56 89.9 2_665 .
Ge6 Tb4 Tb5 O56 69.2 2_665 .
Tb2 Tb4 Tb5 O56 3.4 2_665 .
Tb3 Tb4 Tb5 O56 -177.9 . .
O12 Tb4 Tb5 O28 161.2 2_665 .
O9 Tb4 Tb5 O28 77.4 . .
O8 Tb4 Tb5 O28 -21.6 . .
O56 Tb4 Tb5 O28 115.6 . .
O11 Tb4 Tb5 O28 -102.5 2_665 .
O60 Tb4 Tb5 O28 -62.3 . .
O17 Tb4 Tb5 O28 26.4 . .
O23 Tb4 Tb5 O28 -154.4 2_665 .
Ge6 Tb4 Tb5 O28 -175.1 2_665 .
Tb2 Tb4 Tb5 O28 119.1 2_665 .
Tb3 Tb4 Tb5 O28 -62.2 . .
O12 Tb4 Tb5 O24 -40.5 2_665 2_665
O9 Tb4 Tb5 O24 -124.2 . 2_665
O8 Tb4 Tb5 O24 136.7 . 2_665
O56 Tb4 Tb5 O24 -86.0 . 2_665
O11 Tb4 Tb5 O24 55.8 2_665 2_665
O60 Tb4 Tb5 O24 96.0 . 2_665
O17 Tb4 Tb5 O24 -175.3 . 2_665
O23 Tb4 Tb5 O24 3.9 2_665 2_665
Ge6 Tb4 Tb5 O24 -16.8 2_665 2_665
Tb2 Tb4 Tb5 O24 -82.6 2_665 2_665
Tb3 Tb4 Tb5 O24 96.1 . 2_665
O12 Tb4 Tb5 O60 -136.5 2_665 .
O9 Tb4 Tb5 O60 139.7 . .
O8 Tb4 Tb5 O60 40.7 . .
O56 Tb4 Tb5 O60 177.9 . .
O11 Tb4 Tb5 O60 -40.2 2_665 .
O17 Tb4 Tb5 O60 88.7 . .
O23 Tb4 Tb5 O60 -92.1 2_665 .
Ge6 Tb4 Tb5 O60 -112.8 2_665 .
Tb2 Tb4 Tb5 O60 -178.6 2_665 .
Tb3 Tb4 Tb5 O60 0.1 . .
O12 Tb4 Tb5 O18 129.7 2_665 .
O9 Tb4 Tb5 O18 46.0 . .
O8 Tb4 Tb5 O18 -53.1 . .
O56 Tb4 Tb5 O18 84.1 . .
O11 Tb4 Tb5 O18 -134.0 2_665 .
O60 Tb4 Tb5 O18 -93.8 . .
O17 Tb4 Tb5 O18 -5.1 . .
O23 Tb4 Tb5 O18 174.1 2_665 .
Ge6 Tb4 Tb5 O18 153.4 2_665 .
Tb2 Tb4 Tb5 O18 87.6 2_665 .
Tb3 Tb4 Tb5 O18 -93.7 . .
O12 Tb4 Tb5 O4W -45.9 2_665 .
O9 Tb4 Tb5 O4W -129.6 . .
O8 Tb4 Tb5 O4W 131.3 . .
O56 Tb4 Tb5 O4W -91.4 . .
O11 Tb4 Tb5 O4W 50.4 2_665 .
O60 Tb4 Tb5 O4W 90.6 . .
O17 Tb4 Tb5 O4W 179.3 . .
O23 Tb4 Tb5 O4W -1.5 2_665 .
Ge6 Tb4 Tb5 O4W -22.2 2_665 .
Tb2 Tb4 Tb5 O4W -88.0 2_665 .
Tb3 Tb4 Tb5 O4W 90.7 . .
O12 Tb4 Tb5 N1 -126.8 2_665 .
O9 Tb4 Tb5 N1 149.5 . .
O8 Tb4 Tb5 N1 50.4 . .
O56 Tb4 Tb5 N1 -172.4 . .
O11 Tb4 Tb5 N1 -30.5 2_665 .
O60 Tb4 Tb5 N1 9.7 . .
O17 Tb4 Tb5 N1 98.4 . .
O23 Tb4 Tb5 N1 -82.4 2_665 .
Ge6 Tb4 Tb5 N1 -103.1 2_665 .
Tb2 Tb4 Tb5 N1 -168.9 2_665 .
Tb3 Tb4 Tb5 N1 9.8 . .
O25 Tb6 Tb7 O35 -81.4 . .
O27 Tb6 Tb7 O35 28.4 . .
O55 Tb6 Tb7 O35 39.1 . .
O61 Tb6 Tb7 O35 -139.5 . .
O5W Tb6 Tb7 O35 122.7 . .
O48 Tb6 Tb7 O35 124.3 2_556 .
O41 Tb6 Tb7 O35 -44.8 . .
N3 Tb6 Tb7 O35 -155.1 . .
O25 Tb6 Tb7 O38 -166.0 . 2_556
O27 Tb6 Tb7 O38 -56.1 . 2_556
O55 Tb6 Tb7 O38 -45.4 . 2_556
O61 Tb6 Tb7 O38 136.0 . 2_556
O5W Tb6 Tb7 O38 38.1 . 2_556
O48 Tb6 Tb7 O38 39.8 2_556 2_556
O41 Tb6 Tb7 O38 -129.4 . 2_556
N3 Tb6 Tb7 O38 120.4 . 2_556
O25 Tb6 Tb7 O55 -120.5 . .
O27 Tb6 Tb7 O55 -10.7 . .
O61 Tb6 Tb7 O55 -178.6 . .
O5W Tb6 Tb7 O55 83.6 . .
O48 Tb6 Tb7 O55 85.2 2_556 .
O41 Tb6 Tb7 O55 -84.0 . .
N3 Tb6 Tb7 O55 165.8 . .
O25 Tb6 Tb7 O36 17.8 . .
O27 Tb6 Tb7 O36 127.7 . .
O55 Tb6 Tb7 O36 138.4 . .
O61 Tb6 Tb7 O36 -40.3 . .
O5W Tb6 Tb7 O36 -138.1 . .
O48 Tb6 Tb7 O36 -136.4 2_556 .
O41 Tb6 Tb7 O36 54.4 . .
N3 Tb6 Tb7 O36 -55.8 . .
O25 Tb6 Tb7 O39 97.9 . 2_556
O27 Tb6 Tb7 O39 -152.2 . 2_556
O55 Tb6 Tb7 O39 -141.5 . 2_556
O61 Tb6 Tb7 O39 39.8 . 2_556
O5W Tb6 Tb7 O39 -58.0 . 2_556
O48 Tb6 Tb7 O39 -56.3 2_556 2_556
O41 Tb6 Tb7 O39 134.5 . 2_556
N3 Tb6 Tb7 O39 24.2 . 2_556
O25 Tb6 Tb7 O61 58.1 . .
O27 Tb6 Tb7 O61 167.9 . .
O55 Tb6 Tb7 O61 178.6 . .
O5W Tb6 Tb7 O61 -97.8 . .
O48 Tb6 Tb7 O61 -96.2 2_556 .
O41 Tb6 Tb7 O61 94.7 . .
N3 Tb6 Tb7 O61 -15.6 . .
O25 Tb6 Tb7 O42 -31.8 . .
O27 Tb6 Tb7 O42 78.0 . .
O55 Tb6 Tb7 O42 88.7 . .
O61 Tb6 Tb7 O42 -89.9 . .
O5W Tb6 Tb7 O42 172.3 . .
O48 Tb6 Tb7 O42 173.9 2_556 .
O41 Tb6 Tb7 O42 4.8 . .
N3 Tb6 Tb7 O42 -105.5 . .
O25 Tb6 Tb7 O47 149.9 . 2_556
O27 Tb6 Tb7 O47 -100.3 . 2_556
O55 Tb6 Tb7 O47 -89.5 . 2_556
O61 Tb6 Tb7 O47 91.8 . 2_556
O5W Tb6 Tb7 O47 -6.0 . 2_556
O48 Tb6 Tb7 O47 -4.4 2_556 2_556
O41 Tb6 Tb7 O47 -173.5 . 2_556
N3 Tb6 Tb7 O47 76.2 . 2_556
O25 Tb6 Tb7 Ge12 170.4 . 2_556
O27 Tb6 Tb7 Ge12 -79.8 . 2_556
O55 Tb6 Tb7 Ge12 -69.1 . 2_556
O61 Tb6 Tb7 Ge12 112.3 . 2_556
O5W Tb6 Tb7 Ge12 14.5 . 2_556
O48 Tb6 Tb7 Ge12 16.1 2_556 2_556
O41 Tb6 Tb7 Ge12 -153.0 . 2_556
N3 Tb6 Tb7 Ge12 96.7 . 2_556
O25 Tb6 Tb7 Tb8 -123.4 . .
O27 Tb6 Tb7 Tb8 -13.5 . .
O55 Tb6 Tb7 Tb8 -2.8 . .
O61 Tb6 Tb7 Tb8 178.5 . .
O5W Tb6 Tb7 Tb8 80.7 . .
O48 Tb6 Tb7 Tb8 82.4 2_556 .
O41 Tb6 Tb7 Tb8 -86.8 . .
N3 Tb6 Tb7 Tb8 163.0 . .
O25 Tb6 Tb7 Tb9 57.8 . .
O27 Tb6 Tb7 Tb9 167.6 . .
O55 Tb6 Tb7 Tb9 178.3 . .
O61 Tb6 Tb7 Tb9 -0.3 . .
O5W Tb6 Tb7 Tb9 -98.1 . .
O48 Tb6 Tb7 Tb9 -96.5 2_556 .
O41 Tb6 Tb7 Tb9 94.4 . .
N3 Tb6 Tb7 Tb9 -15.9 . .
O38 Tb7 Tb8 O35 -170.8 2_556 .
O55 Tb7 Tb8 O35 91.5 . .
O36 Tb7 Tb8 O35 -52.6 . .
O39 Tb7 Tb8 O35 -124.0 2_556 .
O61 Tb7 Tb8 O35 96.0 . .
O42 Tb7 Tb8 O35 21.0 . .
O47 Tb7 Tb8 O35 162.7 2_556 .
Ge12 Tb7 Tb8 O35 -176.9 2_556 .
Tb9 Tb7 Tb8 O35 -88.1 . .
Tb6 Tb7 Tb8 O35 93.1 . .
O35 Tb7 Tb8 O38 170.8 . 2_556
O55 Tb7 Tb8 O38 -97.7 . 2_556
O36 Tb7 Tb8 O38 118.2 . 2_556
O39 Tb7 Tb8 O38 46.8 2_556 2_556
O61 Tb7 Tb8 O38 -93.2 . 2_556
O42 Tb7 Tb8 O38 -168.2 . 2_556
O47 Tb7 Tb8 O38 -26.5 2_556 2_556
Ge12 Tb7 Tb8 O38 -6.1 2_556 2_556
Tb9 Tb7 Tb8 O38 82.7 . 2_556
Tb6 Tb7 Tb8 O38 -96.0 . 2_556
O35 Tb7 Tb8 O46 -42.5 . 1_655
O38 Tb7 Tb8 O46 146.7 2_556 1_655
O55 Tb7 Tb8 O46 49.0 . 1_655
O36 Tb7 Tb8 O46 -95.1 . 1_655
O39 Tb7 Tb8 O46 -166.5 2_556 1_655
O61 Tb7 Tb8 O46 53.5 . 1_655
O42 Tb7 Tb8 O46 -21.5 . 1_655
O47 Tb7 Tb8 O46 120.2 2_556 1_655
Ge12 Tb7 Tb8 O46 140.6 2_556 1_655
Tb9 Tb7 Tb8 O46 -130.6 . 1_655
Tb6 Tb7 Tb8 O46 50.7 . 1_655
O35 Tb7 Tb8 O37 122.7 . 2_556
O38 Tb7 Tb8 O37 -48.1 2_556 2_556
O55 Tb7 Tb8 O37 -145.8 . 2_556
O36 Tb7 Tb8 O37 70.1 . 2_556
O39 Tb7 Tb8 O37 -1.3 2_556 2_556
O61 Tb7 Tb8 O37 -141.3 . 2_556
O42 Tb7 Tb8 O37 143.7 . 2_556
O47 Tb7 Tb8 O37 -74.6 2_556 2_556
Ge12 Tb7 Tb8 O37 -54.2 2_556 2_556
Tb9 Tb7 Tb8 O37 34.6 . 2_556
Tb6 Tb7 Tb8 O37 -144.1 . 2_556
O35 Tb7 Tb8 O40 49.8 . .
O38 Tb7 Tb8 O40 -121.0 2_556 .
O55 Tb7 Tb8 O40 141.3 . .
O36 Tb7 Tb8 O40 -2.8 . .
O39 Tb7 Tb8 O40 -74.2 2_556 .
O61 Tb7 Tb8 O40 145.8 . .
O42 Tb7 Tb8 O40 70.8 . .
O47 Tb7 Tb8 O40 -147.5 2_556 .
Ge12 Tb7 Tb8 O40 -127.1 2_556 .
Tb9 Tb7 Tb8 O40 -38.3 . .
Tb6 Tb7 Tb8 O40 143.0 . .
O35 Tb7 Tb8 O45 -157.9 . 2_556
O38 Tb7 Tb8 O45 31.3 2_556 2_556
O55 Tb7 Tb8 O45 -66.4 . 2_556
O36 Tb7 Tb8 O45 149.5 . 2_556
O39 Tb7 Tb8 O45 78.1 2_556 2_556
O61 Tb7 Tb8 O45 -61.9 . 2_556
O42 Tb7 Tb8 O45 -136.9 . 2_556
O47 Tb7 Tb8 O45 4.8 2_556 2_556
Ge12 Tb7 Tb8 O45 25.2 2_556 2_556
Tb9 Tb7 Tb8 O45 114.0 . 2_556
Tb6 Tb7 Tb8 O45 -64.7 . 2_556
O35 Tb7 Tb8 O54 -98.4 . .
O38 Tb7 Tb8 O54 90.8 2_556 .
O55 Tb7 Tb8 O54 -6.9 . .
O36 Tb7 Tb8 O54 -151.0 . .
O39 Tb7 Tb8 O54 137.6 2_556 .
O61 Tb7 Tb8 O54 -2.4 . .
O42 Tb7 Tb8 O54 -77.5 . .
O47 Tb7 Tb8 O54 64.2 2_556 .
Ge12 Tb7 Tb8 O54 84.7 2_556 .
Tb9 Tb7 Tb8 O54 173.5 . .
Tb6 Tb7 Tb8 O54 -5.3 . .
O35 Tb7 Tb8 Tb9 86.4 . 2_556
O38 Tb7 Tb8 Tb9 -84.4 2_556 2_556
O55 Tb7 Tb8 Tb9 177.9 . 2_556
O36 Tb7 Tb8 Tb9 33.8 . 2_556
O39 Tb7 Tb8 Tb9 -37.6 2_556 2_556
O61 Tb7 Tb8 Tb9 -177.6 . 2_556
O42 Tb7 Tb8 Tb9 107.4 . 2_556
O47 Tb7 Tb8 Tb9 -110.9 2_556 2_556
Ge12 Tb7 Tb8 Tb9 -90.5 2_556 2_556
Tb9 Tb7 Tb8 Tb9 -1.7 . 2_556
Tb6 Tb7 Tb8 Tb9 179.6 . 2_556
O35 Tb7 Tb9 O37 -1.0 . .
O38 Tb7 Tb9 O37 78.3 2_556 .
O55 Tb7 Tb9 O37 -139.9 . .
O36 Tb7 Tb9 O37 -33.4 . .
O39 Tb7 Tb9 O37 112.7 2_556 .
O61 Tb7 Tb9 O37 -142.0 . .
O42 Tb7 Tb9 O37 -72.1 . .
O47 Tb7 Tb9 O37 147.8 2_556 .
Ge12 Tb7 Tb9 O37 104.7 2_556 .
Tb8 Tb7 Tb9 O37 39.3 . .
Tb6 Tb7 Tb9 O37 -141.8 . .
O35 Tb7 Tb9 O39 -113.6 . 2_556
O38 Tb7 Tb9 O39 -34.4 2_556 2_556
O55 Tb7 Tb9 O39 107.5 . 2_556
O36 Tb7 Tb9 O39 -146.1 . 2_556
O61 Tb7 Tb9 O39 105.3 . 2_556
O42 Tb7 Tb9 O39 175.3 . 2_556
O47 Tb7 Tb9 O39 35.2 2_556 2_556
Ge12 Tb7 Tb9 O39 -8.0 2_556 2_556
Tb8 Tb7 Tb9 O39 -73.3 . 2_556
Tb6 Tb7 Tb9 O39 105.5 . 2_556
O35 Tb7 Tb9 O40 -77.1 . 2_556
O38 Tb7 Tb9 O40 2.1 2_556 2_556
O55 Tb7 Tb9 O40 144.0 . 2_556
O36 Tb7 Tb9 O40 -109.6 . 2_556
O39 Tb7 Tb9 O40 36.5 2_556 2_556
O61 Tb7 Tb9 O40 141.9 . 2_556
O42 Tb7 Tb9 O40 -148.2 . 2_556
O47 Tb7 Tb9 O40 71.7 2_556 2_556
Ge12 Tb7 Tb9 O40 28.5 2_556 2_556
Tb8 Tb7 Tb9 O40 -36.8 . 2_556
Tb6 Tb7 Tb9 O40 142.0 . 2_556
O35 Tb7 Tb9 O36 32.4 . .
O38 Tb7 Tb9 O36 111.7 2_556 .
O55 Tb7 Tb9 O36 -106.4 . .
O39 Tb7 Tb9 O36 146.1 2_556 .
O61 Tb7 Tb9 O36 -108.6 . .
O42 Tb7 Tb9 O36 -38.7 . .
O47 Tb7 Tb9 O36 -178.8 2_556 .
Ge12 Tb7 Tb9 O36 138.1 2_556 .
Tb8 Tb7 Tb9 O36 72.8 . .
Tb6 Tb7 Tb9 O36 -108.4 . .
O35 Tb7 Tb9 O43 74.7 . .
O38 Tb7 Tb9 O43 153.9 2_556 .
O55 Tb7 Tb9 O43 -64.2 . .
O36 Tb7 Tb9 O43 42.2 . .
O39 Tb7 Tb9 O43 -171.7 2_556 .
O61 Tb7 Tb9 O43 -66.4 . .
O42 Tb7 Tb9 O43 3.6 . .
O47 Tb7 Tb9 O43 -136.5 2_556 .
Ge12 Tb7 Tb9 O43 -179.7 2_556 .
Tb8 Tb7 Tb9 O43 115.0 . .
Tb6 Tb7 Tb9 O43 -66.2 . .
O35 Tb7 Tb9 O49 -151.9 . 2_556
O38 Tb7 Tb9 O49 -72.6 2_556 2_556
O55 Tb7 Tb9 O49 69.3 . 2_556
O36 Tb7 Tb9 O49 175.7 . 2_556
O39 Tb7 Tb9 O49 -38.2 2_556 2_556
O61 Tb7 Tb9 O49 67.1 . 2_556
O42 Tb7 Tb9 O49 137.0 . 2_556
O47 Tb7 Tb9 O49 -3.1 2_556 2_556
Ge12 Tb7 Tb9 O49 -46.2 2_556 2_556
Tb8 Tb7 Tb9 O49 -111.6 . 2_556
Tb6 Tb7 Tb9 O49 67.3 . 2_556
O35 Tb7 Tb9 O62 143.7 . .
O38 Tb7 Tb9 O62 -137.0 2_556 .
O55 Tb7 Tb9 O62 4.8 . .
O36 Tb7 Tb9 O62 111.2 . .
O39 Tb7 Tb9 O62 -102.7 2_556 .
O61 Tb7 Tb9 O62 2.7 . .
O42 Tb7 Tb9 O62 72.6 . .
O47 Tb7 Tb9 O62 -67.5 2_556 .
Ge12 Tb7 Tb9 O62 -110.6 2_556 .
Tb8 Tb7 Tb9 O62 -176.0 . .
Tb6 Tb7 Tb9 O62 2.9 . .
O35 Tb7 Tb9 O6W 143.2 . .
O38 Tb7 Tb9 O6W -137.5 2_556 .
O55 Tb7 Tb9 O6W 4.3 . .
O36 Tb7 Tb9 O6W 110.8 . .
O39 Tb7 Tb9 O6W -103.2 2_556 .
O61 Tb7 Tb9 O6W 2.2 . .
O42 Tb7 Tb9 O6W 72.1 . .
O47 Tb7 Tb9 O6W -68.0 2_556 .
Ge12 Tb7 Tb9 O6W -111.1 2_556 .
Tb8 Tb7 Tb9 O6W -176.5 . .
Tb6 Tb7 Tb9 O6W 2.4 . .
O35 Tb7 Tb9 Ge13 -128.0 . 2_556
O38 Tb7 Tb9 Ge13 -48.8 2_556 2_556
O55 Tb7 Tb9 Ge13 93.1 . 2_556
O36 Tb7 Tb9 Ge13 -160.5 . 2_556
O39 Tb7 Tb9 Ge13 -14.4 2_556 2_556
O61 Tb7 Tb9 Ge13 90.9 . 2_556
O42 Tb7 Tb9 Ge13 160.9 . 2_556
O47 Tb7 Tb9 Ge13 20.8 2_556 2_556
Ge12 Tb7 Tb9 Ge13 -22.4 2_556 2_556
Tb8 Tb7 Tb9 Ge13 -87.7 . 2_556
Tb6 Tb7 Tb9 Ge13 91.1 . 2_556
O35 Tb7 Tb9 Tb8 -38.5 . 2_556
O38 Tb7 Tb9 Tb8 40.8 2_556 2_556
O55 Tb7 Tb9 Tb8 -177.4 . 2_556
O36 Tb7 Tb9 Tb8 -70.9 . 2_556
O39 Tb7 Tb9 Tb8 75.2 2_556 2_556
O61 Tb7 Tb9 Tb8 -179.5 . 2_556
O42 Tb7 Tb9 Tb8 -109.6 . 2_556
O47 Tb7 Tb9 Tb8 110.3 2_556 2_556
Ge12 Tb7 Tb9 Tb8 67.2 2_556 2_556
Tb8 Tb7 Tb9 Tb8 1.8 . 2_556
Tb6 Tb7 Tb9 Tb8 -179.3 . 2_556
O5 Tb1 Ge1 O7 77.1 . .
O1 Tb1 Ge1 O7 -92.9 . .
O52 Tb1 Ge1 O7 -164.2 1_554 .
O1W Tb1 Ge1 O7 -127.0 . .
O2W Tb1 Ge1 O7 1.8 . .
O51 Tb1 Ge1 O7 147.9 1_554 .
O2 Tb1 Ge1 O7 -68.6 . .
O6 Tb1 Ge1 O7 105.6 . .
O4 Tb1 Ge1 O7 33.1 . .
C42 Tb1 Ge1 O7 171.4 1_554 .
Ge6 Tb1 Ge1 O7 80.5 . .
O5 Tb1 Ge1 O6 -28.5 . .
O1 Tb1 Ge1 O6 161.4 . .
O52 Tb1 Ge1 O6 90.2 1_554 .
O1W Tb1 Ge1 O6 127.4 . .
O2W Tb1 Ge1 O6 -103.8 . .
O51 Tb1 Ge1 O6 42.3 1_554 .
O2 Tb1 Ge1 O6 -174.2 . .
O4 Tb1 Ge1 O6 -72.5 . .
C42 Tb1 Ge1 O6 65.8 1_554 .
Ge6 Tb1 Ge1 O6 -25.1 . .
O5 Tb1 Ge1 O1 170.1 . .
O52 Tb1 Ge1 O1 -71.2 1_554 .
O1W Tb1 Ge1 O1 -34.1 . .
O2W Tb1 Ge1 O1 94.8 . .
O51 Tb1 Ge1 O1 -119.1 1_554 .
O2 Tb1 Ge1 O1 24.4 . .
O6 Tb1 Ge1 O1 -161.4 . .
O4 Tb1 Ge1 O1 126.0 . .
C42 Tb1 Ge1 O1 -95.6 1_554 .
Ge6 Tb1 Ge1 O1 173.5 . .
O5 Tb1 Ge1 C1 -110.8 . .
O1 Tb1 Ge1 C1 79.1 . .
O52 Tb1 Ge1 C1 7.9 1_554 .
O1W Tb1 Ge1 C1 45.0 . .
O2W Tb1 Ge1 C1 173.9 . .
O51 Tb1 Ge1 C1 -40.0 1_554 .
O2 Tb1 Ge1 C1 103.5 . .
O6 Tb1 Ge1 C1 -82.3 . .
O4 Tb1 Ge1 C1 -154.9 . .
C42 Tb1 Ge1 C1 -16.5 1_554 .
Ge6 Tb1 Ge1 C1 -107.4 . .
O5 Tb1 Ge2 O8 32.3 . .
O1 Tb1 Ge2 O8 103.2 . .
O52 Tb1 Ge2 O8 161.1 1_554 .
O1W Tb1 Ge2 O8 -125.5 . .
O2W Tb1 Ge2 O8 -0.4 . .
O51 Tb1 Ge2 O8 153.8 1_554 .
O2 Tb1 Ge2 O8 -94.8 . .
O6 Tb1 Ge2 O8 79.0 . .
O4 Tb1 Ge2 O8 -47.5 . .
C42 Tb1 Ge2 O8 156.9 1_554 .
Ge1 Tb1 Ge2 O8 80.8 . .
Ge6 Tb1 Ge2 O8 54.9 . .
O5 Tb1 Ge2 O1 -70.9 . .
O52 Tb1 Ge2 O1 57.9 1_554 .
O1W Tb1 Ge2 O1 131.2 . .
O2W Tb1 Ge2 O1 -103.7 . .
O51 Tb1 Ge2 O1 50.6 1_554 .
O2 Tb1 Ge2 O1 162.0 . .
O6 Tb1 Ge2 O1 -24.3 . .
O4 Tb1 Ge2 O1 -150.8 . .
C42 Tb1 Ge2 O1 53.6 1_554 .
Ge1 Tb1 Ge2 O1 -22.5 . .
Ge6 Tb1 Ge2 O1 -48.4 . .
O5 Tb1 Ge2 O2 127.1 . .
O1 Tb1 Ge2 O2 -162.0 . .
O52 Tb1 Ge2 O2 -104.1 1_554 .
O1W Tb1 Ge2 O2 -30.7 . .
O2W Tb1 Ge2 O2 94.4 . .
O51 Tb1 Ge2 O2 -111.4 1_554 .
O6 Tb1 Ge2 O2 173.7 . .
O4 Tb1 Ge2 O2 47.3 . .
C42 Tb1 Ge2 O2 -108.3 1_554 .
Ge1 Tb1 Ge2 O2 175.5 . .
Ge6 Tb1 Ge2 O2 149.7 . .
O5 Tb1 Ge2 C4 -145.6 . .
O1 Tb1 Ge2 C4 -74.6 . .
O52 Tb1 Ge2 C4 -16.7 1_554 .
O1W Tb1 Ge2 C4 56.6 . .
O2W Tb1 Ge2 C4 -178.3 . .
O51 Tb1 Ge2 C4 -24.1 1_554 .
O2 Tb1 Ge2 C4 87.3 . .
O6 Tb1 Ge2 C4 -98.9 . .
O4 Tb1 Ge2 C4 134.6 . .
C42 Tb1 Ge2 C4 -21.0 1_554 .
Ge1 Tb1 Ge2 C4 -97.1 . .
Ge6 Tb1 Ge2 C4 -123.0 . .
O5 Tb1 Ge5 O11 -92.3 . .
O1 Tb1 Ge5 O11 -21.1 . .
O52 Tb1 Ge5 O11 -144.7 1_554 .
O1W Tb1 Ge5 O11 136.9 . .
O2W Tb1 Ge5 O11 11.3 . .
O51 Tb1 Ge5 O11 -149.2 1_554 .
O2 Tb1 Ge5 O11 58.5 . .
O6 Tb1 Ge5 O11 -68.0 . .
O4 Tb1 Ge5 O11 106.9 . .
C42 Tb1 Ge5 O11 -146.0 1_554 .
Ge1 Tb1 Ge5 O11 -44.1 . .
Ge6 Tb1 Ge5 O11 -70.1 . .
O5 Tb1 Ge5 O4 160.8 . .
O1 Tb1 Ge5 O4 -128.0 . .
O52 Tb1 Ge5 O4 108.4 1_554 .
O1W Tb1 Ge5 O4 30.0 . .
O2W Tb1 Ge5 O4 -95.6 . .
O51 Tb1 Ge5 O4 103.9 1_554 .
O2 Tb1 Ge5 O4 -48.4 . .
O6 Tb1 Ge5 O4 -174.9 . .
C42 Tb1 Ge5 O4 107.0 1_554 .
Ge1 Tb1 Ge5 O4 -151.0 . .
Ge6 Tb1 Ge5 O4 -177.1 . .
O1 Tb1 Ge5 O5 71.2 . .
O52 Tb1 Ge5 O5 -52.4 1_554 .
O1W Tb1 Ge5 O5 -130.8 . .
O2W Tb1 Ge5 O5 103.6 . .
O51 Tb1 Ge5 O5 -56.9 1_554 .
O2 Tb1 Ge5 O5 150.8 . .
O6 Tb1 Ge5 O5 24.3 . .
O4 Tb1 Ge5 O5 -160.8 . .
C42 Tb1 Ge5 O5 -53.7 1_554 .
Ge1 Tb1 Ge5 O5 48.2 . .
Ge6 Tb1 Ge5 O5 22.1 . .
O5 Tb1 Ge5 C13 69.2 . .
O1 Tb1 Ge5 C13 140.4 . .
O52 Tb1 Ge5 C13 16.8 1_554 .
O1W Tb1 Ge5 C13 -61.6 . .
O2W Tb1 Ge5 C13 172.8 . .
O51 Tb1 Ge5 C13 12.3 1_554 .
O2 Tb1 Ge5 C13 -140.0 . .
O6 Tb1 Ge5 C13 93.5 . .
O4 Tb1 Ge5 C13 -91.6 . .
C42 Tb1 Ge5 C13 15.4 1_554 .
Ge1 Tb1 Ge5 C13 117.4 . .
Ge6 Tb1 Ge5 C13 91.3 . .
O5 Tb1 Ge5 O21 178.3 . .
O1 Tb1 Ge5 O21 -110.5 . .
O52 Tb1 Ge5 O21 125.9 1_554 .
O1W Tb1 Ge5 O21 47.5 . .
O2W Tb1 Ge5 O21 -78.1 . .
O51 Tb1 Ge5 O21 121.4 1_554 .
O2 Tb1 Ge5 O21 -30.9 . .
O6 Tb1 Ge5 O21 -157.3 . .
O4 Tb1 Ge5 O21 17.5 . .
C42 Tb1 Ge5 O21 124.6 1_554 .
Ge1 Tb1 Ge5 O21 -133.5 . .
Ge6 Tb1 Ge5 O21 -159.5 . .
O5 Tb1 Ge5 Tb3 -129.5 . 2_665
O1 Tb1 Ge5 Tb3 -58.3 . 2_665
O52 Tb1 Ge5 Tb3 178.1 1_554 2_665
O1W Tb1 Ge5 Tb3 99.7 . 2_665
O2W Tb1 Ge5 Tb3 -25.9 . 2_665
O51 Tb1 Ge5 Tb3 173.6 1_554 2_665
O2 Tb1 Ge5 Tb3 21.3 . 2_665
O6 Tb1 Ge5 Tb3 -105.2 . 2_665
O4 Tb1 Ge5 Tb3 69.7 . 2_665
C42 Tb1 Ge5 Tb3 176.8 1_554 2_665
Ge1 Tb1 Ge5 Tb3 -81.3 . 2_665
Ge6 Tb1 Ge5 Tb3 -107.4 . 2_665
O5 Tb1 Ge6 O12 106.6 . .
O1 Tb1 Ge6 O12 -63.3 . .
O52 Tb1 Ge6 O12 -134.8 1_554 .
O1W Tb1 Ge6 O12 139.6 . .
O2W Tb1 Ge6 O12 11.3 . .
O51 Tb1 Ge6 O12 178.4 1_554 .
O2 Tb1 Ge6 O12 -18.0 . .
O6 Tb1 Ge6 O12 -91.4 . .
O4 Tb1 Ge6 O12 82.9 . .
C42 Tb1 Ge6 O12 -157.9 1_554 .
Ge1 Tb1 Ge6 O12 -66.7 . .
O1 Tb1 Ge6 O5 -170.0 . .
O52 Tb1 Ge6 O5 118.5 1_554 .
O1W Tb1 Ge6 O5 32.9 . .
O2W Tb1 Ge6 O5 -95.3 . .
O51 Tb1 Ge6 O5 71.8 1_554 .
O2 Tb1 Ge6 O5 -124.7 . .
O6 Tb1 Ge6 O5 161.9 . .
O4 Tb1 Ge6 O5 -23.7 . .
C42 Tb1 Ge6 O5 95.4 1_554 .
Ge1 Tb1 Ge6 O5 -173.4 . .
O5 Tb1 Ge6 O6 -161.9 . .
O1 Tb1 Ge6 O6 28.1 . .
O52 Tb1 Ge6 O6 -43.4 1_554 .
O1W Tb1 Ge6 O6 -129.0 . .
O2W Tb1 Ge6 O6 102.7 . .
O51 Tb1 Ge6 O6 -90.2 1_554 .
O2 Tb1 Ge6 O6 73.4 . .
O4 Tb1 Ge6 O6 174.3 . .
C42 Tb1 Ge6 O6 -66.5 1_554 .
Ge1 Tb1 Ge6 O6 24.7 . .
O5 Tb1 Ge6 C16 -85.2 . .
O1 Tb1 Ge6 C16 104.9 . .
O52 Tb1 Ge6 C16 33.4 1_554 .
O1W Tb1 Ge6 C16 -52.2 . .
O2W Tb1 Ge6 C16 179.5 . .
O51 Tb1 Ge6 C16 -13.4 1_554 .
O2 Tb1 Ge6 C16 150.2 . .
O6 Tb1 Ge6 C16 76.8 . .
O4 Tb1 Ge6 C16 -108.9 . .
C42 Tb1 Ge6 C16 10.3 1_554 .
Ge1 Tb1 Ge6 C16 101.5 . .
O5 Tb1 Ge6 O23 18.6 . .
O1 Tb1 Ge6 O23 -151.4 . .
O52 Tb1 Ge6 O23 137.1 1_554 .
O1W Tb1 Ge6 O23 51.5 . .
O2W Tb1 Ge6 O23 -76.8 . .
O51 Tb1 Ge6 O23 90.3 1_554 .
O2 Tb1 Ge6 O23 -106.1 . .
O6 Tb1 Ge6 O23 -179.5 . .
O4 Tb1 Ge6 O23 -5.2 . .
C42 Tb1 Ge6 O23 114.0 1_554 .
Ge1 Tb1 Ge6 O23 -154.8 . .
O5 Tb1 Ge6 Tb4 68.6 . 2_665
O1 Tb1 Ge6 Tb4 -101.4 . 2_665
O52 Tb1 Ge6 Tb4 -172.9 1_554 2_665
O1W Tb1 Ge6 Tb4 101.5 . 2_665
O2W Tb1 Ge6 Tb4 -26.7 . 2_665
O51 Tb1 Ge6 Tb4 140.4 1_554 2_665
O2 Tb1 Ge6 Tb4 -56.1 . 2_665
O6 Tb1 Ge6 Tb4 -129.5 . 2_665
O4 Tb1 Ge6 Tb4 44.9 . 2_665
C42 Tb1 Ge6 Tb4 164.0 1_554 2_665
Ge1 Tb1 Ge6 Tb4 -104.8 . 2_665
O32 Tb10 Ge10 O36 -29.2 . .
O30 Tb10 Ge10 O36 -101.8 . .
O20 Tb10 Ge10 O36 -162.2 1_556 .
O7W Tb10 Ge10 O36 1.4 . .
O8W Tb10 Ge10 O36 124.2 . .
O19 Tb10 Ge10 O36 -162.0 1_556 .
O29 Tb10 Ge10 O36 93.9 . .
O31 Tb10 Ge10 O36 -77.3 . .
O33 Tb10 Ge10 O36 48.3 . .
C12 Tb10 Ge10 O36 -163.5 1_556 .
Ge11 Tb10 Ge10 O36 -79.4 . .
O32 Tb10 Ge10 O30 72.6 . .
O20 Tb10 Ge10 O30 -60.4 1_556 .
O7W Tb10 Ge10 O30 103.2 . .
O8W Tb10 Ge10 O30 -133.9 . .
O19 Tb10 Ge10 O30 -60.2 1_556 .
O29 Tb10 Ge10 O30 -164.3 . .
O31 Tb10 Ge10 O30 24.6 . .
O33 Tb10 Ge10 O30 150.2 . .
C12 Tb10 Ge10 O30 -61.6 1_556 .
Ge11 Tb10 Ge10 O30 22.4 . .
O32 Tb10 Ge10 O29 -123.1 . .
O30 Tb10 Ge10 O29 164.3 . .
O20 Tb10 Ge10 O29 103.9 1_556 .
O7W Tb10 Ge10 O29 -92.5 . .
O8W Tb10 Ge10 O29 30.4 . .
O19 Tb10 Ge10 O29 104.1 1_556 .
O31 Tb10 Ge10 O29 -171.1 . .
O33 Tb10 Ge10 O29 -45.5 . .
C12 Tb10 Ge10 O29 102.7 1_556 .
Ge11 Tb10 Ge10 O29 -173.3 . .
O32 Tb10 Ge10 C28 146.7 . .
O30 Tb10 Ge10 C28 74.1 . .
O20 Tb10 Ge10 C28 13.7 1_556 .
O7W Tb10 Ge10 C28 177.3 . .
O8W Tb10 Ge10 C28 -59.9 . .
O19 Tb10 Ge10 C28 13.9 1_556 .
O29 Tb10 Ge10 C28 -90.2 . .
O31 Tb10 Ge10 C28 98.6 . .
O33 Tb10 Ge10 C28 -135.8 . .
C12 Tb10 Ge10 C28 12.5 1_556 .
Ge11 Tb10 Ge10 C28 96.5 . .
O32 Tb10 Ge11 O37 -75.6 . .
O30 Tb10 Ge11 O37 93.2 . .
O20 Tb10 Ge11 O37 163.4 1_556 .
O7W Tb10 Ge11 O37 -1.7 . .
O8W Tb10 Ge11 O37 121.2 . .
O19 Tb10 Ge11 O37 -150.5 1_556 .
O29 Tb10 Ge11 O37 67.6 . .
O31 Tb10 Ge11 O37 -104.8 . .
O33 Tb10 Ge11 O37 -31.9 . .
C12 Tb10 Ge11 O37 -174.9 1_556 .
Ge10 Tb10 Ge11 O37 71.2 . .
O32 Tb10 Ge11 O31 29.2 . .
O30 Tb10 Ge11 O31 -162.1 . .
O20 Tb10 Ge11 O31 -91.9 1_556 .
O7W Tb10 Ge11 O31 103.0 . .
O8W Tb10 Ge11 O31 -134.1 . .
O19 Tb10 Ge11 O31 -45.7 1_556 .
O29 Tb10 Ge11 O31 172.4 . .
O33 Tb10 Ge11 O31 72.9 . .
C12 Tb10 Ge11 O31 -70.2 1_556 .
Ge10 Tb10 Ge11 O31 176.0 . .
O32 Tb10 Ge11 O30 -168.7 . .
O20 Tb10 Ge11 O30 70.2 1_556 .
O7W Tb10 Ge11 O30 -94.9 . .
O8W Tb10 Ge11 O30 28.0 . .
O19 Tb10 Ge11 O30 116.4 1_556 .
O29 Tb10 Ge11 O30 -25.5 . .
O31 Tb10 Ge11 O30 162.1 . .
O33 Tb10 Ge11 O30 -125.1 . .
C12 Tb10 Ge11 O30 91.9 1_556 .
Ge10 Tb10 Ge11 O30 -21.9 . .
O32 Tb10 Ge11 C31 110.1 . .
O30 Tb10 Ge11 C31 -81.1 . .
O20 Tb10 Ge11 C31 -10.9 1_556 .
O7W Tb10 Ge11 C31 -176.0 . .
O8W Tb10 Ge11 C31 -53.1 . .
O19 Tb10 Ge11 C31 35.2 1_556 .
O29 Tb10 Ge11 C31 -106.7 . .
O31 Tb10 Ge11 C31 81.0 . .
O33 Tb10 Ge11 C31 153.8 . .
C12 Tb10 Ge11 C31 10.8 1_556 .
Ge10 Tb10 Ge11 C31 -103.1 . .
O32 Tb10 Ge12 O38 -107.2 . .
O30 Tb10 Ge12 O38 61.3 . .
O20 Tb10 Ge12 O38 134.0 1_556 .
O7W Tb10 Ge12 O38 -13.2 . .
O8W Tb10 Ge12 O38 -135.5 . .
O19 Tb10 Ge12 O38 -178.0 1_556 .
O29 Tb10 Ge12 O38 13.6 . .
O31 Tb10 Ge12 O38 90.1 . .
O33 Tb10 Ge12 O38 -84.0 . .
C12 Tb10 Ge12 O38 159.1 1_556 .
Ge11 Tb10 Ge12 O38 65.1 . .
Ge10 Tb10 Ge12 O38 38.7 . .
O30 Tb10 Ge12 O32 168.5 . .
O20 Tb10 Ge12 O32 -118.8 1_556 .
O7W Tb10 Ge12 O32 94.1 . .
O8W Tb10 Ge12 O32 -28.2 . .
O19 Tb10 Ge12 O32 -70.7 1_556 .
O29 Tb10 Ge12 O32 120.8 . .
O31 Tb10 Ge12 O32 -162.6 . .
O33 Tb10 Ge12 O32 23.3 . .
C12 Tb10 Ge12 O32 -93.6 1_556 .
Ge11 Tb10 Ge12 O32 172.3 . .
Ge10 Tb10 Ge12 O32 145.9 . .
O32 Tb10 Ge12 O31 162.6 . .
O30 Tb10 Ge12 O31 -28.9 . .
O20 Tb10 Ge12 O31 43.8 1_556 .
O7W Tb10 Ge12 O31 -103.3 . .
O8W Tb10 Ge12 O31 134.4 . .
O19 Tb10 Ge12 O31 91.9 1_556 .
O29 Tb10 Ge12 O31 -76.5 . .
O33 Tb10 Ge12 O31 -174.1 . .
C12 Tb10 Ge12 O31 69.0 1_556 .
Ge11 Tb10 Ge12 O31 -25.0 . .
Ge10 Tb10 Ge12 O31 -51.5 . .
O32 Tb10 Ge12 C34 84.8 . .
O30 Tb10 Ge12 C34 -106.7 . .
O20 Tb10 Ge12 C34 -34.0 1_556 .
O7W Tb10 Ge12 C34 178.9 . .
O8W Tb10 Ge12 C34 56.5 . .
O19 Tb10 Ge12 C34 14.1 1_556 .
O29 Tb10 Ge12 C34 -154.4 . .
O31 Tb10 Ge12 C34 -77.8 . .
O33 Tb10 Ge12 C34 108.1 . .
C12 Tb10 Ge12 C34 -8.8 1_556 .
Ge11 Tb10 Ge12 C34 -102.9 . .
Ge10 Tb10 Ge12 C34 -129.3 . .
O32 Tb10 Ge12 O47 -17.9 . .
O30 Tb10 Ge12 O47 150.6 . .
O20 Tb10 Ge12 O47 -136.7 1_556 .
O7W Tb10 Ge12 O47 76.1 . .
O8W Tb10 Ge12 O47 -46.2 . .
O19 Tb10 Ge12 O47 -88.6 1_556 .
O29 Tb10 Ge12 O47 102.9 . .
O31 Tb10 Ge12 O47 179.4 . .
O33 Tb10 Ge12 O47 5.4 . .
C12 Tb10 Ge12 O47 -111.6 1_556 .
Ge11 Tb10 Ge12 O47 154.4 . .
Ge10 Tb10 Ge12 O47 128.0 . .
O32 Tb10 Ge12 Tb7 -68.5 . 2_556
O30 Tb10 Ge12 Tb7 100.0 . 2_556
O20 Tb10 Ge12 Tb7 172.7 1_556 2_556
O7W Tb10 Ge12 Tb7 25.5 . 2_556
O8W Tb10 Ge12 Tb7 -96.8 . 2_556
O19 Tb10 Ge12 Tb7 -139.2 1_556 2_556
O29 Tb10 Ge12 Tb7 52.3 . 2_556
O31 Tb10 Ge12 Tb7 128.8 . 2_556
O33 Tb10 Ge12 Tb7 -45.2 . 2_556
C12 Tb10 Ge12 Tb7 -162.2 1_556 2_556
Ge11 Tb10 Ge12 Tb7 103.8 . 2_556
Ge10 Tb10 Ge12 Tb7 77.4 . 2_556
O32 Tb10 Ge13 O39 92.6 . .
O30 Tb10 Ge13 O39 19.8 . .
O20 Tb10 Ge13 O39 147.7 1_556 .
O7W Tb10 Ge13 O39 -11.4 . .
O8W Tb10 Ge13 O39 -133.7 . .
O19 Tb10 Ge13 O39 154.6 1_556 .
O29 Tb10 Ge13 O39 -58.2 . .
O31 Tb10 Ge13 O39 67.6 . .
O33 Tb10 Ge13 O39 -107.5 . .
C12 Tb10 Ge13 O39 153.3 1_556 .
Ge11 Tb10 Ge13 O39 43.3 . .
Ge10 Tb10 Ge13 O39 -21.0 . .
O32 Tb10 Ge13 O33 -159.9 . .
O30 Tb10 Ge13 O33 127.3 . .
O20 Tb10 Ge13 O33 -104.8 1_556 .
O7W Tb10 Ge13 O33 96.2 . .
O8W Tb10 Ge13 O33 -26.2 . .
O19 Tb10 Ge13 O33 -97.9 1_556 .
O29 Tb10 Ge13 O33 49.3 . .
O31 Tb10 Ge13 O33 175.2 . .
C12 Tb10 Ge13 O33 -99.2 1_556 .
Ge11 Tb10 Ge13 O33 150.9 . .
Ge10 Tb10 Ge13 O33 86.6 . .
O30 Tb10 Ge13 O32 -72.8 . .
O20 Tb10 Ge13 O32 55.1 1_556 .
O7W Tb10 Ge13 O32 -103.9 . .
O8W Tb10 Ge13 O32 133.7 . .
O19 Tb10 Ge13 O32 62.0 1_556 .
O29 Tb10 Ge13 O32 -150.8 . .
O31 Tb10 Ge13 O32 -24.9 . .
O33 Tb10 Ge13 O32 159.9 . .
C12 Tb10 Ge13 O32 60.7 1_556 .
Ge11 Tb10 Ge13 O32 -49.2 . .
Ge10 Tb10 Ge13 O32 -113.5 . .
O32 Tb10 Ge13 C37 -67.8 . .
O30 Tb10 Ge13 C37 -140.5 . .
O20 Tb10 Ge13 C37 -12.6 1_556 .
O7W Tb10 Ge13 C37 -171.7 . .
O8W Tb10 Ge13 C37 66.0 . .
O19 Tb10 Ge13 C37 -5.7 1_556 .
O29 Tb10 Ge13 C37 141.5 . .
O31 Tb10 Ge13 C37 -92.7 . .
O33 Tb10 Ge13 C37 92.1 . .
C12 Tb10 Ge13 C37 -7.0 1_556 .
Ge11 Tb10 Ge13 C37 -117.0 . .
Ge10 Tb10 Ge13 C37 178.7 . .
O32 Tb10 Ge13 O49 -178.9 . .
O30 Tb10 Ge13 O49 108.4 . .
O20 Tb10 Ge13 O49 -123.7 1_556 .
O7W Tb10 Ge13 O49 77.2 . .
O8W Tb10 Ge13 O49 -45.2 . .
O19 Tb10 Ge13 O49 -116.8 1_556 .
O29 Tb10 Ge13 O49 30.3 . .
O31 Tb10 Ge13 O49 156.2 . .
O33 Tb10 Ge13 O49 -19.0 . .
C12 Tb10 Ge13 O49 -118.1 1_556 .
Ge11 Tb10 Ge13 O49 131.9 . .
Ge10 Tb10 Ge13 O49 67.6 . .
O32 Tb10 Ge13 Tb9 129.5 . 2_556
O30 Tb10 Ge13 Tb9 56.7 . 2_556
O20 Tb10 Ge13 Tb9 -175.4 1_556 2_556
O7W Tb10 Ge13 Tb9 25.5 . 2_556
O8W Tb10 Ge13 Tb9 -96.8 . 2_556
O19 Tb10 Ge13 Tb9 -168.5 1_556 2_556
O29 Tb10 Ge13 Tb9 -21.3 . 2_556
O31 Tb10 Ge13 Tb9 104.6 . 2_556
O33 Tb10 Ge13 Tb9 -70.6 . 2_556
C12 Tb10 Ge13 Tb9 -169.8 1_556 2_556
Ge11 Tb10 Ge13 Tb9 80.3 . 2_556
Ge10 Tb10 Ge13 Tb9 16.0 . 2_556
O26 Tb5 N1 C44 173.9 . .
O56 Tb5 N1 C44 -19.2 . .
O28 Tb5 N1 C44 130.0 . .
O24 Tb5 N1 C44 -87.7 2_665 .
O60 Tb5 N1 C44 -6.4 . .
O18 Tb5 N1 C44 63.0 . .
O4W Tb5 N1 C44 -154.7 . .
Tb4 Tb5 N1 C44 -13.0 . .
O26 Tb5 N1 C47 2.0 . .
O56 Tb5 N1 C47 168.9 . .
O28 Tb5 N1 C47 -41.9 . .
O24 Tb5 N1 C47 100.4 2_665 .
O60 Tb5 N1 C47 -178.3 . .
O18 Tb5 N1 C47 -108.9 . .
O4W Tb5 N1 C47 33.4 . .
Tb4 Tb5 N1 C47 175.1 . .
O25 Tb6 N3 C48 51.0 . .
O27 Tb6 N3 C48 3.8 . .
O55 Tb6 N3 C48 -158.5 . .
O61 Tb6 N3 C48 179.1 . .
O5W Tb6 N3 C48 -29.8 . .
O48 Tb6 N3 C48 -96.6 2_556 .
O41 Tb6 N3 C48 112.6 . .
Tb7 Tb6 N3 C48 -170.1 . .
O25 Tb6 N3 C51 -127.7 . .
O27 Tb6 N3 C51 -174.9 . .
O55 Tb6 N3 C51 22.8 . .
O61 Tb6 N3 C51 0.4 . .
O5W Tb6 N3 C51 151.5 . .
O48 Tb6 N3 C51 84.7 2_556 .
O41 Tb6 N3 C51 -66.1 . .
Tb7 Tb6 N3 C51 11.2 . .
O8 Ge2 O1 Ge1 38.3 . .
O2 Ge2 O1 Ge1 141.5 . .
C4 Ge2 O1 Ge1 -102.7 . .
Tb1 Ge2 O1 Ge1 128.5 . .
O8 Ge2 O1 Tb1 -90.2 . .
O2 Ge2 O1 Tb1 13.0 . .
C4 Ge2 O1 Tb1 128.8 . .
O7 Ge1 O1 Ge2 -27.5 . .
O6 Ge1 O1 Ge2 -142.7 . .
C1 Ge1 O1 Ge2 106.2 . .
Tb1 Ge1 O1 Ge2 -129.0 . .
O7 Ge1 O1 Tb1 101.5 . .
O6 Ge1 O1 Tb1 -13.7 . .
C1 Ge1 O1 Tb1 -124.8 . .
O5 Tb1 O1 Ge2 129.8 . .
O52 Tb1 O1 Ge2 -117.3 1_554 .
O1W Tb1 O1 Ge2 -58.6 . .
O2W Tb1 O1 Ge2 65.8 . .
O51 Tb1 O1 Ge2 -146.4 1_554 .
O2 Tb1 O1 Ge2 -10.8 . .
O6 Tb1 O1 Ge2 152.1 . .
O4 Tb1 O1 Ge2 48.2 . .
C42 Tb1 O1 Ge2 -132.5 1_554 .
Ge1 Tb1 O1 Ge2 141.3 . .
Ge6 Tb1 O1 Ge2 135.7 . .
O5 Tb1 O1 Ge1 -11.4 . .
O52 Tb1 O1 Ge1 101.4 1_554 .
O1W Tb1 O1 Ge1 160.2 . .
O2W Tb1 O1 Ge1 -75.4 . .
O51 Tb1 O1 Ge1 72.3 1_554 .
O2 Tb1 O1 Ge1 -152.0 . .
O6 Tb1 O1 Ge1 10.9 . .
O4 Tb1 O1 Ge1 -93.1 . .
C42 Tb1 O1 Ge1 86.2 1_554 .
Ge6 Tb1 O1 Ge1 -5.6 . .
O9 Ge3 O2 Ge2 45.7 . .
O3 Ge3 O2 Ge2 156.5 . .
C7 Ge3 O2 Ge2 -94.1 . .
O9 Ge3 O2 Tb1 -90.0 . .
O3 Ge3 O2 Tb1 20.7 . .
C7 Ge3 O2 Tb1 130.2 . .
O8 Ge2 O2 Ge3 -45.9 . .
O1 Ge2 O2 Ge3 -155.2 . .
C4 Ge2 O2 Ge3 93.5 . .
Tb1 Ge2 O2 Ge3 -143.1 . .
O8 Ge2 O2 Tb1 97.3 . .
O1 Ge2 O2 Tb1 -12.1 . .
C4 Ge2 O2 Tb1 -123.3 . .
O5 Tb1 O2 Ge3 52.4 . .
O1 Tb1 O2 Ge3 154.2 . .
O52 Tb1 O2 Ge3 -139.2 1_554 .
O1W Tb1 O2 Ge3 -67.3 . .
O2W Tb1 O2 Ge3 71.2 . .
O51 Tb1 O2 Ge3 -106.0 1_554 .
O6 Tb1 O2 Ge3 136.6 . .
O4 Tb1 O2 Ge3 3.0 . .
C42 Tb1 O2 Ge3 -127.7 1_554 .
Ge1 Tb1 O2 Ge3 140.2 . .
Ge6 Tb1 O2 Ge3 100.3 . .
O5 Tb1 O2 Ge2 -91.5 . .
O1 Tb1 O2 Ge2 10.3 . .
O52 Tb1 O2 Ge2 76.8 1_554 .
O1W Tb1 O2 Ge2 148.8 . .
O2W Tb1 O2 Ge2 -72.8 . .
O51 Tb1 O2 Ge2 110.0 1_554 .
O6 Tb1 O2 Ge2 -7.3 . .
O4 Tb1 O2 Ge2 -141.0 . .
C42 Tb1 O2 Ge2 88.3 1_554 .
Ge1 Tb1 O2 Ge2 -3.8 . .
Ge6 Tb1 O2 Ge2 -43.6 . .
O10 Ge4 O3 Ge3 -22.2 . .
O4 Ge4 O3 Ge3 90.7 . .
C10 Ge4 O3 Ge3 -148.6 . .
O9 Ge3 O3 Ge4 29.4 . .
O2 Ge3 O3 Ge4 -88.2 . .
C7 Ge3 O3 Ge4 155.5 . .
O10 Ge4 O4 Ge5 -40.6 . .
O3 Ge4 O4 Ge5 -156.4 . .
C10 Ge4 O4 Ge5 90.4 . .
O10 Ge4 O4 Tb1 91.0 . .
O3 Ge4 O4 Tb1 -24.8 . .
C10 Ge4 O4 Tb1 -138.0 . .
O11 Ge5 O4 Ge4 51.5 . .
O5 Ge5 O4 Ge4 151.9 . .
C13 Ge5 O4 Ge4 -103.7 . .
O21 Ge5 O4 Ge4 -27.3 . .
Tb1 Ge5 O4 Ge4 139.3 . .
Tb3 Ge5 O4 Ge4 17.4 2_665 .
O11 Ge5 O4 Tb1 -87.8 . .
O5 Ge5 O4 Tb1 12.6 . .
C13 Ge5 O4 Tb1 117.0 . .
O21 Ge5 O4 Tb1 -166.5 . .
Tb3 Ge5 O4 Tb1 -121.9 2_665 .
O5 Tb1 O4 Ge4 -151.4 . .
O1 Tb1 O4 Ge4 -50.2 . .
O52 Tb1 O4 Ge4 108.1 1_554 .
O1W Tb1 O4 Ge4 70.4 . .
O2W Tb1 O4 Ge4 -68.1 . .
O51 Tb1 O4 Ge4 142.8 1_554 .
O2 Tb1 O4 Ge4 -0.6 . .
O6 Tb1 O4 Ge4 -134.4 . .
C42 Tb1 O4 Ge4 130.6 1_554 .
Ge1 Tb1 O4 Ge4 -98.9 . .
Ge6 Tb1 O4 Ge4 -137.9 . .
O5 Tb1 O4 Ge5 -11.0 . .
O1 Tb1 O4 Ge5 90.1 . .
O52 Tb1 O4 Ge5 -111.6 1_554 .
O1W Tb1 O4 Ge5 -149.3 . .
O2W Tb1 O4 Ge5 72.2 . .
O51 Tb1 O4 Ge5 -76.9 1_554 .
O2 Tb1 O4 Ge5 139.7 . .
O6 Tb1 O4 Ge5 5.9 . .
C42 Tb1 O4 Ge5 -89.1 1_554 .
Ge1 Tb1 O4 Ge5 41.4 . .
Ge6 Tb1 O4 Ge5 2.5 . .
O12 Ge6 O5 Ge5 40.5 . .
O6 Ge6 O5 Ge5 144.2 . .
C16 Ge6 O5 Ge5 -106.6 . .
O23 Ge6 O5 Ge5 -33.2 . .
Tb1 Ge6 O5 Ge5 130.9 . .
Tb4 Ge6 O5 Ge5 10.4 2_665 .
O12 Ge6 O5 Tb1 -90.4 . .
O6 Ge6 O5 Tb1 13.3 . .
C16 Ge6 O5 Tb1 122.4 . .
O23 Ge6 O5 Tb1 -164.2 . .
Tb4 Ge6 O5 Tb1 -120.5 2_665 .
O11 Ge5 O5 Ge6 -34.1 . .
O4 Ge5 O5 Ge6 -144.7 . .
C13 Ge5 O5 Ge6 100.8 . .
O21 Ge5 O5 Ge6 -139.1 . .
Tb1 Ge5 O5 Ge6 -130.7 . .
Tb3 Ge5 O5 Ge6 -52.6 2_665 .
O11 Ge5 O5 Tb1 96.6 . .
O4 Ge5 O5 Tb1 -14.0 . .
C13 Ge5 O5 Tb1 -128.5 . .
O21 Ge5 O5 Tb1 -8.4 . .
Tb3 Ge5 O5 Tb1 78.1 2_665 .
O1 Tb1 O5 Ge6 11.5 . .
O52 Tb1 O5 Ge6 -73.2 1_554 .
O1W Tb1 O5 Ge6 -160.2 . .
O2W Tb1 O5 Ge6 75.3 . .
O51 Tb1 O5 Ge6 -100.4 1_554 .
O2 Tb1 O5 Ge6 93.6 . .
O6 Tb1 O5 Ge6 -10.8 . .
O4 Tb1 O5 Ge6 152.7 . .
C42 Tb1 O5 Ge6 -86.2 1_554 .
Ge1 Tb1 O5 Ge6 5.7 . .
O1 Tb1 O5 Ge5 -129.8 . .
O52 Tb1 O5 Ge5 145.5 1_554 .
O1W Tb1 O5 Ge5 58.5 . .
O2W Tb1 O5 Ge5 -66.0 . .
O51 Tb1 O5 Ge5 118.2 1_554 .
O2 Tb1 O5 Ge5 -47.8 . .
O6 Tb1 O5 Ge5 -152.1 . .
O4 Tb1 O5 Ge5 11.3 . .
C42 Tb1 O5 Ge5 132.4 1_554 .
Ge1 Tb1 O5 Ge5 -135.7 . .
Ge6 Tb1 O5 Ge5 -141.4 . .
O7 Ge1 O6 Ge6 19.3 . .
O1 Ge1 O6 Ge6 126.7 . .
C1 Ge1 O6 Ge6 -121.5 . .
Tb1 Ge1 O6 Ge6 114.1 . .
O7 Ge1 O6 Tb1 -94.8 . .
O1 Ge1 O6 Tb1 12.6 . .
C1 Ge1 O6 Tb1 124.5 . .
O12 Ge6 O6 Ge1 -11.5 . .
O5 Ge6 O6 Ge1 -126.3 . .
C16 Ge6 O6 Ge1 116.8 . .
O23 Ge6 O6 Ge1 -111.8 . .
Tb1 Ge6 O6 Ge1 -114.3 . .
Tb4 Ge6 O6 Ge1 -33.0 2_665 .
O12 Ge6 O6 Tb1 102.8 . .
O5 Ge6 O6 Tb1 -12.0 . .
C16 Ge6 O6 Tb1 -128.9 . .
O23 Ge6 O6 Tb1 2.5 . .
Tb4 Ge6 O6 Tb1 81.3 2_665 .
O5 Tb1 O6 Ge1 147.2 . .
O1 Tb1 O6 Ge1 -10.8 . .
O52 Tb1 O6 Ge1 -84.9 1_554 .
O1W Tb1 O6 Ge1 -113.0 . .
O2W Tb1 O6 Ge1 68.0 . .
O51 Tb1 O6 Ge1 -138.8 1_554 .
O2 Tb1 O6 Ge1 6.8 . .
O4 Tb1 O6 Ge1 130.3 . .
C42 Tb1 O6 Ge1 -111.9 1_554 .
Ge6 Tb1 O6 Ge1 136.9 . .
O5 Tb1 O6 Ge6 10.3 . .
O1 Tb1 O6 Ge6 -147.7 . .
O52 Tb1 O6 Ge6 138.2 1_554 .
O1W Tb1 O6 Ge6 110.1 . .
O2W Tb1 O6 Ge6 -68.9 . .
O51 Tb1 O6 Ge6 84.3 1_554 .
O2 Tb1 O6 Ge6 -130.1 . .
O4 Tb1 O6 Ge6 -6.6 . .
C42 Tb1 O6 Ge6 111.2 1_554 .
Ge1 Tb1 O6 Ge6 -136.9 . .
O6 Ge1 O7 Tb2 -48.7 . .
O1 Ge1 O7 Tb2 -145.9 . .
C1 Ge1 O7 Tb2 86.8 . .
Tb1 Ge1 O7 Tb2 -100.5 . .
O6 Ge1 O7 Tb3 143.9 . .
O1 Ge1 O7 Tb3 46.8 . .
C1 Ge1 O7 Tb3 -80.5 . .
Tb1 Ge1 O7 Tb3 92.2 . .
O12 Tb2 O7 Ge1 55.4 . .
O9 Tb2 O7 Ge1 119.7 2_665 .
O14 Tb2 O7 Ge1 -107.9 2_765 .
O10 Tb2 O7 Ge1 -174.8 2_665 .
O13 Tb2 O7 Ge1 -34.4 . .
O57 Tb2 O7 Ge1 -5.3 2_665 .
Tb4 Tb2 O7 Ge1 81.9 2_665 .
Tb3 Tb2 O7 Ge1 -169.6 . .
O12 Tb2 O7 Tb3 -135.0 . .
O9 Tb2 O7 Tb3 -70.7 2_665 .
O14 Tb2 O7 Tb3 61.7 2_765 .
O10 Tb2 O7 Tb3 -5.2 2_665 .
O13 Tb2 O7 Tb3 135.2 . .
O57 Tb2 O7 Tb3 164.3 2_665 .
Tb4 Tb2 O7 Tb3 -108.5 2_665 .
O11 Tb3 O7 Ge1 -118.2 2_665 .
O10 Tb3 O7 Ge1 173.5 2_665 .
O8 Tb3 O7 Ge1 -58.9 . .
O15 Tb3 O7 Ge1 14.8 . .
O21 Tb3 O7 Ge1 147.9 2_665 .
O59 Tb3 O7 Ge1 1.8 . .
O3W Tb3 O7 Ge1 81.3 . .
Ge5 Tb3 O7 Ge1 -150.7 2_665 .
Tb2 Tb3 O7 Ge1 168.3 . .
Tb4 Tb3 O7 Ge1 -77.5 . .
O11 Tb3 O7 Tb2 73.5 2_665 .
O10 Tb3 O7 Tb2 5.1 2_665 .
O8 Tb3 O7 Tb2 132.8 . .
O15 Tb3 O7 Tb2 -153.5 . .
O21 Tb3 O7 Tb2 -20.4 2_665 .
O59 Tb3 O7 Tb2 -166.6 . .
O3W Tb3 O7 Tb2 -87.0 . .
Ge5 Tb3 O7 Tb2 41.0 2_665 .
Tb4 Tb3 O7 Tb2 114.2 . .
O1 Ge2 O8 Tb3 -62.4 . .
O2 Ge2 O8 Tb3 -154.6 . .
C4 Ge2 O8 Tb3 71.5 . .
Tb1 Ge2 O8 Tb3 -106.6 . .
O1 Ge2 O8 Tb4 156.4 . .
O2 Ge2 O8 Tb4 64.2 . .
C4 Ge2 O8 Tb4 -69.8 . .
Tb1 Ge2 O8 Tb4 112.2 . .
O7 Tb3 O8 Ge2 62.5 . .
O11 Tb3 O8 Ge2 -167.6 2_665 .
O10 Tb3 O8 Ge2 123.4 2_665 .
O15 Tb3 O8 Ge2 -11.9 . .
O21 Tb3 O8 Ge2 -141.1 2_665 .
O59 Tb3 O8 Ge2 -87.0 . .
O3W Tb3 O8 Ge2 -26.5 . .
Ge5 Tb3 O8 Ge2 -164.2 2_665 .
Tb2 Tb3 O8 Ge2 88.4 . .
Tb4 Tb3 O8 Ge2 -147.1 . .
O7 Tb3 O8 Tb4 -150.3 . .
O11 Tb3 O8 Tb4 -20.5 2_665 .
O10 Tb3 O8 Tb4 -89.4 2_665 .
O15 Tb3 O8 Tb4 135.2 . .
O21 Tb3 O8 Tb4 6.0 2_665 .
O59 Tb3 O8 Tb4 60.2 . .
O3W Tb3 O8 Tb4 120.7 . .
Ge5 Tb3 O8 Tb4 -17.0 2_665 .
Tb2 Tb3 O8 Tb4 -124.5 . .
O12 Tb4 O8 Ge2 -129.8 2_665 .
O9 Tb4 O8 Ge2 -64.7 . .
O56 Tb4 O8 Ge2 12.8 . .
O11 Tb4 O8 Ge2 164.6 2_665 .
O60 Tb4 O8 Ge2 76.4 . .
O17 Tb4 O8 Ge2 6.6 . .
O23 Tb4 O8 Ge2 141.7 2_665 .
Ge6 Tb4 O8 Ge2 -160.2 2_665 .
Tb2 Tb4 O8 Ge2 -93.7 2_665 .
Tb3 Tb4 O8 Ge2 144.5 . .
Tb5 Tb4 O8 Ge2 52.9 . .
O12 Tb4 O8 Tb3 85.7 2_665 .
O9 Tb4 O8 Tb3 150.8 . .
O56 Tb4 O8 Tb3 -131.7 . .
O11 Tb4 O8 Tb3 20.1 2_665 .
O60 Tb4 O8 Tb3 -68.0 . .
O17 Tb4 O8 Tb3 -137.8 . .
O23 Tb4 O8 Tb3 -2.8 2_665 .
Ge6 Tb4 O8 Tb3 55.4 2_665 .
Tb2 Tb4 O8 Tb3 121.9 2_665 .
Tb5 Tb4 O8 Tb3 -91.5 . .
O3 Ge3 O9 Tb2 19.6 . 2_665
O2 Ge3 O9 Tb2 127.7 . 2_665
C7 Ge3 O9 Tb2 -95.7 . 2_665
O3 Ge3 O9 Tb4 -163.6 . .
O2 Ge3 O9 Tb4 -55.5 . .
C7 Ge3 O9 Tb4 81.1 . .
O12 Tb4 O9 Ge3 178.4 2_665 .
O8 Tb4 O9 Ge3 54.4 . .
O56 Tb4 O9 Ge3 -88.6 . .
O11 Tb4 O9 Ge3 112.5 2_665 .
O60 Tb4 O9 Ge3 -28.8 . .
O17 Tb4 O9 Ge3 -17.9 . .
O23 Tb4 O9 Ge3 -149.9 2_665 .
Ge6 Tb4 O9 Ge3 -178.3 2_665 .
Tb2 Tb4 O9 Ge3 -177.6 2_665 .
Tb3 Tb4 O9 Ge3 72.7 . .
Tb5 Tb4 O9 Ge3 -67.4 . .
O12 Tb4 O9 Tb2 -4.0 2_665 2_665
O8 Tb4 O9 Tb2 -128.0 . 2_665
O56 Tb4 O9 Tb2 89.0 . 2_665
O11 Tb4 O9 Tb2 -69.8 2_665 2_665
O60 Tb4 O9 Tb2 148.9 . 2_665
O17 Tb4 O9 Tb2 159.7 . 2_665
O23 Tb4 O9 Tb2 27.7 2_665 2_665
Ge6 Tb4 O9 Tb2 -0.7 2_665 2_665
Tb3 Tb4 O9 Tb2 -109.6 . 2_665
Tb5 Tb4 O9 Tb2 110.2 . 2_665
O3 Ge4 O10 Tb2 -32.7 . 2_665
O4 Ge4 O10 Tb2 -140.9 . 2_665
C10 Ge4 O10 Tb2 88.0 . 2_665
O3 Ge4 O10 Tb3 161.0 . 2_665
O4 Ge4 O10 Tb3 52.8 . 2_665
C10 Ge4 O10 Tb3 -78.3 . 2_665
O4 Ge5 O11 Tb3 -67.1 . 2_665
O5 Ge5 O11 Tb3 -158.1 . 2_665
C13 Ge5 O11 Tb3 83.5 . 2_665
O21 Ge5 O11 Tb3 13.3 . 2_665
Tb1 Ge5 O11 Tb3 -115.8 . 2_665
O4 Ge5 O11 Tb4 148.0 . 2_665
O5 Ge5 O11 Tb4 57.0 . 2_665
C13 Ge5 O11 Tb4 -61.4 . 2_665
O21 Ge5 O11 Tb4 -131.5 . 2_665
Tb1 Ge5 O11 Tb4 99.3 . 2_665
Tb3 Ge5 O11 Tb4 -144.9 2_665 2_665
O5 Ge6 O12 Tb2 136.5 . .
O6 Ge6 O12 Tb2 41.8 . .
C16 Ge6 O12 Tb2 -78.0 . .
O23 Ge6 O12 Tb2 -148.2 . .
Tb1 Ge6 O12 Tb2 91.5 . .
Tb4 Ge6 O12 Tb2 -165.0 2_665 .
O5 Ge6 O12 Tb4 -58.5 . 2_665
O6 Ge6 O12 Tb4 -153.2 . 2_665
C16 Ge6 O12 Tb4 87.0 . 2_665
O23 Ge6 O12 Tb4 16.8 . 2_665
Tb1 Ge6 O12 Tb4 -103.4 . 2_665
O9 Tb2 O12 Ge6 170.2 2_665 .
O14 Tb2 O12 Ge6 75.6 2_765 .
O7 Tb2 O12 Ge6 -58.9 . .
O10 Tb2 O12 Ge6 -120.3 2_665 .
O13 Tb2 O12 Ge6 10.7 . .
O57 Tb2 O12 Ge6 87.3 2_665 .
Tb4 Tb2 O12 Ge6 166.1 2_665 .
Tb3 Tb2 O12 Ge6 -84.3 . .
O9 Tb2 O12 Tb4 4.1 2_665 2_665
O14 Tb2 O12 Tb4 -90.6 2_765 2_665
O7 Tb2 O12 Tb4 134.9 . 2_665
O10 Tb2 O12 Tb4 73.6 2_665 2_665
O13 Tb2 O12 Tb4 -155.4 . 2_665
O57 Tb2 O12 Tb4 -78.8 2_665 2_665
Tb3 Tb2 O12 Tb4 109.6 . 2_665
O12 Tb2 O13 C3 -167.2 . .
O9 Tb2 O13 C3 146.4 2_665 .
O14 Tb2 O13 C3 32.9 2_765 .
O7 Tb2 O13 C3 -83.0 . .
O10 Tb2 O13 C3 -36.2 2_665 .
O57 Tb2 O13 C3 115.1 2_665 .
Tb4 Tb2 O13 C3 176.1 2_665 .
Tb3 Tb2 O13 C3 -59.0 . .
O7 Tb3 O15 C6 152.2 . .
O11 Tb3 O15 C6 -87.7 2_665 .
O10 Tb3 O15 C6 121.8 2_665 .
O8 Tb3 O15 C6 -120.8 . .
O21 Tb3 O15 C6 10.8 2_665 .
O59 Tb3 O15 C6 -35.6 . .
O3W Tb3 O15 C6 49.3 . .
Ge5 Tb3 O15 C6 -49.5 2_665 .
Tb2 Tb3 O15 C6 137.0 . .
Tb4 Tb3 O15 C6 -95.9 . .
O12 Tb4 O17 C9 -79.6 2_665 .
O9 Tb4 O17 C9 -103.7 . .
O8 Tb4 O17 C9 166.8 . .
O56 Tb4 O17 C9 -9.2 . .
O11 Tb4 O17 C9 137.7 2_665 .
O60 Tb4 O17 C9 69.1 . .
O23 Tb4 O17 C9 27.9 2_665 .
Ge6 Tb4 O17 C9 -41.9 2_665 .
Tb2 Tb4 O17 C9 -91.4 2_665 .
Tb3 Tb4 O17 C9 143.3 . .
Tb5 Tb4 O17 C9 29.0 . .
O26 Tb5 O18 C9 104.5 . .
O56 Tb5 O18 C9 27.3 . .
O28 Tb5 O18 C9 -170.7 . .
O24 Tb5 O18 C9 8.2 2_665 .
O60 Tb5 O18 C9 -47.8 . .
O4W Tb5 O18 C9 165.6 . .
N1 Tb5 O18 C9 -104.7 . .
Tb4 Tb5 O18 C9 -9.8 . .
O11 Ge5 O21 C15 126.8 . .
O4 Ge5 O21 C15 -121.2 . .
O5 Ge5 O21 C15 -126.8 . .
C13 Ge5 O21 C15 -5.1 . .
Tb1 Ge5 O21 C15 -134.0 . .
Tb3 Ge5 O21 C15 138.1 2_665 .
O11 Ge5 O21 Tb3 -11.3 . 2_665
O4 Ge5 O21 Tb3 100.8 . 2_665
O5 Ge5 O21 Tb3 95.2 . 2_665
C13 Ge5 O21 Tb3 -143.1 . 2_665
Tb1 Ge5 O21 Tb3 87.9 . 2_665
O12 Ge6 O23 C18 126.7 . .
O5 Ge6 O23 C18 -116.2 . .
O6 Ge6 O23 C18 -130.9 . .
C16 Ge6 O23 C18 2.4 . .
Tb1 Ge6 O23 C18 -128.7 . .
Tb4 Ge6 O23 C18 140.6 2_665 .
O12 Ge6 O23 Tb4 -13.9 . 2_665
O5 Ge6 O23 Tb4 103.2 . 2_665
O6 Ge6 O23 Tb4 88.5 . 2_665
C16 Ge6 O23 Tb4 -138.2 . 2_665
Tb1 Ge6 O23 Tb4 90.7 . 2_665
O27 Tb6 O25 C21 -0.4 . .
O55 Tb6 O25 C21 59.5 . .
O61 Tb6 O25 C21 153.4 . .
O5W Tb6 O25 C21 -76.6 . .
O48 Tb6 O25 C21 -101.8 2_556 .
O41 Tb6 O25 C21 81.6 . .
N3 Tb6 O25 C21 -157.2 . .
Tb7 Tb6 O25 C21 118.6 . .
O56 Tb5 O26 C21 -110.4 . .
O28 Tb5 O26 C21 101.6 . .
O24 Tb5 O26 C21 -36.6 2_665 .
O60 Tb5 O26 C21 -119.5 . .
O18 Tb5 O26 C21 175.6 . .
O4W Tb5 O26 C21 28.3 . .
N1 Tb5 O26 C21 59.9 . .
Tb4 Tb5 O26 C21 -112.6 . .
O25 Tb6 O27 C24 -98.4 . .
O55 Tb6 O27 C24 113.1 . .
O61 Tb6 O27 C24 134.2 . .
O5W Tb6 O27 C24 -20.1 . .
O48 Tb6 O27 C24 41.4 2_556 .
O41 Tb6 O27 C24 -171.3 . .
N3 Tb6 O27 C24 -54.0 . .
Tb7 Tb6 O27 C24 119.5 . .
O26 Tb5 O28 C24 -51.3 . .
O56 Tb5 O28 C24 -110.6 . .
O24 Tb5 O28 C24 40.6 2_665 .
O60 Tb5 O28 C24 150.8 . .
O18 Tb5 O28 C24 -140.3 . .
O4W Tb5 O28 C24 25.1 . .
N1 Tb5 O28 C24 107.4 . .
Tb4 Tb5 O28 C24 -171.9 . .
O35 Ge9 O29 Ge10 -48.2 . .
O34 Ge9 O29 Ge10 -157.9 . .
C25 Ge9 O29 Ge10 94.2 . .
O35 Ge9 O29 Tb10 90.5 . .
O34 Ge9 O29 Tb10 -19.2 . .
C25 Ge9 O29 Tb10 -127.1 . .
O36 Ge10 O29 Ge9 47.8 . .
O30 Ge10 O29 Ge9 157.1 . .
C28 Ge10 O29 Ge9 -92.9 . .
Tb10 Ge10 O29 Ge9 146.5 . .
O36 Ge10 O29 Tb10 -98.8 . .
O30 Ge10 O29 Tb10 10.5 . .
C28 Ge10 O29 Tb10 120.5 . .
O32 Tb10 O29 Ge9 -51.5 . .
O30 Tb10 O29 Ge9 -154.8 . .
O20 Tb10 O29 Ge9 137.0 1_556 .
O7W Tb10 O29 Ge9 -71.6 . .
O8W Tb10 O29 Ge9 65.7 . .
O19 Tb10 O29 Ge9 99.1 1_556 .
O31 Tb10 O29 Ge9 -135.5 . .
O33 Tb10 O29 Ge9 -3.9 . .
C12 Tb10 O29 Ge9 120.8 1_556 .
Ge11 Tb10 O29 Ge9 -140.2 . .
Ge10 Tb10 O29 Ge9 -145.9 . .
O32 Tb10 O29 Ge10 94.4 . .
O30 Tb10 O29 Ge10 -8.9 . .
O20 Tb10 O29 Ge10 -77.1 1_556 .
O7W Tb10 O29 Ge10 74.3 . .
O8W Tb10 O29 Ge10 -148.4 . .
O19 Tb10 O29 Ge10 -115.0 1_556 .
O31 Tb10 O29 Ge10 10.4 . .
O33 Tb10 O29 Ge10 142.0 . .
C12 Tb10 O29 Ge10 -93.3 1_556 .
Ge11 Tb10 O29 Ge10 5.7 . .
O36 Ge10 O30 Ge11 -36.7 . .
O29 Ge10 O30 Ge11 -140.0 . .
C28 Ge10 O30 Ge11 103.2 . .
Tb10 Ge10 O30 Ge11 -128.7 . .
O36 Ge10 O30 Tb10 92.0 . .
O29 Ge10 O30 Tb10 -11.3 . .
C28 Ge10 O30 Tb10 -128.1 . .
O37 Ge11 O30 Ge10 27.1 . .
O31 Ge11 O30 Ge10 142.5 . .
C31 Ge11 O30 Ge10 -106.6 . .
Tb10 Ge11 O30 Ge10 129.2 . .
O37 Ge11 O30 Tb10 -102.1 . .
O31 Ge11 O30 Tb10 13.3 . .
C31 Ge11 O30 Tb10 124.2 . .
O32 Tb10 O30 Ge10 -128.4 . .
O20 Tb10 O30 Ge10 115.2 1_556 .
O7W Tb10 O30 Ge10 -66.2 . .
O8W Tb10 O30 Ge10 54.8 . .
O19 Tb10 O30 Ge10 140.6 1_556 .
O29 Tb10 O30 Ge10 9.4 . .
O31 Tb10 O30 Ge10 -152.0 . .
O33 Tb10 O30 Ge10 -48.4 . .
C12 Tb10 O30 Ge10 126.0 1_556 .
Ge11 Tb10 O30 Ge10 -141.4 . .
O32 Tb10 O30 Ge11 13.0 . .
O20 Tb10 O30 Ge11 -103.4 1_556 .
O7W Tb10 O30 Ge11 75.2 . .
O8W Tb10 O30 Ge11 -163.8 . .
O19 Tb10 O30 Ge11 -78.0 1_556 .
O29 Tb10 O30 Ge11 150.8 . .
O31 Tb10 O30 Ge11 -10.5 . .
O33 Tb10 O30 Ge11 93.1 . .
C12 Tb10 O30 Ge11 -92.6 1_556 .
Ge10 Tb10 O30 Ge11 141.4 . .
O37 Ge11 O31 Ge12 -16.8 . .
O30 Ge11 O31 Ge12 -125.4 . .
C31 Ge11 O31 Ge12 120.7 . .
Tb10 Ge11 O31 Ge12 -113.3 . .
O37 Ge11 O31 Tb10 96.5 . .
O30 Ge11 O31 Tb10 -12.1 . .
C31 Ge11 O31 Tb10 -126.0 . .
O38 Ge12 O31 Ge11 9.2 . .
O32 Ge12 O31 Ge11 124.8 . .
C34 Ge12 O31 Ge11 -119.7 . .
O47 Ge12 O31 Ge11 110.5 . .
Tb10 Ge12 O31 Ge11 113.2 . .
Tb7 Ge12 O31 Ge11 30.3 2_556 .
O38 Ge12 O31 Tb10 -104.1 . .
O32 Ge12 O31 Tb10 11.5 . .
C34 Ge12 O31 Tb10 127.1 . .
O47 Ge12 O31 Tb10 -2.8 . .
Tb7 Ge12 O31 Tb10 -83.0 2_556 .
O32 Tb10 O31 Ge11 -146.4 . .
O30 Tb10 O31 Ge11 10.4 . .
O20 Tb10 O31 Ge11 84.6 1_556 .
O7W Tb10 O31 Ge11 -68.5 . .
O8W Tb10 O31 Ge11 111.4 . .
O19 Tb10 O31 Ge11 137.7 1_556 .
O29 Tb10 O31 Ge11 -9.0 . .
O33 Tb10 O31 Ge11 -129.7 . .
C12 Tb10 O31 Ge11 111.0 1_556 .
Ge10 Tb10 O31 Ge11 -3.4 . .
O32 Tb10 O31 Ge12 -9.9 . .
O30 Tb10 O31 Ge12 146.9 . .
O20 Tb10 O31 Ge12 -138.9 1_556 .
O7W Tb10 O31 Ge12 68.0 . .
O8W Tb10 O31 Ge12 -112.1 . .
O19 Tb10 O31 Ge12 -85.8 1_556 .
O29 Tb10 O31 Ge12 127.5 . .
O33 Tb10 O31 Ge12 6.9 . .
C12 Tb10 O31 Ge12 -112.5 1_556 .
Ge11 Tb10 O31 Ge12 136.5 . .
Ge10 Tb10 O31 Ge12 133.1 . .
O38 Ge12 O32 Ge13 -41.8 . .
O31 Ge12 O32 Ge13 -145.1 . .
C34 Ge12 O32 Ge13 106.4 . .
O47 Ge12 O32 Ge13 32.5 . .
Tb10 Ge12 O32 Ge13 -132.2 . .
Tb7 Ge12 O32 Ge13 -11.0 2_556 .
O38 Ge12 O32 Tb10 90.4 . .
O31 Ge12 O32 Tb10 -12.8 . .
C34 Ge12 O32 Tb10 -121.3 . .
O47 Ge12 O32 Tb10 164.8 . .
Tb7 Ge12 O32 Tb10 121.2 2_556 .
O39 Ge13 O32 Ge12 35.1 . .
O33 Ge13 O32 Ge12 146.5 . .
C37 Ge13 O32 Ge12 -98.2 . .
O49 Ge13 O32 Ge12 137.2 . .
Tb10 Ge13 O32 Ge12 131.5 . .
Tb9 Ge13 O32 Ge12 53.4 2_556 .
O39 Ge13 O32 Tb10 -96.4 . .
O33 Ge13 O32 Tb10 15.0 . .
C37 Ge13 O32 Tb10 130.3 . .
O49 Ge13 O32 Tb10 5.7 . .
Tb9 Ge13 O32 Tb10 -78.1 2_556 .
O30 Tb10 O32 Ge12 -13.3 . .
O20 Tb10 O32 Ge12 74.6 1_556 .
O7W Tb10 O32 Ge12 -75.9 . .
O8W Tb10 O32 Ge12 163.5 . .
O19 Tb10 O32 Ge12 104.4 1_556 .
O29 Tb10 O32 Ge12 -95.6 . .
O31 Tb10 O32 Ge12 10.4 . .
O33 Tb10 O32 Ge12 -153.0 . .
C12 Tb10 O32 Ge12 91.4 1_556 .
Ge11 Tb10 O32 Ge12 -6.5 . .
Ge10 Tb10 O32 Ge12 -47.2 . .
O30 Tb10 O32 Ge13 127.8 . .
O20 Tb10 O32 Ge13 -144.3 1_556 .
O7W Tb10 O32 Ge13 65.1 . .
O8W Tb10 O32 Ge13 -55.4 . .
O19 Tb10 O32 Ge13 -114.5 1_556 .
O29 Tb10 O32 Ge13 45.5 . .
O31 Tb10 O32 Ge13 151.5 . .
O33 Tb10 O32 Ge13 -11.9 . .
C12 Tb10 O32 Ge13 -127.5 1_556 .
Ge11 Tb10 O32 Ge13 134.5 . .
Ge10 Tb10 O32 Ge13 93.9 . .
O40 Ge14 O33 Ge13 37.7 . .
O34 Ge14 O33 Ge13 155.1 . .
C40 Ge14 O33 Ge13 -90.2 . .
O40 Ge14 O33 Tb10 -89.8 . .
O34 Ge14 O33 Tb10 27.5 . .
C40 Ge14 O33 Tb10 142.3 . .
O39 Ge13 O33 Ge14 -48.1 . .
O32 Ge13 O33 Ge14 -149.2 . .
C37 Ge13 O33 Ge14 104.8 . .
O49 Ge13 O33 Ge14 29.4 . .
Tb10 Ge13 O33 Ge14 -136.3 . .
Tb9 Ge13 O33 Ge14 -14.2 2_556 .
O39 Ge13 O33 Tb10 88.2 . .
O32 Ge13 O33 Tb10 -12.9 . .
C37 Ge13 O33 Tb10 -118.9 . .
O49 Ge13 O33 Tb10 165.7 . .
Tb9 Ge13 O33 Tb10 122.0 2_556 .
O32 Tb10 O33 Ge14 148.5 . .
O30 Tb10 O33 Ge14 47.9 . .
O20 Tb10 O33 Ge14 -107.5 1_556 .
O7W Tb10 O33 Ge14 66.2 . .
O8W Tb10 O33 Ge14 -69.8 . .
O19 Tb10 O33 Ge14 -139.7 1_556 .
O29 Tb10 O33 Ge14 -0.9 . .
O31 Tb10 O33 Ge14 131.6 . .
C12 Tb10 O33 Ge14 -125.8 1_556 .
Ge11 Tb10 O33 Ge14 96.0 . .
Ge10 Tb10 O33 Ge14 21.6 . .
O32 Tb10 O33 Ge13 11.4 . .
O30 Tb10 O33 Ge13 -89.2 . .
O20 Tb10 O33 Ge13 115.4 1_556 .
O7W Tb10 O33 Ge13 -71.0 . .
O8W Tb10 O33 Ge13 153.1 . .
O19 Tb10 O33 Ge13 83.1 1_556 .
O29 Tb10 O33 Ge13 -138.1 . .
O31 Tb10 O33 Ge13 -5.6 . .
C12 Tb10 O33 Ge13 97.0 1_556 .
Ge11 Tb10 O33 Ge13 -41.1 . .
Ge10 Tb10 O33 Ge13 -115.5 . .
O40 Ge14 O34 Ge9 21.4 . .
O33 Ge14 O34 Ge9 -93.5 . .
C40 Ge14 O34 Ge9 146.3 . .
O35 Ge9 O34 Ge14 -27.6 . .
O29 Ge9 O34 Ge14 88.6 . .
C25 Ge9 O34 Ge14 -154.2 . .
O34 Ge9 O35 Tb8 -22.8 . .
O29 Ge9 O35 Tb8 -129.5 . .
C25 Ge9 O35 Tb8 91.1 . .
O34 Ge9 O35 Tb7 164.3 . .
O29 Ge9 O35 Tb7 57.6 . .
C25 Ge9 O35 Tb7 -81.9 . .
O38 Tb8 O35 Ge9 -179.3 2_556 .
O46 Tb8 O35 Ge9 -25.9 1_655 .
O37 Tb8 O35 Ge9 111.6 2_556 .
O40 Tb8 O35 Ge9 53.5 . .
O45 Tb8 O35 Ge9 -123.6 2_556 .
O54 Tb8 O35 Ge9 -101.0 . .
Tb7 Tb8 O35 Ge9 -173.6 . .
Tb9 Tb8 O35 Ge9 77.8 2_556 .
O38 Tb8 O35 Tb7 -5.7 2_556 .
O46 Tb8 O35 Tb7 147.7 1_655 .
O37 Tb8 O35 Tb7 -74.8 2_556 .
O40 Tb8 O35 Tb7 -132.9 . .
O45 Tb8 O35 Tb7 50.0 2_556 .
O54 Tb8 O35 Tb7 72.6 . .
Tb9 Tb8 O35 Tb7 -108.6 2_556 .
O38 Tb7 O35 Ge9 -179.6 2_556 .
O55 Tb7 O35 Ge9 87.3 . .
O36 Tb7 O35 Ge9 -55.4 . .
O39 Tb7 O35 Ge9 -113.7 2_556 .
O61 Tb7 O35 Ge9 25.0 . .
O42 Tb7 O35 Ge9 16.5 . .
O47 Tb7 O35 Ge9 150.8 2_556 .
Ge12 Tb7 O35 Ge9 177.4 2_556 .
Tb8 Tb7 O35 Ge9 174.7 . .
Tb9 Tb7 O35 Ge9 -73.8 . .
Tb6 Tb7 O35 Ge9 65.6 . .
O38 Tb7 O35 Tb8 5.7 2_556 .
O55 Tb7 O35 Tb8 -87.4 . .
O36 Tb7 O35 Tb8 129.9 . .
O39 Tb7 O35 Tb8 71.6 2_556 .
O61 Tb7 O35 Tb8 -149.7 . .
O42 Tb7 O35 Tb8 -158.1 . .
O47 Tb7 O35 Tb8 -23.9 2_556 .
Ge12 Tb7 O35 Tb8 2.8 2_556 .
Tb9 Tb7 O35 Tb8 111.5 . .
Tb6 Tb7 O35 Tb8 -109.1 . .
O30 Ge10 O36 Tb9 61.4 . .
O29 Ge10 O36 Tb9 153.7 . .
C28 Ge10 O36 Tb9 -70.4 . .
Tb10 Ge10 O36 Tb9 105.7 . .
O30 Ge10 O36 Tb7 -156.6 . .
O29 Ge10 O36 Tb7 -64.3 . .
C28 Ge10 O36 Tb7 71.6 . .
Tb10 Ge10 O36 Tb7 -112.3 . .
O37 Tb9 O36 Ge10 -63.1 . .
O39 Tb9 O36 Ge10 168.5 2_556 .
O40 Tb9 O36 Ge10 -122.4 2_556 .
O43 Tb9 O36 Ge10 11.8 . .
O49 Tb9 O36 Ge10 141.7 2_556 .
O62 Tb9 O36 Ge10 87.7 . .
O6W Tb9 O36 Ge10 26.9 . .
Ge13 Tb9 O36 Ge10 164.8 2_556 .
Tb7 Tb9 O36 Ge10 147.5 . .
Tb8 Tb9 O36 Ge10 -88.3 2_556 .
O37 Tb9 O36 Tb7 149.4 . .
O39 Tb9 O36 Tb7 21.1 2_556 .
O40 Tb9 O36 Tb7 90.1 2_556 .
O43 Tb9 O36 Tb7 -135.7 . .
O49 Tb9 O36 Tb7 -5.8 2_556 .
O62 Tb9 O36 Tb7 -59.8 . .
O6W Tb9 O36 Tb7 -120.5 . .
Ge13 Tb9 O36 Tb7 17.3 2_556 .
Tb8 Tb9 O36 Tb7 124.2 2_556 .
O35 Tb7 O36 Ge10 64.3 . .
O38 Tb7 O36 Ge10 129.3 2_556 .
O55 Tb7 O36 Ge10 -15.3 . .
O39 Tb7 O36 Ge10 -165.9 2_556 .
O61 Tb7 O36 Ge10 -78.1 . .
O42 Tb7 O36 Ge10 -6.0 . .
O47 Tb7 O36 Ge10 -143.4 2_556 .
Ge12 Tb7 O36 Ge10 159.7 2_556 .
Tb8 Tb7 O36 Ge10 92.5 . .
Tb9 Tb7 O36 Ge10 -145.2 . .
Tb6 Tb7 O36 Ge10 -54.5 . .
O35 Tb7 O36 Tb9 -150.5 . .
O38 Tb7 O36 Tb9 -85.5 2_556 .
O55 Tb7 O36 Tb9 129.9 . .
O39 Tb7 O36 Tb9 -20.7 2_556 .
O61 Tb7 O36 Tb9 67.1 . .
O42 Tb7 O36 Tb9 139.2 . .
O47 Tb7 O36 Tb9 1.8 2_556 .
Ge12 Tb7 O36 Tb9 -55.1 2_556 .
Tb8 Tb7 O36 Tb9 -122.3 . .
Tb6 Tb7 O36 Tb9 90.7 . .
O31 Ge11 O37 Tb8 48.3 . 2_556
O30 Ge11 O37 Tb8 146.1 . 2_556
C31 Ge11 O37 Tb8 -84.3 . 2_556
Tb10 Ge11 O37 Tb8 100.8 . 2_556
O31 Ge11 O37 Tb9 -144.5 . .
O30 Ge11 O37 Tb9 -46.7 . .
C31 Ge11 O37 Tb9 82.9 . .
Tb10 Ge11 O37 Tb9 -92.1 . .
O39 Tb9 O37 Ge11 119.1 2_556 .
O40 Tb9 O37 Ge11 -173.3 2_556 .
O36 Tb9 O37 Ge11 58.8 . .
O43 Tb9 O37 Ge11 -14.4 . .
O49 Tb9 O37 Ge11 -149.3 2_556 .
O62 Tb9 O37 Ge11 -5.8 . .
O6W Tb9 O37 Ge11 -82.2 . .
Ge13 Tb9 O37 Ge11 151.1 2_556 .
Tb7 Tb9 O37 Ge11 78.0 . .
Tb8 Tb9 O37 Ge11 -168.0 2_556 .
O39 Tb9 O37 Tb8 -72.9 2_556 2_556
O40 Tb9 O37 Tb8 -5.4 2_556 2_556
O36 Tb9 O37 Tb8 -133.2 . 2_556
O43 Tb9 O37 Tb8 153.6 . 2_556
O49 Tb9 O37 Tb8 18.6 2_556 2_556
O62 Tb9 O37 Tb8 162.2 . 2_556
O6W Tb9 O37 Tb8 85.7 . 2_556
Ge13 Tb9 O37 Tb8 -40.9 2_556 2_556
Tb7 Tb9 O37 Tb8 -114.1 . 2_556
O32 Ge12 O38 Tb8 -137.0 . 2_556
O31 Ge12 O38 Tb8 -42.4 . 2_556
C34 Ge12 O38 Tb8 77.0 . 2_556
O47 Ge12 O38 Tb8 147.3 . 2_556
Tb10 Ge12 O38 Tb8 -92.0 . 2_556
Tb7 Ge12 O38 Tb8 163.5 2_556 2_556
O32 Ge12 O38 Tb7 59.4 . 2_556
O31 Ge12 O38 Tb7 154.1 . 2_556
C34 Ge12 O38 Tb7 -86.5 . 2_556
O47 Ge12 O38 Tb7 -16.2 . 2_556
Tb10 Ge12 O38 Tb7 104.5 . 2_556
O33 Ge13 O39 Tb9 66.6 . 2_556
O32 Ge13 O39 Tb9 158.4 . 2_556
C37 Ge13 O39 Tb9 -82.4 . 2_556
O49 Ge13 O39 Tb9 -13.1 . 2_556
Tb10 Ge13 O39 Tb9 117.0 . 2_556
O33 Ge13 O39 Tb7 -149.7 . 2_556
O32 Ge13 O39 Tb7 -57.9 . 2_556
C37 Ge13 O39 Tb7 61.2 . 2_556
O49 Ge13 O39 Tb7 130.5 . 2_556
Tb10 Ge13 O39 Tb7 -99.3 . 2_556
Tb9 Ge13 O39 Tb7 143.7 2_556 2_556
O34 Ge14 O40 Tb8 32.7 . .
O33 Ge14 O40 Tb8 141.2 . .
C40 Ge14 O40 Tb8 -89.6 . .
O34 Ge14 O40 Tb9 -160.3 . 2_556
O33 Ge14 O40 Tb9 -51.9 . 2_556
C40 Ge14 O40 Tb9 77.4 . 2_556
O35 Tb8 O40 Ge14 -54.9 . .
O38 Tb8 O40 Ge14 -120.7 2_556 .
O46 Tb8 O40 Ge14 45.0 1_655 .
O37 Tb8 O40 Ge14 174.0 2_556 .
O45 Tb8 O40 Ge14 123.7 2_556 .
O54 Tb8 O40 Ge14 3.1 . .
Tb7 Tb8 O40 Ge14 -82.6 . .
Tb9 Tb8 O40 Ge14 168.7 2_556 .
O35 Tb8 O40 Tb9 136.4 . 2_556
O38 Tb8 O40 Tb9 70.6 2_556 2_556
O46 Tb8 O40 Tb9 -123.7 1_655 2_556
O37 Tb8 O40 Tb9 5.3 2_556 2_556
O45 Tb8 O40 Tb9 -44.9 2_556 2_556
O54 Tb8 O40 Tb9 -165.6 . 2_556
Tb7 Tb8 O40 Tb9 108.7 . 2_556
O25 Tb6 O41 C27 167.3 . .
O27 Tb6 O41 C27 -104.8 . .
O55 Tb6 O41 C27 -26.0 . .
O61 Tb6 O41 C27 50.2 . .
O5W Tb6 O41 C27 -155.7 . .
O48 Tb6 O41 C27 -8.6 2_556 .
N3 Tb6 O41 C27 106.1 . .
Tb7 Tb6 O41 C27 11.3 . .
O35 Tb7 O42 C27 106.0 . .
O38 Tb7 O42 C27 82.6 2_556 .
O55 Tb7 O42 C27 10.0 . .
O36 Tb7 O42 C27 -164.0 . .
O39 Tb7 O42 C27 -137.4 2_556 .
O61 Tb7 O42 C27 -68.5 . .
O47 Tb7 O42 C27 -25.8 2_556 .
Ge12 Tb7 O42 C27 47.1 2_556 .
Tb8 Tb7 O42 C27 93.0 . .
Tb9 Tb7 O42 C27 -141.3 . .
Tb6 Tb7 O42 C27 -28.1 . .
O37 Tb9 O43 C30 -140.4 . .
O39 Tb9 O43 C30 100.4 2_556 .
O40 Tb9 O43 C30 -111.2 2_556 .
O36 Tb9 O43 C30 132.2 . .
O49 Tb9 O43 C30 1.3 2_556 .
O62 Tb9 O43 C30 44.4 . .
O6W Tb9 O43 C30 -37.9 . .
Ge13 Tb9 O43 C30 62.2 2_556 .
Tb7 Tb9 O43 C30 107.5 . .
Tb8 Tb9 O43 C30 -125.4 2_556 .
O38 Ge12 O47 C36 -127.0 . .
O32 Ge12 O47 C36 115.3 . .
O31 Ge12 O47 C36 129.7 . .
C34 Ge12 O47 C36 -2.0 . .
Tb10 Ge12 O47 C36 127.3 . .
Tb7 Ge12 O47 C36 -140.5 2_556 .
O38 Ge12 O47 Tb7 13.5 . 2_556
O32 Ge12 O47 Tb7 -104.2 . 2_556
O31 Ge12 O47 Tb7 -89.8 . 2_556
C34 Ge12 O47 Tb7 138.5 . 2_556
Tb10 Ge12 O47 Tb7 -92.2 . 2_556
O39 Ge13 O49 C39 -137.0 . .
O33 Ge13 O49 C39 110.0 . .
O32 Ge13 O49 C39 119.4 . .
C37 Ge13 O49 C39 -6.9 . .
Tb10 Ge13 O49 C39 124.3 . .
Tb9 Ge13 O49 C39 -148.3 2_556 .
O39 Ge13 O49 Tb9 11.3 . 2_556
O33 Ge13 O49 Tb9 -101.7 . 2_556
O32 Ge13 O49 Tb9 -92.4 . 2_556
C37 Ge13 O49 Tb9 141.4 . 2_556
Tb10 Ge13 O49 Tb9 -87.5 . 2_556
O55 Ge8 O54 Tb8 -22.8 . .
O53 Ge8 O54 Tb8 93.0 . .
C22 Ge8 O54 Tb8 -145.6 . .
O35 Tb8 O54 Ge8 -17.6 . .
O38 Tb8 O54 Ge8 58.1 2_556 .
O46 Tb8 O54 Ge8 -118.6 1_655 .
O37 Tb8 O54 Ge8 117.5 2_556 .
O40 Tb8 O54 Ge8 -76.0 . .
O45 Tb8 O54 Ge8 153.2 2_556 .
Tb7 Tb8 O54 Ge8 19.7 . .
Tb9 Tb8 O54 Ge8 170.2 2_556 .
O53 Ge8 O55 Tb7 -103.3 . .
O54 Ge8 O55 Tb7 8.3 . .
C22 Ge8 O55 Tb7 129.0 . .
O53 Ge8 O55 Tb6 80.2 . .
O54 Ge8 O55 Tb6 -168.2 . .
C22 Ge8 O55 Tb6 -47.5 . .
O35 Tb7 O55 Ge8 37.0 . .
O38 Tb7 O55 Ge8 -35.0 2_556 .
O36 Tb7 O55 Ge8 114.8 . .
O39 Tb7 O55 Ge8 -113.6 2_556 .
O61 Tb7 O55 Ge8 -177.7 . .
O42 Tb7 O55 Ge8 105.5 . .
O47 Tb7 O55 Ge8 -99.9 2_556 .
Ge12 Tb7 O55 Ge8 -61.3 2_556 .
Tb8 Tb7 O55 Ge8 0.9 . .
Tb9 Tb7 O55 Ge8 -179.8 . .
Tb6 Tb7 O55 Ge8 -176.8 . .
O35 Tb7 O55 Tb6 -146.2 . .
O38 Tb7 O55 Tb6 141.8 2_556 .
O36 Tb7 O55 Tb6 -68.4 . .
O39 Tb7 O55 Tb6 63.2 2_556 .
O61 Tb7 O55 Tb6 -0.9 . .
O42 Tb7 O55 Tb6 -77.7 . .
O47 Tb7 O55 Tb6 76.9 2_556 .
Ge12 Tb7 O55 Tb6 115.5 2_556 .
Tb8 Tb7 O55 Tb6 177.6 . .
Tb9 Tb7 O55 Tb6 -3.0 . .
O25 Tb6 O55 Ge8 -75.2 . .
O27 Tb6 O55 Ge8 -12.9 . .
O61 Tb6 O55 Ge8 178.1 . .
O5W Tb6 O55 Ge8 47.9 . .
O48 Tb6 O55 Ge8 92.4 2_556 .
O41 Tb6 O55 Ge8 -97.1 . .
N3 Tb6 O55 Ge8 157.5 . .
Tb7 Tb6 O55 Ge8 177.3 . .
O25 Tb6 O55 Tb7 107.5 . .
O27 Tb6 O55 Tb7 169.8 . .
O61 Tb6 O55 Tb7 0.9 . .
O5W Tb6 O55 Tb7 -129.4 . .
O48 Tb6 O55 Tb7 -84.9 2_556 .
O41 Tb6 O55 Tb7 85.6 . .
N3 Tb6 O55 Tb7 -19.8 . .
O58 Ge7 O56 Tb4 106.3 . .
O57 Ge7 O56 Tb4 -5.2 . .
C19 Ge7 O56 Tb4 -127.2 . .
O58 Ge7 O56 Tb5 -78.6 . .
O57 Ge7 O56 Tb5 169.9 . .
C19 Ge7 O56 Tb5 47.9 . .
O12 Tb4 O56 Ge7 34.1 2_665 .
O9 Tb4 O56 Ge7 -37.9 . .
O8 Tb4 O56 Ge7 -113.9 . .
O11 Tb4 O56 Ge7 112.5 2_665 .
O60 Tb4 O56 Ge7 176.9 . .
O17 Tb4 O56 Ge7 -107.8 . .
O23 Tb4 O56 Ge7 99.7 2_665 .
Ge6 Tb4 O56 Ge7 60.5 2_665 .
Tb2 Tb4 O56 Ge7 -1.6 2_665 .
Tb3 Tb4 O56 Ge7 179.6 . .
Tb5 Tb4 O56 Ge7 175.6 . .
O12 Tb4 O56 Tb5 -141.4 2_665 .
O9 Tb4 O56 Tb5 146.6 . .
O8 Tb4 O56 Tb5 70.5 . .
O11 Tb4 O56 Tb5 -63.1 2_665 .
O60 Tb4 O56 Tb5 1.3 . .
O17 Tb4 O56 Tb5 76.7 . .
O23 Tb4 O56 Tb5 -75.8 2_665 .
Ge6 Tb4 O56 Tb5 -115.1 2_665 .
Tb2 Tb4 O56 Tb5 -177.1 2_665 .
Tb3 Tb4 O56 Tb5 4.0 . .
O26 Tb5 O56 Ge7 7.5 . .
O28 Tb5 O56 Ge7 68.9 . .
O24 Tb5 O56 Ge7 -91.8 2_665 .
O60 Tb5 O56 Ge7 -177.3 . .
O18 Tb5 O56 Ge7 98.6 . .
O4W Tb5 O56 Ge7 -49.8 . .
N1 Tb5 O56 Ge7 -165.5 . .
Tb4 Tb5 O56 Ge7 -176.0 . .
O26 Tb5 O56 Tb4 -176.5 . .
O28 Tb5 O56 Tb4 -115.1 . .
O24 Tb5 O56 Tb4 84.3 2_665 .
O60 Tb5 O56 Tb4 -1.3 . .
O18 Tb5 O56 Tb4 -85.4 . .
O4W Tb5 O56 Tb4 126.2 . .
N1 Tb5 O56 Tb4 10.5 . .
O56 Ge7 O57 Tb2 16.6 . 2_665
O58 Ge7 O57 Tb2 -98.1 . 2_665
C19 Ge7 O57 Tb2 141.9 . 2_665
O7 Tb3 O59 C43 -101.0 . .
O11 Tb3 O59 C43 31.2 2_665 .
O10 Tb3 O59 C43 92.4 2_665 .
O8 Tb3 O59 C43 -39.9 . .
O15 Tb3 O59 C43 -114.0 . .
O21 Tb3 O59 C43 101.4 2_665 .
O3W Tb3 O59 C43 174.5 . .
Ge5 Tb3 O59 C43 59.1 2_665 .
Tb2 Tb3 O59 C43 175.8 . .
Tb4 Tb3 O59 C43 -5.4 . .
O12 Tb4 O60 C43 -103.6 2_665 .
O9 Tb4 O60 C43 119.6 . .
O8 Tb4 O60 C43 39.1 . .
O56 Tb4 O60 C43 -176.0 . .
O11 Tb4 O60 C43 -29.2 2_665 .
O17 Tb4 O60 C43 108.8 . .
O23 Tb4 O60 C43 -101.1 2_665 .
Ge6 Tb4 O60 C43 -94.0 2_665 .
Tb2 Tb4 O60 C43 -171.3 2_665 .
Tb3 Tb4 O60 C43 5.3 . .
Tb5 Tb4 O60 C43 -174.8 . .
O12 Tb4 O60 Tb5 71.2 2_665 .
O9 Tb4 O60 Tb5 -65.7 . .
O8 Tb4 O60 Tb5 -146.1 . .
O56 Tb4 O60 Tb5 -1.3 . .
O11 Tb4 O60 Tb5 145.6 2_665 .
O17 Tb4 O60 Tb5 -76.4 . .
O23 Tb4 O60 Tb5 73.6 2_665 .
Ge6 Tb4 O60 Tb5 80.7 2_665 .
Tb2 Tb4 O60 Tb5 3.5 2_665 .
Tb3 Tb4 O60 Tb5 -179.9 . .
O26 Tb5 O60 C43 -175.0 . .
O56 Tb5 O60 C43 175.7 . .
O28 Tb5 O60 C43 -42.6 . .
O24 Tb5 O60 C43 98.3 2_665 .
O18 Tb5 O60 C43 -108.2 . .
O4W Tb5 O60 C43 46.7 . .
N1 Tb5 O60 C43 5.3 . .
Tb4 Tb5 O60 C43 174.4 . .
O26 Tb5 O60 Tb4 10.6 . .
O56 Tb5 O60 Tb4 1.3 . .
O28 Tb5 O60 Tb4 143.0 . .
O24 Tb5 O60 Tb4 -76.1 2_665 .
O18 Tb5 O60 Tb4 77.4 . .
O4W Tb5 O60 Tb4 -127.7 . .
N1 Tb5 O60 Tb4 -169.1 . .
O25 Tb6 O61 C52 49.3 . .
O27 Tb6 O61 C52 170.5 . .
O55 Tb6 O61 C52 -168.2 . .
O5W Tb6 O61 C52 -43.6 . .
O48 Tb6 O61 C52 -91.5 2_556 .
O41 Tb6 O61 C52 116.0 . .
N3 Tb6 O61 C52 -4.6 . .
Tb7 Tb6 O61 C52 -167.3 . .
O25 Tb6 O61 Tb7 -143.3 . .
O27 Tb6 O61 Tb7 -22.2 . .
O55 Tb6 O61 Tb7 -0.8 . .
O5W Tb6 O61 Tb7 123.8 . .
O48 Tb6 O61 Tb7 75.8 2_556 .
O41 Tb6 O61 Tb7 -76.7 . .
N3 Tb6 O61 Tb7 162.7 . .
O35 Tb7 O61 C52 -124.9 . .
O38 Tb7 O61 C52 94.1 2_556 .
O55 Tb7 O61 C52 168.2 . .
O36 Tb7 O61 C52 -46.5 . .
O39 Tb7 O61 C52 21.6 2_556 .
O42 Tb7 O61 C52 -116.6 . .
O47 Tb7 O61 C52 92.9 2_556 .
Ge12 Tb7 O61 C52 85.6 2_556 .
Tb8 Tb7 O61 C52 163.5 . .
Tb9 Tb7 O61 C52 -12.9 . .
Tb6 Tb7 O61 C52 167.3 . .
O35 Tb7 O61 Tb6 67.8 . .
O38 Tb7 O61 Tb6 -73.2 2_556 .
O55 Tb7 O61 Tb6 0.8 . .
O36 Tb7 O61 Tb6 146.1 . .
O39 Tb7 O61 Tb6 -145.8 2_556 .
O42 Tb7 O61 Tb6 76.1 . .
O47 Tb7 O61 Tb6 -74.4 2_556 .
Ge12 Tb7 O61 Tb6 -81.8 2_556 .
Tb8 Tb7 O61 Tb6 -3.9 . .
Tb9 Tb7 O61 Tb6 179.7 . .
O37 Tb9 O62 C52 104.8 . .
O39 Tb9 O62 C52 -30.1 2_556 .
O40 Tb9 O62 C52 -94.5 2_556 .
O36 Tb9 O62 C52 40.4 . .
O43 Tb9 O62 C52 113.4 . .
O49 Tb9 O62 C52 -99.8 2_556 .
O6W Tb9 O62 C52 -173.5 . .
Ge13 Tb9 O62 C52 -57.9 2_556 .
Tb7 Tb9 O62 C52 6.7 . .
Tb8 Tb9 O62 C52 -162.5 2_556 .
O7 Ge1 C1 C2 -19.0 . .
O6 Ge1 C1 C2 118.3 . .
O1 Ge1 C1 C2 -144.2 . .
Tb1 Ge1 C1 C2 169.8 . .
Ge1 C1 C2 C3 -45.4 . .
Tb2 O14 C3 O13 142.4 2_765 .
Tb2 O14 C3 C2 -37.5 2_765 .
Tb2 O13 C3 O14 -71.2 . .
Tb2 O13 C3 C2 108.7 . .
C1 C2 C3 O14 -167.7 . .
C1 C2 C3 O13 12.3 . .
O8 Ge2 C4 C5 -89.6 . .
O1 Ge2 C4 C5 43.9 . .
O2 Ge2 C4 C5 141.0 . .
Tb1 Ge2 C4 C5 87.9 . .
Ge2 C4 C5 C6 43.5 . .
Tb3 O15 C6 O16 -53.6 . .
Tb3 O15 C6 C5 131.4 . .
C4 C5 C6 O16 153.8 . .
C4 C5 C6 O15 -31.2 . .
O9 Ge3 C7 C8 -87.4 . .
O3 Ge3 C7 C8 156.8 . .
O2 Ge3 C7 C8 49.6 . .
Ge3 C7 C8 C9 43.7 . .
Tb4 O17 C9 O18 -48.8 . .
Tb4 O17 C9 C8 131.9 . .
Tb5 O18 C9 O17 32.9 . .
Tb5 O18 C9 C8 -147.9 . .
C7 C8 C9 O17 -44.5 . .
C7 C8 C9 O18 136.3 . .
O10 Ge4 C10 C11 132.5 . .
O3 Ge4 C10 C11 -104.0 . .
O4 Ge4 C10 C11 5.8 . .
Ge4 C10 C11 C12 71.1 . .
Tb10 O20 C12 O19 -4.9 1_554 .
Tb10 O20 C12 C11 174.6 1_554 .
Tb10 O19 C12 O20 4.7 1_554 .
Tb10 O19 C12 C11 -174.8 1_554 .
C10 C11 C12 O20 170.2 . .
C10 C11 C12 O19 -10.4 . .
C10 C11 C12 Tb10 -138.8 . 1_554
O11 Ge5 C13 C14 -67.0 . .
O4 Ge5 C13 C14 82.7 . .
O5 Ge5 C13 C14 176.1 . .
O21 Ge5 C13 C14 3.8 . .
Tb1 Ge5 C13 C14 136.4 . .
Tb3 Ge5 C13 C14 -24.8 2_665 .
Ge5 C13 C14 C15 -2.6 . .
Ge5 O21 C15 O22 -175.8 . .
Tb3 O21 C15 O22 -59.7 2_665 .
Ge5 O21 C15 C14 4.9 . .
Tb3 O21 C15 C14 121.1 2_665 .
C13 C14 C15 O22 178.7 . .
C13 C14 C15 O21 -2.0 . .
O12 Ge6 C16 C17 -90.1 . .
O5 Ge6 C16 C17 54.9 . .
O6 Ge6 C16 C17 152.3 . .
O23 Ge6 C16 C17 -20.0 . .
Tb1 Ge6 C16 C17 102.9 . .
Tb4 Ge6 C16 C17 -50.8 2_665 .
Ge6 C16 C17 C18 35.4 . .
Ge6 O23 C18 O24 -165.5 . .
Tb4 O23 C18 O24 -50.3 2_665 .
Ge6 O23 C18 C17 16.6 . .
Tb4 O23 C18 C17 131.9 2_665 .
Tb5 O24 C18 O23 37.0 2_665 .
Tb5 O24 C18 C17 -145.2 2_665 .
C16 C17 C18 O23 -34.0 . .
C16 C17 C18 O24 148.1 . .
O56 Ge7 C19 C20 -104.6 . .
O58 Ge7 C19 C20 19.7 . .
O57 Ge7 C19 C20 133.9 . .
Ge7 C19 C20 C21 58.3 . .
Tb6 O25 C21 O26 22.5 . .
Tb6 O25 C21 C20 -159.1 . .
Tb5 O26 C21 O25 -97.9 . .
Tb5 O26 C21 C20 83.7 . .
C19 C20 C21 O25 170.7 . .
C19 C20 C21 O26 -10.8 . .
O55 Ge8 C22 C23 104.5 . .
O53 Ge8 C22 C23 -21.7 . .
O54 Ge8 C22 C23 -137.5 . .
Ge8 C22 C23 C24 -52.8 . .
Tb5 O28 C24 O27 26.4 . .
Tb5 O28 C24 C23 -151.2 . .
Tb6 O27 C24 O28 98.0 . .
Tb6 O27 C24 C23 -84.3 . .
C22 C23 C24 O28 -169.9 . .
C22 C23 C24 O27 12.2 . .
O35 Ge9 C25 C26 84.8 . .
O34 Ge9 C25 C26 -160.3 . .
O29 Ge9 C25 C26 -54.1 . .
Ge9 C25 C26 C27 -36.8 . .
Tb6 O41 C27 O42 -35.6 . .
Tb6 O41 C27 C26 144.8 . .
Tb7 O42 C27 O41 49.6 . .
Tb7 O42 C27 C26 -130.9 . .
C25 C26 C27 O41 -141.9 . .
C25 C26 C27 O42 38.5 . .
O36 Ge10 C28 C29 96.2 . .
O30 Ge10 C28 C29 -35.7 . .
O29 Ge10 C28 C29 -132.7 . .
Tb10 Ge10 C28 C29 -79.0 . .
Ge10 C28 C29 C30 -50.2 . .
Tb9 O43 C30 O44 43.9 . .
Tb9 O43 C30 C29 -137.1 . .
C28 C29 C30 O44 -152.0 . .
C28 C29 C30 O43 28.9 . .
O37 Ge11 C31 C32 12.5 . .
O31 Ge11 C31 C32 -122.2 . .
O30 Ge11 C31 C32 139.5 . .
Tb10 Ge11 C31 C32 -173.7 . .
Ge11 C31 C32 C33 49.0 . .
Tb8 O46 C33 O45 -108.7 1_455 .
Tb8 O46 C33 C32 70.7 1_455 .
Tb8 O45 C33 O46 72.2 2_556 .
Tb8 O45 C33 C32 -107.2 2_556 .
C31 C32 C33 O46 169.2 . .
C31 C32 C33 O45 -11.4 . .
O38 Ge12 C34 C35 90.4 . .
O32 Ge12 C34 C35 -55.7 . .
O31 Ge12 C34 C35 -152.5 . .
O47 Ge12 C34 C35 19.9 . .
Tb10 Ge12 C34 C35 -102.9 . .
Tb7 Ge12 C34 C35 50.5 2_556 .
Ge12 C34 C35 C36 -35.4 . .
Tb6 O48 C36 O47 -34.2 2_556 .
Tb6 O48 C36 C35 146.3 2_556 .
Ge12 O47 C36 O48 163.6 . .
Tb7 O47 C36 O48 47.3 2_556 .
Ge12 O47 C36 C35 -16.8 . .
Tb7 O47 C36 C35 -133.1 2_556 .
C34 C35 C36 O48 -146.3 . .
C34 C35 C36 O47 34.1 . .
O39 Ge13 C37 C38 92.4 . .
O33 Ge13 C37 C38 -55.7 . .
O32 Ge13 C37 C38 -150.3 . .
O49 Ge13 C37 C38 22.6 . .
Tb10 Ge13 C37 C38 -111.7 . .
Tb9 Ge13 C37 C38 51.3 2_556 .
Ge13 C37 C38 C39 -35.5 . .
Ge13 O49 C39 O50 170.5 . .
Tb9 O49 C39 O50 44.2 2_556 .
Ge13 O49 C39 C38 -11.2 . .
Tb9 O49 C39 C38 -137.5 2_556 .
C37 C38 C39 O50 -151.9 . .
C37 C38 C39 O49 29.7 . .
O40 Ge14 C40 C41 148.2 . .
O34 Ge14 C40 C41 23.6 . .
O33 Ge14 C40 C41 -85.7 . .
Ge14 C40 C41 C42 75.3 . .
Tb1 O51 C42 O52 5.1 1_556 .
Tb1 O51 C42 C41 -175.9 1_556 .
Tb1 O52 C42 O51 -5.2 1_556 .
Tb1 O52 C42 C41 175.7 1_556 .
C40 C41 C42 O51 -119.7 . .
C40 C41 C42 O52 59.4 . .
C40 C41 C42 Tb1 106.6 . 1_556
Tb3 O59 C43 O60 11.8 . .
Tb3 O59 C43 C44 -168.5 . .
Tb4 O60 C43 O59 -10.5 . .
Tb5 O60 C43 O59 176.1 . .
Tb4 O60 C43 C44 169.8 . .
Tb5 O60 C43 C44 -3.6 . .
C47 N1 C44 C45 -0.3 . .
Tb5 N1 C44 C45 -173.1 . .
C47 N1 C44 C43 -179.8 . .
Tb5 N1 C44 C43 7.4 . .
O59 C43 C44 N1 177.1 . .
O60 C43 C44 N1 -3.2 . .
O59 C43 C44 C45 -2.5 . .
O60 C43 C44 C45 177.2 . .
N1 C44 C45 N2 0.0 . .
C43 C44 C45 N2 179.5 . .
C46 N2 C45 C44 1.3 . .
C45 N2 C46 C47 -2.4 . .
C44 N1 C47 C46 -0.8 . .
Tb5 N1 C47 C46 171.2 . .
N2 C46 C47 N1 2.2 . .
C51 N3 C48 C49 -2.4 . .
Tb6 N3 C48 C49 178.9 . .
C50 N4 C49 C48 1.0 . .
N3 C48 C49 N4 1.1 . .
C49 N4 C50 C51 -1.6 . .
C48 N3 C51 C50 1.7 . .
Tb6 N3 C51 C50 -179.5 . .
C48 N3 C51 C52 -176.0 . .
Tb6 N3 C51 C52 2.8 . .
N4 C50 C51 N3 0.3 . .
N4 C50 C51 C52 177.9 . .
Tb9 O62 C52 O61 -19.5 . .
Tb9 O62 C52 C51 159.4 . .
Tb6 O61 C52 O62 -173.4 . .
Tb7 O61 C52 O62 22.3 . .
Tb6 O61 C52 C51 7.7 . .
Tb7 O61 C52 C51 -156.7 . .
N3 C51 C52 O62 174.6 . .
C50 C51 C52 O62 -3.1 . .
N3 C51 C52 O61 -6.3 . .
C50 C51 C52 O61 175.9 . .
